data_7717301
loop_
_publ_author_name
'Czernetzki, Corinna'
'Arrowsmith, Merle'
'J&#xfc;rgensen, Malte'
'Hagspiel, Stephan'
'Braunschweig, Holger'

_publ_section_title
;
 Synthesis and structures of molecular beryllium Grignard analogues
 featuring terminal and bridging pseudohalides.
;
_journal_issue 45
_journal_name_full 'Dalton transactions (Cambridge, England : 2003)'
_journal_page_first 18296
_journal_page_last 18303
_journal_paper_doi 10.1039/d4dt02457e
_journal_volume 53
_journal_year 2024
_chemical_formula_moiety 'C100 H160 Be4 N8 O4, 2 (C5 H12) [squeezed]'
_chemical_formula_sum 'C110 H184 B E4 N8 O4'
_chemical_formula_weight 1718.78
_space_group_crystal_system monoclinic
_space_group_IT_number 15
_space_group_name_Hall '-I 2ya'
_space_group_name_H-M_alt 'I 1 2/a 1'
_atom_sites_solution_hydrogens geom
_atom_sites_solution_primary dual
_atom_sites_solution_secondary difmap
_audit_creation_date 2024-10-10
_audit_creation_method 'CIF-fill 1.5g (K.Radacki, 2005-23)'
_audit_update_record
;
2024-10-11 deposited with the CCDC.	2024-10-14 downloaded from the CCDC.
;
_cell_angle_alpha 90
_cell_angle_beta 92.089(10)
_cell_angle_gamma 90
_cell_formula_units_Z 12
_cell_length_a 35.978(6)
_cell_length_b 25.4382(16)
_cell_length_c 36.315(3)
_cell_measurement_reflns_used 1461
_cell_measurement_temperature 100(2)
_cell_measurement_theta_max 61.7870
_cell_measurement_theta_min 3.1900
_cell_volume 33214(7)
_computing_cell_refinement 'CrysAlisPro 1.171.43.111a (Rigaku OD, 2024)'
_computing_data_collection
;
 CrysAlisPro system (CCD 42.67a 64-bit (release 29-08-2022))
;
_computing_data_reduction 'CrysAlisPro 1.171.43.111a (Rigaku OD, 2024)'
_computing_molecular_graphics 'ShelXLe (Huebschle et all, 2011)'
_computing_publication_material 'SHELXL-2019/1 (Sheldrick, 2019)'
_computing_structure_refinement 'SHELXL-2019/1 (Sheldrick, 2019)'
_computing_structure_solution 'SHELXT 2014/5 (Sheldrick, 2014)'
_diffrn_ambient_environment N~2~
_diffrn_ambient_temperature 100(2)
_diffrn_detector HPA
_diffrn_detector_area_resol_mean 10.0
_diffrn_detector_type 'HyPix Arc150'
_diffrn_measured_fraction_theta_full 0.950
_diffrn_measured_fraction_theta_max 0.950
_diffrn_measurement_details
;
 List of Runs (angles in degrees, time in seconds):
 --------------------------------------------------------------------------
  1  \w    -90.00 -24.00   0.50   41.00    --  -69.71 114.00  -0.00  132
  2  \w   -121.00 -58.00   0.50   41.00    --  -69.71 -21.00 101.00  126
  3  \w    -92.00 -31.00   0.50   41.00    --  -76.30 111.00  93.00  122
  4  \w     70.00 134.00   0.50   41.00    --   82.35  21.00 -91.00  128
  5  \w     37.00  97.00   0.50   41.00    --   82.35-114.00 -90.00  120
  6  \w   -106.00 -71.00   0.50   41.00    --  -58.00 -51.00 -83.10   70
  7  \w     47.00 110.00   0.50   41.00    --   58.60  21.00 -91.00  126
  8  \w     16.00  66.00   0.50   41.00    --   58.60 -95.00 -30.00  100
  9  \w   -129.00 -92.00   0.50   41.00    --  -79.50 -45.00  82.37   74
 10  \w   -125.00 -91.00   0.50   41.00    --  -79.50 -60.00  55.20   68
 11  \w   -128.00 -93.00   0.50   41.00    --  -79.50 -51.00 144.07   70
 12  \w   -121.00 -92.00   0.50   41.00    --  -79.50 -53.00  -1.32   58
 13  \w     64.00  90.00   0.50   41.00    --   82.35 -95.00  30.00   52
 14  \w     40.00  88.00   0.50   41.00    --   82.35 -95.00   0.00   96
;
_diffrn_measurement_device 'four-circle diffractometer'
_diffrn_measurement_device_type 'Rigaku XtaLAB Synergy-R'
_diffrn_measurement_method '\w scans'
_diffrn_orient_matrix_type
;
 CrysAlisPro convention (1999,Acta A55,543-557)
;
_diffrn_orient_matrix_UB_11 0.0282006000
_diffrn_orient_matrix_UB_12 -0.0418552000
_diffrn_orient_matrix_UB_13 -0.0117215000
_diffrn_orient_matrix_UB_21 0.0218883000
_diffrn_orient_matrix_UB_22 0.0425699000
_diffrn_orient_matrix_UB_23 -0.0202629000
_diffrn_orient_matrix_UB_31 0.0237222000
_diffrn_orient_matrix_UB_32 0.0104875000
_diffrn_orient_matrix_UB_33 0.0354376000
_diffrn_radiation_monochromator 'multi-layer mirror'
_diffrn_radiation_probe x-ray
_diffrn_radiation_type CuK\a
_diffrn_radiation_wavelength 1.54184
_diffrn_radiation_xray_symbol K-L~2,3~
_diffrn_reflns_av_R_equivalents 0.1811
_diffrn_reflns_av_unetI/netI 0.0882
_diffrn_reflns_Laue_measured_fraction_full 0.950
_diffrn_reflns_Laue_measured_fraction_max 0.950
_diffrn_reflns_limit_h_max 42
_diffrn_reflns_limit_h_min -42
_diffrn_reflns_limit_k_max 29
_diffrn_reflns_limit_k_min -29
_diffrn_reflns_limit_l_max 42
_diffrn_reflns_limit_l_min -37
_diffrn_reflns_number 65532
_diffrn_reflns_point_group_measured_fraction_full 0.950
_diffrn_reflns_point_group_measured_fraction_max 0.950
_diffrn_reflns_theta_full 65.086
_diffrn_reflns_theta_max 65.086
_diffrn_reflns_theta_min 3.200
_diffrn_source 'rotating-anode X-ray tube'
_diffrn_source_type 'PhotonJet-R X-ray Source'
_exptl_absorpt_coefficient_mu 0.458
_exptl_absorpt_correction_T_max 1.00000
_exptl_absorpt_correction_T_min 0.26107
_exptl_absorpt_correction_type multi-scan
_exptl_absorpt_process_details
;
 CrysAlisPro 1.171.43.111a (Rigaku Oxford Diffraction, 2024) Empirical 
 absorption correction using spherical harmonics, implemented in SCALE3 
 ABSPACK scaling algorithm.
;
_exptl_crystal_colour 'clear colourless'
_exptl_crystal_density_diffrn 1.031
_exptl_crystal_description plate
_exptl_crystal_F_000 11376
_exptl_crystal_preparation
;
 For data collection the crystal was immersed in a film of perfluoropolyether 
 oil, mounted on a polyimide loop and transferred to stream of cold nitrogen 
 (Oxford Cryostream 800).
;
_exptl_crystal_size_max 0.146
_exptl_crystal_size_mid 0.071
_exptl_crystal_size_min 0.034
_refine_diff_density_max 0.551
_refine_diff_density_min -0.404
_refine_diff_density_rms 0.088
_refine_ls_extinction_method none
_refine_ls_goodness_of_fit_ref 1.307
_refine_ls_hydrogen_treatment constr
_refine_ls_matrix_type full
_refine_ls_number_parameters 2322
_refine_ls_number_reflns 65532
_refine_ls_number_restraints 3492
_refine_ls_restrained_S_all 1.296
_refine_ls_R_factor_all 0.2933
_refine_ls_R_factor_gt 0.1550
_refine_ls_shift/su_max 0.000
_refine_ls_shift/su_mean 0.000
_refine_ls_structure_factor_coef Fsqd
_refine_ls_weighting_details
;
 w=1/[\s^2^(Fo^2^)+(0.2000P)^2^] where P=(Fo^2^+2Fc^2^)/3
;
_refine_ls_weighting_scheme calc
_refine_ls_wR_factor_gt 0.4058
_refine_ls_wR_factor_ref 0.4805
_reflns_Friedel_coverage 0.000
_reflns_number_gt 22716
_reflns_number_total 65532
_reflns_threshold_expression 'I > 2\s(I)'
_twin_dimensionality triperiodic
_twin_formation_mechanism gt
_twin_morphology polysynthetic
_twin_special_details
;
 Component 2 rotated by 1.6854\%
 around [0.07 0.58 0.81] (reciprocal) or [0.07 0.82 0.57] (direct)
;
_cod_data_source_file d4dt02457e2.cif
_cod_data_source_block CoCz089_CoCz_twin1_hklf5_sq
_cod_depositor_comments 'Adding full bibliography for 7717294--7717301.cif.'
_cod_original_cell_volume 33214(6)
_cod_original_sg_symbol_H-M 'I 2/a'
_cod_original_formula_sum 'C110 H184 BE4 N8 O4'
_cod_database_code 7717301
_shelx_shelxl_version_number 2019/1
_shelx_space_group_comment
;
 The symmetry employed for this shelxl refinement is uniquely defined by the 
 following loop, which should always be used as a source of symmetry 
 information in preference to the above space-group names. They are only 
 intended as comments.
;
_shelx_estimated_absorpt_t_min 0.941
_shelx_estimated_absorpt_t_max 0.986

loop_
_space_group_symop_operation_xyz
'x, y, z'
'-x+1/2, y, -z'
'x+1/2, y+1/2, z+1/2'
'-x+1, y+1/2, -z+1/2'
'-x, -y, -z'
'x-1/2, -y, z'
'-x+1/2, -y+1/2, -z+1/2'
'x, -y+1/2, z+1/2'

loop_
_atom_site_label
_atom_site_type_symbol
_atom_site_fract_x
_atom_site_fract_y
_atom_site_fract_z
_atom_site_U_iso_or_equiv
_atom_site_adp_type
_atom_site_occupancy
_atom_site_site_symmetry_order
_atom_site_calc_flag
_atom_site_refinement_flags_posn
_atom_site_refinement_flags_adp
_atom_site_refinement_flags_occupancy
_atom_site_disorder_assembly
_atom_site_disorder_group
Be1_1 Be 0.6037(2) 0.1433(5) 0.2415(3) 0.059(2) Uani 1 1 d . U . . .
Be2_1 Be 0.4963(3) 0.1076(5) 0.3068(3) 0.060(2) Uani 1 1 d . U . . .
Be3_1 Be 0.5663(3) 0.1371(5) 0.4165(3) 0.066(2) Uani 1 1 d . U . . .
Be4_1 Be 0.6740(3) 0.1095(5) 0.3501(3) 0.0640(18) Uani 1 1 d . U . . .
C1_111 C 0.5607(11) 0.1270(18) 0.2611(16) 0.058(3) Uani 0.56(6) 1 d D U P A 1
N1_111 N 0.5335(9) 0.124(2) 0.2765(11) 0.059(3) Uani 0.56(6) 1 d D U P A 1
C1_112 C 0.5356(14) 0.121(3) 0.2789(18) 0.058(3) Uani 0.44(6) 1 d D U P A 2
N1_112 N 0.5596(11) 0.1341(16) 0.2613(16) 0.059(3) Uani 0.44(6) 1 d D U P A 2
C1_121 C 0.5185(14) 0.120(3) 0.3523(13) 0.061(3) Uani 0.56(5) 1 d D U P A 1
N1_121 N 0.5344(12) 0.1266(19) 0.3798(9) 0.062(3) Uani 0.56(5) 1 d D U P A 1
C1_122 C 0.5337(19) 0.123(3) 0.3755(16) 0.062(3) Uani 0.44(5) 1 d D U P A 2
N1_122 N 0.5160(14) 0.117(3) 0.3493(14) 0.060(3) Uani 0.44(5) 1 d D U P A 2
C1_131 C 0.6118(13) 0.128(4) 0.395(2) 0.063(3) Uani 0.51(5) 1 d D U P A 1
N1_131 N 0.6382(8) 0.122(2) 0.3792(14) 0.063(3) Uani 0.51(5) 1 d D U P A 1
C1_132 C 0.6336(12) 0.121(3) 0.3798(19) 0.063(3) Uani 0.49(5) 1 d D U P A 2
N1_132 N 0.6081(11) 0.129(3) 0.3962(17) 0.062(3) Uani 0.49(5) 1 d D U P A 2
C1_141 C 0.6516(11) 0.122(2) 0.3047(11) 0.059(3) Uani 0.62(5) 1 d D U P A 1
N1_141 N 0.6349(9) 0.1287(12) 0.2774(7) 0.058(3) Uani 0.62(5) 1 d D U P A 1
C1_142 C 0.6369(18) 0.134(3) 0.2820(16) 0.058(3) Uani 0.38(5) 1 d D U P A 2
N1_142 N 0.6550(14) 0.124(3) 0.3077(15) 0.058(3) Uani 0.38(5) 1 d D U P A 2
Be1_2 Be 0.3372(3) 0.3880(5) 0.4804(3) 0.067(2) Uani 1 1 d . U . . .
Be2_2 Be 0.2731(3) 0.3544(5) 0.5885(3) 0.064(2) Uani 1 1 d . U . . .
C1_211 C 0.3157(15) 0.377(4) 0.5238(19) 0.064(3) Uani 0.49(6) 1 d D U P B 1
N1_211 N 0.3009(14) 0.369(3) 0.5506(17) 0.063(3) Uani 0.49(6) 1 d D U P B 1
C1_212 C 0.3037(17) 0.371(4) 0.5508(19) 0.063(3) Uani 0.51(6) 1 d D U P B 2
N1_212 N 0.3192(11) 0.378(3) 0.5245(15) 0.064(3) Uani 0.51(6) 1 d D U P B 2
C1_221 C 0.2265(11) 0.367(2) 0.5667(16) 0.059(3) Uani 0.58(5) 1 d D U P B 1
N1_221 N 0.2000(9) 0.3729(14) 0.5492(10) 0.060(3) Uani 0.58(5) 1 d D U P B 1
C1_222 C 0.2044(14) 0.379(3) 0.5526(19) 0.059(3) Uani 0.42(5) 1 d D U P B 2
N1_222 N 0.2311(12) 0.368(3) 0.5682(18) 0.060(3) Uani 0.42(5) 1 d D U P B 2
N1_3 N 0.57940(15) 0.2191(3) 0.19214(18) 0.0606(18) Uani 1 1 d . . . . .
C1_3 C 0.60922(18) 0.2055(3) 0.2199(2) 0.063(2) Uani 1 1 d . . . . .
H1_3 H 0.632695 0.203133 0.206028 0.075 Uiso 1 1 calc R U . . .
C2_3 C 0.6137(2) 0.2542(4) 0.2452(2) 0.067(2) Uani 1 1 d . . . . .
C3_3 C 0.5971(2) 0.2990(3) 0.2207(2) 0.067(2) Uani 1 1 d . . . . .
H3A_3 H 0.586226 0.326637 0.236214 0.080 Uiso 1 1 calc R U . . .
H3B_3 H 0.616656 0.315045 0.205909 0.080 Uiso 1 1 calc R U . . .
C4_3 C 0.5668(2) 0.2742(4) 0.1954(2) 0.067(2) Uani 1 1 d . . . . .
C5_3 C 0.6546(2) 0.2636(4) 0.2542(2) 0.077(3) Uani 1 1 d . . . . .
H5A_3 H 0.657481 0.295538 0.269105 0.116 Uiso 1 1 calc R U . . .
H5B_3 H 0.667841 0.267830 0.231268 0.116 Uiso 1 1 calc R U . . .
H5C_3 H 0.664900 0.233538 0.267992 0.116 Uiso 1 1 calc R U . . .
C6_3 C 0.5935(2) 0.2502(4) 0.2815(2) 0.074(2) Uani 1 1 d . . . . .
H6A_3 H 0.593649 0.284692 0.293585 0.110 Uiso 1 1 calc R U . . .
H6B_3 H 0.606248 0.224574 0.297641 0.110 Uiso 1 1 calc R U . . .
H6C_3 H 0.567787 0.238977 0.276499 0.110 Uiso 1 1 calc R U . . .
C7_3 C 0.5622(2) 0.3032(3) 0.1588(2) 0.076(3) Uani 1 1 d . . . . .
H7A_3 H 0.556985 0.340340 0.163441 0.115 Uiso 1 1 calc R U . . .
H7B_3 H 0.541496 0.287702 0.144247 0.115 Uiso 1 1 calc R U . . .
H7C_3 H 0.585133 0.300072 0.145230 0.115 Uiso 1 1 calc R U . . .
C8_3 C 0.5288(2) 0.2788(4) 0.2145(2) 0.084(3) Uani 1 1 d . . . . .
H8A_3 H 0.524605 0.315511 0.221531 0.126 Uiso 1 1 calc R U . . .
H8B_3 H 0.529191 0.256649 0.236573 0.126 Uiso 1 1 calc R U . . .
H8C_3 H 0.508703 0.267298 0.197429 0.126 Uiso 1 1 calc R U . . .
C9_3 C 0.5794(2) 0.1920(4) 0.1577(2) 0.065(2) Uani 1 1 d . . . . .
C10_3 C 0.6089(2) 0.1962(4) 0.1337(2) 0.074(3) Uani 1 1 d . . . . .
C11_3 C 0.6080(2) 0.1635(4) 0.1021(2) 0.078(3) Uani 1 1 d . . . . .
H11_3 H 0.628574 0.163574 0.086510 0.094 Uiso 1 1 calc R U . . .
C12_3 C 0.5776(3) 0.1309(4) 0.0934(3) 0.092(3) Uani 1 1 d . . . . .
H12_3 H 0.577347 0.109541 0.071883 0.111 Uiso 1 1 calc R U . . .
C13_3 C 0.5488(3) 0.1302(4) 0.1157(3) 0.078(3) Uani 1 1 d . . . . .
H13_3 H 0.527689 0.109311 0.109125 0.093 Uiso 1 1 calc R U . . .
C14_3 C 0.5487(2) 0.1589(4) 0.1479(2) 0.068(2) Uani 1 1 d . . . . .
C15_3 C 0.6410(2) 0.2335(4) 0.1383(2) 0.074(3) Uani 1 1 d . . . . .
H15_3 H 0.635910 0.256874 0.159672 0.088 Uiso 1 1 calc R U . . .
C16_3 C 0.6444(3) 0.2692(4) 0.1036(3) 0.098(3) Uani 1 1 d . . . . .
H16A_3 H 0.662570 0.297150 0.108982 0.146 Uiso 1 1 calc R U . . .
H16B_3 H 0.620195 0.284833 0.097090 0.146 Uiso 1 1 calc R U . . .
H16C_3 H 0.652762 0.247965 0.082924 0.146 Uiso 1 1 calc R U . . .
C17_3 C 0.6783(2) 0.2070(5) 0.1461(3) 0.105(4) Uani 1 1 d . . . . .
H17A_3 H 0.696366 0.233147 0.155368 0.158 Uiso 1 1 calc R U . . .
H17B_3 H 0.687150 0.191376 0.123371 0.158 Uiso 1 1 calc R U . . .
H17C_3 H 0.675540 0.179429 0.164663 0.158 Uiso 1 1 calc R U . . .
C18_3 C 0.5155(2) 0.1541(4) 0.1727(2) 0.074(3) Uani 1 1 d . . . . .
H18_3 H 0.521892 0.172529 0.196428 0.089 Uiso 1 1 calc R U . . .
C19_3 C 0.4820(2) 0.1828(4) 0.1539(2) 0.093(3) Uani 1 1 d . . . . .
H19A_3 H 0.461048 0.182635 0.170360 0.140 Uiso 1 1 calc R U . . .
H19B_3 H 0.474846 0.164834 0.130860 0.140 Uiso 1 1 calc R U . . .
H19C_3 H 0.488970 0.219222 0.148545 0.140 Uiso 1 1 calc R U . . .
C20_3 C 0.5062(2) 0.0967(4) 0.1815(3) 0.087(3) Uani 1 1 d . . . . .
H20A_3 H 0.488102 0.095582 0.201049 0.131 Uiso 1 1 calc R U . . .
H20B_3 H 0.528881 0.078186 0.189741 0.131 Uiso 1 1 calc R U . . .
H20C_3 H 0.495548 0.079545 0.159349 0.131 Uiso 1 1 calc R U . . .
N1_4 N 0.44559(16) 0.0330(3) 0.32518(18) 0.0648(18) Uani 1 1 d . . . . .
C1_4 C 0.47427(19) 0.0475(3) 0.2975(2) 0.068(2) Uani 1 1 d . . . . .
H1_4 H 0.460482 0.051716 0.273227 0.081 Uiso 1 1 calc R U . . .
C2_4 C 0.4986(2) -0.0039(4) 0.2942(3) 0.072(2) Uani 1 1 d . . . . .
C3_4 C 0.4750(2) -0.0467(3) 0.3114(3) 0.076(3) Uani 1 1 d . . . . .
H3A_4 H 0.491250 -0.073284 0.323683 0.091 Uiso 1 1 calc R U . . .
H3B_4 H 0.459634 -0.064582 0.291939 0.091 Uiso 1 1 calc R U . . .
C4_4 C 0.4498(2) -0.0214(4) 0.3395(3) 0.074(3) Uani 1 1 d . . . . .
C5_4 C 0.5364(2) 0.0002(4) 0.3151(3) 0.080(3) Uani 1 1 d . . . . .
H5A_4 H 0.549212 -0.033743 0.314184 0.121 Uiso 1 1 calc R U . . .
H5B_4 H 0.532452 0.009588 0.340879 0.121 Uiso 1 1 calc R U . . .
H5C_4 H 0.551517 0.027252 0.303718 0.121 Uiso 1 1 calc R U . . .
C6_4 C 0.5052(2) -0.0154(4) 0.2545(3) 0.092(3) Uani 1 1 d . . . . .
H6A_4 H 0.520838 -0.046815 0.252681 0.138 Uiso 1 1 calc R U . . .
H6B_4 H 0.517848 0.014578 0.243419 0.138 Uiso 1 1 calc R U . . .
H6C_4 H 0.481369 -0.021451 0.241289 0.138 Uiso 1 1 calc R U . . .
C7_4 C 0.4694(2) -0.0220(4) 0.3776(2) 0.090(3) Uani 1 1 d . . . . .
H7A_4 H 0.474681 -0.058349 0.384901 0.136 Uiso 1 1 calc R U . . .
H7B_4 H 0.453291 -0.005622 0.395503 0.136 Uiso 1 1 calc R U . . .
H7C_4 H 0.492746 -0.002270 0.376666 0.136 Uiso 1 1 calc R U . . .
C8_4 C 0.4124(2) -0.0494(4) 0.3427(3) 0.086(3) Uani 1 1 d . . . . .
H8A_4 H 0.416354 -0.083608 0.354525 0.129 Uiso 1 1 calc R U . . .
H8B_4 H 0.400992 -0.054423 0.318016 0.129 Uiso 1 1 calc R U . . .
H8C_4 H 0.395977 -0.027928 0.357495 0.129 Uiso 1 1 calc R U . . .
C9_4 C 0.4111(2) 0.0591(4) 0.3202(2) 0.067(2) Uani 1 1 d . . . . .
C10_4 C 0.38668(19) 0.0518(4) 0.2893(3) 0.076(3) Uani 1 1 d . . . . .
C11_4 C 0.3545(2) 0.0819(5) 0.2854(3) 0.089(3) Uani 1 1 d . . . . .
H11_4 H 0.338990 0.078434 0.263874 0.107 Uiso 1 1 calc R U . . .
C12_4 C 0.3451(2) 0.1165(5) 0.3124(3) 0.100(4) Uani 1 1 d . . . . .
H12_4 H 0.322649 0.135976 0.309487 0.120 Uiso 1 1 calc R U . . .
C13_4 C 0.3678(2) 0.1239(4) 0.3443(3) 0.092(3) Uani 1 1 d . . . . .
H13_4 H 0.361038 0.148368 0.362609 0.110 Uiso 1 1 calc R U . . .
C14_4 C 0.40079(19) 0.0943(4) 0.3485(3) 0.072(3) Uani 1 1 d . . . . .
C15_4 C 0.3937(2) 0.0124(4) 0.2585(3) 0.087(3) Uani 1 1 d . . . . .
H15_4 H 0.416635 -0.008109 0.265454 0.104 Uiso 1 1 calc R U . . .
C16_4 C 0.3604(2) -0.0270(4) 0.2542(3) 0.111(4) Uani 1 1 d . . . . .
H16A_4 H 0.367058 -0.055674 0.237673 0.166 Uiso 1 1 calc R U . . .
H16B_4 H 0.338487 -0.008591 0.243996 0.166 Uiso 1 1 calc R U . . .
H16C_4 H 0.354882 -0.041524 0.278445 0.166 Uiso 1 1 calc R U . . .
C17_4 C 0.4000(2) 0.0397(4) 0.2216(3) 0.097(3) Uani 1 1 d . . . . .
H17A_4 H 0.402314 0.013118 0.202261 0.145 Uiso 1 1 calc R U . . .
H17B_4 H 0.422870 0.060585 0.223552 0.145 Uiso 1 1 calc R U . . .
H17C_4 H 0.378878 0.062720 0.215427 0.145 Uiso 1 1 calc R U . . .
C18_4 C 0.4237(2) 0.1015(4) 0.3841(2) 0.075(3) Uani 1 1 d . . . . .
H18_4 H 0.448186 0.083578 0.381038 0.090 Uiso 1 1 calc R U . . .
C19_4 C 0.4050(2) 0.0758(5) 0.4167(3) 0.097(3) Uani 1 1 d . . . . .
H19A_4 H 0.422296 0.075593 0.438152 0.145 Uiso 1 1 calc R U . . .
H19B_4 H 0.397983 0.039671 0.410266 0.145 Uiso 1 1 calc R U . . .
H19C_4 H 0.382681 0.095855 0.422502 0.145 Uiso 1 1 calc R U . . .
C20_4 C 0.4316(3) 0.1599(4) 0.3917(3) 0.097(3) Uani 1 1 d . . . . .
H20A_4 H 0.445109 0.163573 0.415446 0.146 Uiso 1 1 calc R U . . .
H20B_4 H 0.407976 0.179069 0.392367 0.146 Uiso 1 1 calc R U . . .
H20C_4 H 0.446591 0.174293 0.372101 0.146 Uiso 1 1 calc R U . . .
N1_5 N 0.58945(16) 0.2097(3) 0.46936(18) 0.0674(19) Uani 1 1 d . . . . .
C1_5 C 0.5591(2) 0.1958(4) 0.4412(2) 0.069(2) Uani 1 1 d . . . . .
H1_5 H 0.536141 0.190029 0.455303 0.083 Uiso 1 1 calc R U . . .
C2_5 C 0.5525(2) 0.2480(4) 0.4189(2) 0.070(2) Uani 1 1 d . . . . .
C3_5 C 0.5684(2) 0.2912(4) 0.4450(2) 0.073(2) Uani 1 1 d . . . . .
H3A_5 H 0.577761 0.321028 0.430456 0.088 Uiso 1 1 calc R U . . .
H3B_5 H 0.548742 0.304398 0.460979 0.088 Uiso 1 1 calc R U . . .
C4_5 C 0.6001(2) 0.2667(4) 0.4684(2) 0.070(2) Uani 1 1 d . . . . .
C5_5 C 0.5113(2) 0.2570(4) 0.4110(2) 0.084(3) Uani 1 1 d . . . . .
H5A_5 H 0.507709 0.290624 0.398147 0.126 Uiso 1 1 calc R U . . .
H5B_5 H 0.498287 0.257801 0.434225 0.126 Uiso 1 1 calc R U . . .
H5C_5 H 0.501264 0.228475 0.395457 0.126 Uiso 1 1 calc R U . . .
C6_5 C 0.5721(2) 0.2488(4) 0.3820(2) 0.078(3) Uani 1 1 d . . . . .
H6A_5 H 0.569876 0.283969 0.371034 0.117 Uiso 1 1 calc R U . . .
H6B_5 H 0.560489 0.222975 0.365201 0.117 Uiso 1 1 calc R U . . .
H6C_5 H 0.598470 0.240148 0.386148 0.117 Uiso 1 1 calc R U . . .
C7_5 C 0.6035(3) 0.2916(4) 0.5068(2) 0.090(3) Uani 1 1 d . . . . .
H7A_5 H 0.610029 0.328849 0.504485 0.134 Uiso 1 1 calc R U . . .
H7B_5 H 0.622997 0.273505 0.521512 0.134 Uiso 1 1 calc R U . . .
H7C_5 H 0.579767 0.288415 0.518951 0.134 Uiso 1 1 calc R U . . .
C8_5 C 0.6380(2) 0.2752(4) 0.4504(3) 0.091(3) Uani 1 1 d . . . . .
H8A_5 H 0.640948 0.312449 0.444300 0.136 Uiso 1 1 calc R U . . .
H8B_5 H 0.638917 0.254148 0.427792 0.136 Uiso 1 1 calc R U . . .
H8C_5 H 0.658185 0.264296 0.467572 0.136 Uiso 1 1 calc R U . . .
C9_5 C 0.5905(2) 0.1787(4) 0.5026(2) 0.068(2) Uani 1 1 d . . . . .
C10_5 C 0.5616(2) 0.1783(4) 0.5264(2) 0.074(3) Uani 1 1 d . . . . .
C11_5 C 0.5629(2) 0.1418(4) 0.5561(3) 0.086(3) Uani 1 1 d . . . . .
H11_5 H 0.542754 0.140131 0.572242 0.104 Uiso 1 1 calc R U . . .
C12_5 C 0.5930(3) 0.1089(5) 0.5619(3) 0.095(3) Uani 1 1 d . . . . .
H12_5 H 0.593165 0.084123 0.581475 0.114 Uiso 1 1 calc R U . . .
C13_5 C 0.6218(3) 0.1119(4) 0.5398(3) 0.089(3) Uani 1 1 d . . . . .
H13_5 H 0.642880 0.090113 0.544804 0.107 Uiso 1 1 calc R U . . .
C14_5 C 0.6221(2) 0.1462(4) 0.5095(2) 0.077(3) Uani 1 1 d . . . . .
C15_5 C 0.5273(2) 0.2131(4) 0.5245(2) 0.073(3) Uani 1 1 d . . . . .
H15_5 H 0.530613 0.238784 0.504016 0.088 Uiso 1 1 calc R U . . .
C16_5 C 0.4916(2) 0.1821(4) 0.5155(3) 0.100(3) Uani 1 1 d . . . . .
H16A_5 H 0.470349 0.206190 0.514484 0.150 Uiso 1 1 calc R U . . .
H16B_5 H 0.488001 0.155684 0.534741 0.150 Uiso 1 1 calc R U . . .
H16C_5 H 0.493620 0.164531 0.491670 0.150 Uiso 1 1 calc R U . . .
C17_5 C 0.5229(3) 0.2448(4) 0.5599(2) 0.089(3) Uani 1 1 d . . . . .
H17A_5 H 0.504679 0.272959 0.555329 0.133 Uiso 1 1 calc R U . . .
H17B_5 H 0.546864 0.260152 0.567674 0.133 Uiso 1 1 calc R U . . .
H17C_5 H 0.514166 0.221594 0.579318 0.133 Uiso 1 1 calc R U . . .
C18_5 C 0.6556(2) 0.1462(5) 0.4859(3) 0.087(3) Uani 1 1 d . . . . .
H18_5 H 0.649372 0.167815 0.463484 0.105 Uiso 1 1 calc R U . . .
C19_5 C 0.6886(2) 0.1727(5) 0.5068(3) 0.105(4) Uani 1 1 d . . . . .
H19A_5 H 0.709920 0.174585 0.490798 0.157 Uiso 1 1 calc R U . . .
H19B_5 H 0.695433 0.152111 0.528855 0.157 Uiso 1 1 calc R U . . .
H19C_5 H 0.681538 0.208328 0.514139 0.157 Uiso 1 1 calc R U . . .
C20_5 C 0.6669(3) 0.0904(4) 0.4728(3) 0.099(3) Uani 1 1 d . . . . .
H20A_5 H 0.685720 0.093585 0.454067 0.149 Uiso 1 1 calc R U . . .
H20B_5 H 0.645019 0.072225 0.462307 0.149 Uiso 1 1 calc R U . . .
H20C_5 H 0.677234 0.070384 0.493852 0.149 Uiso 1 1 calc R U . . .
N1_61 N 0.72635(19) 0.0413(3) 0.3258(2) 0.0673(16) Uani 0.861(8) 1 d D U P A 1
C1_61 C 0.6986(2) 0.0505(4) 0.3548(3) 0.0677(18) Uani 0.861(8) 1 d D U P A 1
H1_61 H 0.712998 0.052540 0.378826 0.081 Uiso 0.861(8) 1 calc R U P A 1
C2_61 C 0.6755(2) -0.0029(4) 0.3555(3) 0.0700(18) Uani 0.861(8) 1 d D U P A 1
C3_61 C 0.6998(2) -0.0413(4) 0.3351(3) 0.0730(19) Uani 0.861(8) 1 d D U P A 1
H3A_61 H 0.684096 -0.067570 0.321738 0.088 Uiso 0.861(8) 1 calc R U P A 1
H3B_61 H 0.716673 -0.060132 0.352723 0.088 Uiso 0.861(8) 1 calc R U P A 1
C4_61 C 0.7225(2) -0.0100(4) 0.3078(3) 0.0718(19) Uani 0.861(8) 1 d D U P A 1
C5_61 C 0.6708(3) -0.0215(4) 0.3958(3) 0.082(3) Uani 0.861(8) 1 d D U P A 1
H5A_61 H 0.655454 -0.053384 0.395823 0.123 Uiso 0.861(8) 1 calc R U P A 1
H5B_61 H 0.658607 0.006202 0.409724 0.123 Uiso 0.861(8) 1 calc R U P A 1
H5C_61 H 0.695245 -0.029124 0.407319 0.123 Uiso 0.861(8) 1 calc R U P A 1
C6_61 C 0.6375(2) 0.0012(5) 0.3369(4) 0.076(3) Uani 0.861(8) 1 d D U P A 1
H6A_61 H 0.624465 -0.032412 0.339020 0.114 Uiso 0.861(8) 1 calc R U P A 1
H6B_61 H 0.640007 0.009959 0.310871 0.114 Uiso 0.861(8) 1 calc R U P A 1
H6C_61 H 0.623262 0.028863 0.348891 0.114 Uiso 0.861(8) 1 calc R U P A 1
C7_61 C 0.7016(3) -0.0037(4) 0.2697(3) 0.082(3) Uani 0.861(8) 1 d D U P A 1
H7A_61 H 0.695271 -0.038543 0.259766 0.122 Uiso 0.861(8) 1 calc R U P A 1
H7B_61 H 0.717598 0.014705 0.252692 0.122 Uiso 0.861(8) 1 calc R U P A 1
H7C_61 H 0.678754 0.016558 0.272765 0.122 Uiso 0.861(8) 1 calc R U P A 1
C8_61 C 0.7602(3) -0.0358(4) 0.3001(3) 0.085(3) Uani 0.861(8) 1 d D U P A 1
H8A_61 H 0.755951 -0.068857 0.286773 0.127 Uiso 0.861(8) 1 calc R U P A 1
H8B_61 H 0.773698 -0.042803 0.323472 0.127 Uiso 0.861(8) 1 calc R U P A 1
H8C_61 H 0.774836 -0.011988 0.285110 0.127 Uiso 0.861(8) 1 calc R U P A 1
C9_61 C 0.76217(14) 0.0664(3) 0.33151(18) 0.0650(17) Uani 0.861(8) 1 d DG U P A 1
C10_61 C 0.77245(16) 0.1033(3) 0.30556(15) 0.0688(18) Uani 0.861(8) 1 d DG U P A 1
C11_61 C 0.80581(16) 0.1305(3) 0.31037(17) 0.071(2) Uani 0.861(8) 1 d DG U P A 1
H11_61 H 0.812840 0.155703 0.292636 0.085 Uiso 0.861(8) 1 calc R U P A 1
C12_61 C 0.82889(13) 0.1207(3) 0.34114(19) 0.071(2) Uani 0.861(8) 1 d DG U P A 1
H12_61 H 0.851685 0.139243 0.344437 0.085 Uiso 0.861(8) 1 calc R U P A 1
C13_61 C 0.81860(14) 0.0838(3) 0.36710(16) 0.0679(19) Uani 0.861(8) 1 d DG U P A 1
H13_61 H 0.834371 0.077111 0.388129 0.081 Uiso 0.861(8) 1 calc R U P A 1
C14_61 C 0.78524(15) 0.0567(3) 0.36228(17) 0.0667(18) Uani 0.861(8) 1 d DG U P A 1
C15_61 C 0.7485(2) 0.1177(4) 0.2709(3) 0.072(2) Uani 0.861(8) 1 d D U P A 1
H15_61 H 0.724076 0.099492 0.272818 0.086 Uiso 0.861(8) 1 calc R U P A 1
C16_61 C 0.7665(3) 0.0972(5) 0.2359(3) 0.090(3) Uani 0.861(8) 1 d D U P A 1
H16A_61 H 0.750010 0.104427 0.214422 0.135 Uiso 0.861(8) 1 calc R U P A 1
H16B_61 H 0.770558 0.059225 0.238089 0.135 Uiso 0.861(8) 1 calc R U P A 1
H16C_61 H 0.790402 0.114897 0.232879 0.135 Uiso 0.861(8) 1 calc R U P A 1
C17_61 C 0.7408(3) 0.1759(4) 0.2678(3) 0.082(3) Uani 0.861(8) 1 d D U P A 1
H17A_61 H 0.722346 0.182119 0.247729 0.123 Uiso 0.861(8) 1 calc R U P A 1
H17B_61 H 0.763828 0.194528 0.262631 0.123 Uiso 0.861(8) 1 calc R U P A 1
H17C_61 H 0.731080 0.188677 0.291011 0.123 Uiso 0.861(8) 1 calc R U P A 1
C18_61 C 0.7791(2) 0.0138(4) 0.3910(3) 0.072(2) Uani 0.861(8) 1 d D U P A 1
H18_61 H 0.756408 -0.006491 0.383022 0.086 Uiso 0.861(8) 1 calc R U P A 1
C19_61 C 0.8117(2) -0.0247(4) 0.3937(3) 0.084(3) Uani 0.861(8) 1 d D U P A 1
H19A_61 H 0.805082 -0.054826 0.408931 0.125 Uiso 0.861(8) 1 calc R U P A 1
H19B_61 H 0.833550 -0.007012 0.404881 0.125 Uiso 0.861(8) 1 calc R U P A 1
H19C_61 H 0.817517 -0.036979 0.368956 0.125 Uiso 0.861(8) 1 calc R U P A 1
C20_61 C 0.7725(3) 0.0365(5) 0.4292(3) 0.079(3) Uani 0.861(8) 1 d D U P A 1
H20A_61 H 0.768161 0.007810 0.446496 0.118 Uiso 0.861(8) 1 calc R U P A 1
H20B_61 H 0.750793 0.059721 0.427868 0.118 Uiso 0.861(8) 1 calc R U P A 1
H20C_61 H 0.794464 0.056608 0.437678 0.118 Uiso 0.861(8) 1 calc R U P A 1
N1_62 N 0.7136(9) 0.0285(15) 0.3250(11) 0.070(2) Uani 0.139(8) 1 d D U P A 2
C1_62 C 0.6900(14) 0.0429(19) 0.3569(17) 0.069(2) Uani 0.139(8) 1 d D U P A 2
H1_62 H 0.706056 0.041731 0.379917 0.083 Uiso 0.139(8) 1 calc R U P A 2
C2_62 C 0.6616(10) -0.0043(18) 0.3579(13) 0.072(2) Uani 0.139(8) 1 d D U P A 2
C3_62 C 0.6824(12) -0.0498(15) 0.3409(13) 0.073(3) Uani 0.139(8) 1 d D U P A 2
H3A_62 H 0.664609 -0.074339 0.328513 0.087 Uiso 0.139(8) 1 calc R U P A 2
H3B_62 H 0.696838 -0.069254 0.360152 0.087 Uiso 0.139(8) 1 calc R U P A 2
C4_62 C 0.7083(10) -0.0262(15) 0.3131(11) 0.072(2) Uani 0.139(8) 1 d D U P A 2
C5_62 C 0.6518(15) -0.018(3) 0.3984(13) 0.076(5) Uani 0.139(8) 1 d D U P A 2
H5A_62 H 0.658103 -0.054389 0.403679 0.115 Uiso 0.139(8) 1 calc R U P A 2
H5B_62 H 0.625165 -0.012098 0.401530 0.115 Uiso 0.139(8) 1 calc R U P A 2
H5C_62 H 0.666063 0.005316 0.415401 0.115 Uiso 0.139(8) 1 calc R U P A 2
C6_62 C 0.6254(13) 0.007(3) 0.338(2) 0.071(5) Uani 0.139(8) 1 d D U P A 2
H6A_62 H 0.610070 0.029437 0.352777 0.106 Uiso 0.139(8) 1 calc R U P A 2
H6B_62 H 0.612226 -0.026639 0.332994 0.106 Uiso 0.139(8) 1 calc R U P A 2
H6C_62 H 0.630061 0.023970 0.314313 0.106 Uiso 0.139(8) 1 calc R U P A 2
C7_62 C 0.6869(14) -0.028(2) 0.2750(13) 0.077(6) Uani 0.139(8) 1 d D U P A 2
H7A_62 H 0.704709 -0.028746 0.255258 0.116 Uiso 0.139(8) 1 calc R U P A 2
H7B_62 H 0.671352 0.003878 0.272193 0.116 Uiso 0.139(8) 1 calc R U P A 2
H7C_62 H 0.671034 -0.058999 0.273569 0.116 Uiso 0.139(8) 1 calc R U P A 2
C8_62 C 0.7440(12) -0.059(2) 0.3081(17) 0.077(5) Uani 0.139(8) 1 d D U P A 2
H8A_62 H 0.737311 -0.093875 0.298711 0.116 Uiso 0.139(8) 1 calc R U P A 2
H8B_62 H 0.757542 -0.062320 0.331880 0.116 Uiso 0.139(8) 1 calc R U P A 2
H8C_62 H 0.759833 -0.041156 0.290525 0.116 Uiso 0.139(8) 1 calc R U P A 2
C9_62 C 0.7501(8) 0.0524(15) 0.3263(9) 0.068(2) Uani 0.139(8) 1 d DG U P A 2
C10_62 C 0.7589(9) 0.0867(16) 0.2981(9) 0.069(2) Uani 0.139(8) 1 d DG U P A 2
C11_62 C 0.7933(9) 0.1117(16) 0.2988(11) 0.071(2) Uani 0.139(8) 1 d DG U P A 2
H11_62 H 0.799283 0.135156 0.279528 0.085 Uiso 0.139(8) 1 calc R U P A 2
C12_62 C 0.8188(8) 0.1026(17) 0.3277(12) 0.070(2) Uani 0.139(8) 1 d DG U P A 2
H12_62 H 0.842292 0.119715 0.328217 0.084 Uiso 0.139(8) 1 calc R U P A 2
C13_62 C 0.8100(9) 0.0683(17) 0.3559(11) 0.069(2) Uani 0.139(8) 1 d DG U P A 2
H13_62 H 0.827490 0.062045 0.375695 0.082 Uiso 0.139(8) 1 calc R U P A 2
C14_62 C 0.7757(9) 0.0432(16) 0.3552(9) 0.069(2) Uani 0.139(8) 1 d DG U P A 2
C15_62 C 0.7346(12) 0.0959(18) 0.2636(10) 0.075(3) Uani 0.139(8) 1 d D U P A 2
H15_62 H 0.708851 0.084898 0.269873 0.090 Uiso 0.139(8) 1 calc R U P A 2
C16_62 C 0.7455(17) 0.062(3) 0.2315(13) 0.087(7) Uani 0.139(8) 1 d D U P A 2
H16A_62 H 0.739631 0.079882 0.208237 0.131 Uiso 0.139(8) 1 calc R U P A 2
H16B_62 H 0.731718 0.028355 0.231990 0.131 Uiso 0.139(8) 1 calc R U P A 2
H16C_62 H 0.772271 0.054288 0.233421 0.131 Uiso 0.139(8) 1 calc R U P A 2
C17_62 C 0.7320(17) 0.1537(19) 0.2525(18) 0.079(6) Uani 0.139(8) 1 d D U P A 2
H17A_62 H 0.725013 0.156332 0.226211 0.119 Uiso 0.139(8) 1 calc R U P A 2
H17B_62 H 0.756134 0.170726 0.257183 0.119 Uiso 0.139(8) 1 calc R U P A 2
H17C_62 H 0.713115 0.171288 0.266933 0.119 Uiso 0.139(8) 1 calc R U P A 2
C18_62 C 0.7664(12) 0.0033(18) 0.3854(11) 0.072(3) Uani 0.139(8) 1 d D U P A 2
H18_62 H 0.742907 -0.015265 0.377457 0.087 Uiso 0.139(8) 1 calc R U P A 2
C19_62 C 0.7976(15) -0.038(2) 0.3883(18) 0.078(6) Uani 0.139(8) 1 d D U P A 2
H19A_62 H 0.803173 -0.045758 0.414339 0.118 Uiso 0.139(8) 1 calc R U P A 2
H19B_62 H 0.819928 -0.023594 0.377185 0.118 Uiso 0.139(8) 1 calc R U P A 2
H19C_62 H 0.789703 -0.069764 0.375363 0.118 Uiso 0.139(8) 1 calc R U P A 2
C20_62 C 0.7600(16) 0.030(3) 0.4227(13) 0.074(6) Uani 0.139(8) 1 d D U P A 2
H20A_62 H 0.765426 0.004336 0.442622 0.112 Uiso 0.139(8) 1 calc R U P A 2
H20B_62 H 0.734075 0.041060 0.423690 0.112 Uiso 0.139(8) 1 calc R U P A 2
H20C_62 H 0.776508 0.060040 0.425730 0.112 Uiso 0.139(8) 1 calc R U P A 2
N1_7 N 0.38845(15) 0.4654(3) 0.50254(18) 0.0645(19) Uani 1 1 d . . . . .
C1_7 C 0.36092(18) 0.4479(3) 0.4731(2) 0.067(2) Uani 1 1 d . . . . .
H1_7 H 0.375521 0.442481 0.450492 0.080 Uiso 1 1 calc R U . . .
C2_7 C 0.33676(19) 0.4970(3) 0.4654(2) 0.063(2) Uani 1 1 d . . . . .
C3_7 C 0.36106(19) 0.5425(3) 0.4791(2) 0.071(2) Uani 1 1 d . . . . .
H3A_7 H 0.376451 0.555611 0.459011 0.085 Uiso 1 1 calc R U . . .
H3B_7 H 0.345347 0.571728 0.487579 0.085 Uiso 1 1 calc R U . . .
C4_7 C 0.3858(2) 0.5222(4) 0.5108(3) 0.075(3) Uani 1 1 d . . . . .
C5_7 C 0.2991(2) 0.4962(3) 0.4851(2) 0.074(2) Uani 1 1 d . . . . .
H5A_7 H 0.286570 0.530090 0.481603 0.110 Uiso 1 1 calc R U . . .
H5B_7 H 0.303752 0.489820 0.511496 0.110 Uiso 1 1 calc R U . . .
H5C_7 H 0.283365 0.468104 0.474661 0.110 Uiso 1 1 calc R U . . .
C6_7 C 0.3274(2) 0.5035(4) 0.4242(2) 0.087(3) Uani 1 1 d . . . . .
H6A_7 H 0.315289 0.537562 0.419888 0.130 Uiso 1 1 calc R U . . .
H6B_7 H 0.310585 0.475238 0.415926 0.130 Uiso 1 1 calc R U . . .
H6C_7 H 0.350316 0.501851 0.410496 0.130 Uiso 1 1 calc R U . . .
C7_7 C 0.3669(3) 0.5324(4) 0.5481(3) 0.095(3) Uani 1 1 d . . . . .
H7A_7 H 0.358082 0.568831 0.548873 0.143 Uiso 1 1 calc R U . . .
H7B_7 H 0.384917 0.526297 0.568508 0.143 Uiso 1 1 calc R U . . .
H7C_7 H 0.345735 0.508451 0.550334 0.143 Uiso 1 1 calc R U . . .
C8_7 C 0.4238(2) 0.5511(4) 0.5131(3) 0.095(3) Uani 1 1 d . . . . .
H8A_7 H 0.419866 0.588243 0.519104 0.142 Uiso 1 1 calc R U . . .
H8B_7 H 0.435765 0.548510 0.489354 0.142 Uiso 1 1 calc R U . . .
H8C_7 H 0.439825 0.534927 0.532341 0.142 Uiso 1 1 calc R U . . .
C9_7 C 0.4231(2) 0.4369(4) 0.5058(2) 0.069(2) Uani 1 1 d . . . . .
C10_7 C 0.44831(19) 0.4354(3) 0.4765(2) 0.069(2) Uani 1 1 d . . . . .
C11_7 C 0.48023(19) 0.4028(3) 0.4800(3) 0.071(2) Uani 1 1 d . . . . .
H11_7 H 0.496635 0.400741 0.460134 0.086 Uiso 1 1 calc R U . . .
C12_7 C 0.4880(2) 0.3742(4) 0.5113(3) 0.085(3) Uani 1 1 d . . . . .
H12_7 H 0.509361 0.352355 0.513043 0.101 Uiso 1 1 calc R U . . .
C13_7 C 0.4644(2) 0.3776(4) 0.5401(3) 0.080(3) Uani 1 1 d . . . . .
H13_7 H 0.470109 0.358658 0.562096 0.096 Uiso 1 1 calc R U . . .
C14_7 C 0.43166(19) 0.4085(4) 0.5377(3) 0.070(2) Uani 1 1 d . . . . .
C15_7 C 0.4444(2) 0.4687(4) 0.4413(3) 0.078(3) Uani 1 1 d . . . . .
H15_7 H 0.422832 0.493074 0.443666 0.094 Uiso 1 1 calc R U . . .
C17_7 C 0.4794(2) 0.5017(4) 0.4359(3) 0.096(3) Uani 1 1 d . . . . .
H17A_7 H 0.475317 0.525286 0.414791 0.144 Uiso 1 1 calc R U . . .
H17B_7 H 0.500467 0.478429 0.431340 0.144 Uiso 1 1 calc R U . . .
H17C_7 H 0.484925 0.522600 0.458126 0.144 Uiso 1 1 calc R U . . .
C16_7 C 0.4375(2) 0.4343(5) 0.4062(3) 0.101(4) Uani 1 1 d . . . . .
H16A_7 H 0.433376 0.457094 0.384699 0.152 Uiso 1 1 calc R U . . .
H16B_7 H 0.415555 0.412145 0.409341 0.152 Uiso 1 1 calc R U . . .
H16C_7 H 0.459247 0.411925 0.402510 0.152 Uiso 1 1 calc R U . . .
C18_7 C 0.4069(2) 0.4072(4) 0.5697(2) 0.073(3) Uani 1 1 d . . . . .
H18_7 H 0.383250 0.425418 0.561773 0.088 Uiso 1 1 calc R U . . .
C19_7 C 0.4240(2) 0.4386(4) 0.6028(3) 0.093(3) Uani 1 1 d . . . . .
H19A_7 H 0.405509 0.442143 0.621825 0.140 Uiso 1 1 calc R U . . .
H19B_7 H 0.431382 0.473619 0.594481 0.140 Uiso 1 1 calc R U . . .
H19C_7 H 0.445837 0.419942 0.612988 0.140 Uiso 1 1 calc R U . . .
C20_7 C 0.3965(2) 0.3517(4) 0.5810(3) 0.096(3) Uani 1 1 d . . . . .
H20A_7 H 0.379113 0.353198 0.601110 0.144 Uiso 1 1 calc R U . . .
H20B_7 H 0.418938 0.332597 0.589168 0.144 Uiso 1 1 calc R U . . .
H20C_7 H 0.384646 0.333399 0.559841 0.144 Uiso 1 1 calc R U . . .
N1_81 N 0.2517(5) 0.2722(6) 0.6352(4) 0.067(2) Uani 0.668(5) 1 d D U P B 1
C1_81 C 0.2802(7) 0.2952(7) 0.6100(6) 0.066(3) Uani 0.668(5) 1 d D U P B 1
H1_81 H 0.302796 0.300862 0.626378 0.080 Uiso 0.668(5) 1 calc R U P B 1
C2_81 C 0.2901(3) 0.2467(6) 0.5861(4) 0.070(3) Uani 0.668(5) 1 d D U P B 1
C3_81 C 0.2820(3) 0.1994(5) 0.6106(3) 0.067(3) Uani 0.668(5) 1 d D U P B 1
H3A_81 H 0.274226 0.168926 0.595198 0.080 Uiso 0.668(5) 1 calc R U P B 1
H3B_81 H 0.304570 0.189540 0.625354 0.080 Uiso 0.668(5) 1 calc R U P B 1
C4_81 C 0.2514(3) 0.2144(5) 0.6356(3) 0.065(3) Uani 0.668(5) 1 d D U P B 1
C5_81 C 0.2650(7) 0.2449(11) 0.5503(6) 0.077(5) Uani 0.668(5) 1 d D U P B 1
H5A_81 H 0.269232 0.211826 0.537241 0.116 Uiso 0.668(5) 1 calc R U P B 1
H5B_81 H 0.271122 0.274542 0.534391 0.116 Uiso 0.668(5) 1 calc R U P B 1
H5C_81 H 0.238811 0.247159 0.556691 0.116 Uiso 0.668(5) 1 calc R U P B 1
C6_81 C 0.3299(4) 0.2453(7) 0.5749(6) 0.082(5) Uani 0.668(5) 1 d D U P B 1
H6A_81 H 0.333748 0.214671 0.559113 0.124 Uiso 0.668(5) 1 calc R U P B 1
H6B_81 H 0.346369 0.242975 0.596889 0.124 Uiso 0.668(5) 1 calc R U P B 1
H6C_81 H 0.335492 0.277463 0.561248 0.124 Uiso 0.668(5) 1 calc R U P B 1
C7_81 C 0.2141(3) 0.1935(5) 0.6186(4) 0.077(4) Uani 0.668(5) 1 d D U P B 1
H7A_81 H 0.214604 0.154979 0.618012 0.116 Uiso 0.668(5) 1 calc R U P B 1
H7B_81 H 0.210512 0.207015 0.593432 0.116 Uiso 0.668(5) 1 calc R U P B 1
H7C_81 H 0.193520 0.205274 0.633530 0.116 Uiso 0.668(5) 1 calc R U P B 1
C8_81 C 0.2554(4) 0.1884(5) 0.6743(3) 0.072(4) Uani 0.668(5) 1 d D U P B 1
H8A_81 H 0.249623 0.150874 0.672260 0.108 Uiso 0.668(5) 1 calc R U P B 1
H8B_81 H 0.238080 0.205174 0.690939 0.108 Uiso 0.668(5) 1 calc R U P B 1
H8C_81 H 0.280907 0.192941 0.684081 0.108 Uiso 0.668(5) 1 calc R U P B 1
C9_81 C 0.2434(2) 0.3013(4) 0.6684(2) 0.067(3) Uani 0.668(5) 1 d DG U P B 1
C10_81 C 0.20744(18) 0.3196(4) 0.6726(2) 0.065(3) Uani 0.668(5) 1 d DG U P B 1
C11_81 C 0.19909(17) 0.3490(4) 0.7035(2) 0.079(3) Uani 0.668(5) 1 d DG U P B 1
H11_81 H 0.174492 0.361494 0.706448 0.095 Uiso 0.668(5) 1 calc R U P B 1
C12_81 C 0.2267(2) 0.3601(4) 0.7301(2) 0.089(3) Uani 0.668(5) 1 d DG U P B 1
H12_81 H 0.221026 0.380207 0.751227 0.107 Uiso 0.668(5) 1 calc R U P B 1
C13_81 C 0.2627(2) 0.3418(4) 0.7258(2) 0.087(3) Uani 0.668(5) 1 d DG U P B 1
H13_81 H 0.281614 0.349410 0.744022 0.104 Uiso 0.668(5) 1 calc R U P B 1
C14_81 C 0.27107(16) 0.3124(4) 0.6950(2) 0.078(3) Uani 0.668(5) 1 d DG U P B 1
C15_81 C 0.1749(3) 0.3097(5) 0.6456(3) 0.068(3) Uani 0.668(5) 1 d D U P B 1
H15_81 H 0.184439 0.290545 0.623862 0.081 Uiso 0.668(5) 1 calc R U P B 1
C16_81 C 0.1459(3) 0.2755(6) 0.6630(3) 0.075(4) Uani 0.668(5) 1 d D U P B 1
H16A_81 H 0.125369 0.269095 0.645124 0.113 Uiso 0.668(5) 1 calc R U P B 1
H16B_81 H 0.136503 0.293276 0.684687 0.113 Uiso 0.668(5) 1 calc R U P B 1
H16C_81 H 0.157223 0.241878 0.670438 0.113 Uiso 0.668(5) 1 calc R U P B 1
C17_81 C 0.1559(4) 0.3612(6) 0.6315(4) 0.096(5) Uani 0.668(5) 1 d D U P B 1
H17A_81 H 0.139075 0.353117 0.610425 0.143 Uiso 0.668(5) 1 calc R U P B 1
H17B_81 H 0.174977 0.386011 0.623873 0.143 Uiso 0.668(5) 1 calc R U P B 1
H17C_81 H 0.141749 0.376769 0.651271 0.143 Uiso 0.668(5) 1 calc R U P B 1
C18_81 C 0.3109(3) 0.2905(6) 0.6964(4) 0.077(3) Uani 0.668(5) 1 d D U P B 1
H18_81 H 0.311694 0.263568 0.676375 0.093 Uiso 0.668(5) 1 calc R U P B 1
C19_81 C 0.3218(4) 0.2620(6) 0.7319(4) 0.099(4) Uani 0.668(5) 1 d D U P B 1
H19A_81 H 0.343695 0.240017 0.727930 0.148 Uiso 0.668(5) 1 calc R U P B 1
H19B_81 H 0.301137 0.239722 0.739298 0.148 Uiso 0.668(5) 1 calc R U P B 1
H19C_81 H 0.327659 0.287725 0.751290 0.148 Uiso 0.668(5) 1 calc R U P B 1
C20_81 C 0.3405(4) 0.3330(7) 0.6871(4) 0.107(5) Uani 0.668(5) 1 d D U P B 1
H20A_81 H 0.365083 0.316441 0.686123 0.160 Uiso 0.668(5) 1 calc R U P B 1
H20B_81 H 0.341112 0.360280 0.706132 0.160 Uiso 0.668(5) 1 calc R U P B 1
H20C_81 H 0.334000 0.348868 0.663114 0.160 Uiso 0.668(5) 1 calc R U P B 1
N1_82 N 0.2544(10) 0.2734(11) 0.6328(7) 0.069(3) Uani 0.332(5) 1 d D U P B 2
C1_82 C 0.2833(13) 0.2899(13) 0.6061(11) 0.064(4) Uani 0.332(5) 1 d D U P B 2
H1_82 H 0.308007 0.291131 0.619704 0.077 Uiso 0.332(5) 1 calc R U P B 2
C2_82 C 0.2834(8) 0.2418(12) 0.5790(8) 0.071(4) Uani 0.332(5) 1 d D U P B 2
C3_82 C 0.2657(6) 0.1970(10) 0.6006(7) 0.075(4) Uani 0.332(5) 1 d D U P B 2
H3A_82 H 0.252545 0.172498 0.583383 0.091 Uiso 0.332(5) 1 calc R U P B 2
H3B_82 H 0.285216 0.177028 0.614555 0.091 Uiso 0.332(5) 1 calc R U P B 2
C4_82 C 0.2387(6) 0.2208(10) 0.6267(6) 0.075(4) Uani 0.332(5) 1 d D U P B 2
C5_82 C 0.2603(14) 0.254(2) 0.5433(11) 0.075(8) Uani 0.332(5) 1 d D U P B 2
H5A_82 H 0.258260 0.221751 0.528260 0.112 Uiso 0.332(5) 1 calc R U P B 2
H5B_82 H 0.272585 0.281307 0.529440 0.112 Uiso 0.332(5) 1 calc R U P B 2
H5C_82 H 0.235402 0.265458 0.549626 0.112 Uiso 0.332(5) 1 calc R U P B 2
C6_82 C 0.3224(7) 0.2277(14) 0.5688(11) 0.084(8) Uani 0.332(5) 1 d D U P B 2
H6A_82 H 0.321741 0.196853 0.552622 0.127 Uiso 0.332(5) 1 calc R U P B 2
H6B_82 H 0.337417 0.219780 0.591177 0.127 Uiso 0.332(5) 1 calc R U P B 2
H6C_82 H 0.333518 0.257382 0.555918 0.127 Uiso 0.332(5) 1 calc R U P B 2
C7_82 C 0.2005(7) 0.2246(12) 0.6055(9) 0.101(8) Uani 0.332(5) 1 d D U P B 2
H7A_82 H 0.188451 0.189986 0.605114 0.151 Uiso 0.332(5) 1 calc R U P B 2
H7B_82 H 0.204228 0.236184 0.580173 0.151 Uiso 0.332(5) 1 calc R U P B 2
H7C_82 H 0.184594 0.249915 0.617825 0.151 Uiso 0.332(5) 1 calc R U P B 2
C8_82 C 0.2348(8) 0.1866(11) 0.6609(7) 0.083(6) Uani 0.332(5) 1 d D U P B 2
H8A_82 H 0.216928 0.158328 0.655550 0.125 Uiso 0.332(5) 1 calc R U P B 2
H8B_82 H 0.226076 0.208130 0.681237 0.125 Uiso 0.332(5) 1 calc R U P B 2
H8C_82 H 0.259065 0.171255 0.668005 0.125 Uiso 0.332(5) 1 calc R U P B 2
C9_82 C 0.2585(5) 0.2966(8) 0.6690(4) 0.074(3) Uani 0.332(5) 1 d DG U P B 2
C10_82 C 0.2301(4) 0.3294(8) 0.6801(5) 0.079(3) Uani 0.332(5) 1 d DG U P B 2
C11_82 C 0.2336(5) 0.3559(8) 0.7135(5) 0.088(4) Uani 0.332(5) 1 d DG U P B 2
H11_82 H 0.214250 0.378368 0.721093 0.105 Uiso 0.332(5) 1 calc R U P B 2
C12_82 C 0.2655(6) 0.3495(9) 0.7358(4) 0.094(4) Uani 0.332(5) 1 d DG U P B 2
H12_82 H 0.267921 0.367599 0.758688 0.113 Uiso 0.332(5) 1 calc R U P B 2
C13_82 C 0.2939(4) 0.3166(8) 0.7247(5) 0.087(4) Uani 0.332(5) 1 d DG U P B 2
H13_82 H 0.315652 0.312265 0.740008 0.104 Uiso 0.332(5) 1 calc R U P B 2
C14_82 C 0.2903(4) 0.2902(7) 0.6913(5) 0.080(4) Uani 0.332(5) 1 d DG U P B 2
C15_82 C 0.1937(6) 0.3385(10) 0.6579(7) 0.080(4) Uani 0.332(5) 1 d D U P B 2
H15_82 H 0.196355 0.323508 0.632693 0.096 Uiso 0.332(5) 1 calc R U P B 2
C16_82 C 0.1636(6) 0.3087(11) 0.6766(9) 0.086(6) Uani 0.332(5) 1 d D U P B 2
H16A_82 H 0.139590 0.325707 0.671304 0.130 Uiso 0.332(5) 1 calc R U P B 2
H16B_82 H 0.168899 0.308378 0.703227 0.130 Uiso 0.332(5) 1 calc R U P B 2
H16C_82 H 0.162822 0.272490 0.667316 0.130 Uiso 0.332(5) 1 calc R U P B 2
C17_82 C 0.1869(7) 0.3976(10) 0.6542(8) 0.088(7) Uani 0.332(5) 1 d D U P B 2
H17A_82 H 0.165290 0.403859 0.637567 0.132 Uiso 0.332(5) 1 calc R U P B 2
H17B_82 H 0.208890 0.414382 0.644068 0.132 Uiso 0.332(5) 1 calc R U P B 2
H17C_82 H 0.182314 0.412598 0.678436 0.132 Uiso 0.332(5) 1 calc R U P B 2
C18_82 C 0.3226(6) 0.2523(10) 0.6817(7) 0.090(5) Uani 0.332(5) 1 d D U P B 2
H18_82 H 0.317233 0.235866 0.657057 0.108 Uiso 0.332(5) 1 calc R U P B 2
C19_82 C 0.3295(9) 0.2092(12) 0.7108(9) 0.113(9) Uani 0.332(5) 1 d D U P B 2
H19A_82 H 0.348979 0.185393 0.702586 0.169 Uiso 0.332(5) 1 calc R U P B 2
H19B_82 H 0.306519 0.189356 0.713978 0.169 Uiso 0.332(5) 1 calc R U P B 2
H19C_82 H 0.337474 0.225376 0.734230 0.169 Uiso 0.332(5) 1 calc R U P B 2
C20_82 C 0.3596(6) 0.2839(12) 0.6810(8) 0.096(7) Uani 0.332(5) 1 d D U P B 2
H20A_82 H 0.380115 0.260038 0.675913 0.144 Uiso 0.332(5) 1 calc R U P B 2
H20B_82 H 0.364270 0.300904 0.704945 0.144 Uiso 0.332(5) 1 calc R U P B 2
H20C_82 H 0.357598 0.310817 0.661691 0.144 Uiso 0.332(5) 1 calc R U P B 2
O1_9 O 0.60919(15) 0.0905(3) 0.21315(15) 0.0772(15) Uani 1 1 d . U . . .
C1_91 C 0.6432(4) 0.0892(6) 0.1900(5) 0.086(3) Uani 0.66 1 d D U P C 1
H1A_91 H 0.638751 0.109791 0.167169 0.103 Uiso 0.66 1 calc R U P C 1
H1B_91 H 0.664803 0.104369 0.203885 0.103 Uiso 0.66 1 calc R U P C 1
C2_91 C 0.6502(4) 0.0335(6) 0.1811(4) 0.086(3) Uani 0.66 1 d D U P C 1
H2A_91 H 0.673456 0.021176 0.193792 0.103 Uiso 0.66 1 calc R U P C 1
H2B_91 H 0.652650 0.028954 0.154214 0.103 Uiso 0.66 1 calc R U P C 1
C3_91 C 0.6179(4) 0.0034(7) 0.1939(4) 0.087(3) Uani 0.66 1 d D U P C 1
H3A_91 H 0.625813 -0.030630 0.204860 0.105 Uiso 0.66 1 calc R U P C 1
H3B_91 H 0.599536 -0.003068 0.173521 0.105 Uiso 0.66 1 calc R U P C 1
C4_91 C 0.6025(7) 0.0388(9) 0.2223(5) 0.082(2) Uani 0.66 1 d D U P C 1
H4A_91 H 0.575336 0.032980 0.223629 0.099 Uiso 0.66 1 calc R U P C 1
H4B_91 H 0.614170 0.030863 0.246718 0.099 Uiso 0.66 1 calc R U P C 1
C1_92 C 0.6294(8) 0.0813(11) 0.1858(10) 0.084(3) Uani 0.34 1 d D U P C 2
H1A_92 H 0.655766 0.087186 0.193368 0.101 Uiso 0.34 1 calc R U P C 2
H1B_92 H 0.622871 0.106642 0.165890 0.101 Uiso 0.34 1 calc R U P C 2
C2_92 C 0.6254(8) 0.0272(11) 0.1709(7) 0.085(3) Uani 0.34 1 d D U P C 2
H2A_92 H 0.649904 0.009674 0.170066 0.102 Uiso 0.34 1 calc R U P C 2
H2B_92 H 0.613829 0.027785 0.145747 0.102 Uiso 0.34 1 calc R U P C 2
C3_92 C 0.6009(8) -0.0004(12) 0.1969(7) 0.086(3) Uani 0.34 1 d D U P C 2
H3A_92 H 0.575840 -0.005971 0.185518 0.103 Uiso 0.34 1 calc R U P C 2
H3B_92 H 0.611606 -0.034910 0.204109 0.103 Uiso 0.34 1 calc R U P C 2
C4_92 C 0.5990(15) 0.0348(17) 0.2296(8) 0.083(3) Uani 0.34 1 d D U P C 2
H4A_92 H 0.617174 0.024092 0.249360 0.099 Uiso 0.34 1 calc R U P C 2
H4B_92 H 0.573737 0.034915 0.239584 0.099 Uiso 0.34 1 calc R U P C 2
O1_10 O 0.46810(12) 0.1615(2) 0.30044(14) 0.0662(14) Uani 1 1 d . U . . .
C1_1001 C 0.4835(7) 0.2155(13) 0.3060(9) 0.073(3) Uani 0.55 1 d D U P D 1
H1A_1001 H 0.507712 0.219471 0.294125 0.087 Uiso 0.55 1 calc R U P D 1
H1B_1001 H 0.486681 0.224117 0.332499 0.087 Uiso 0.55 1 calc R U P D 1
C2_1001 C 0.4539(5) 0.2493(8) 0.2873(4) 0.075(3) Uani 0.55 1 d D U P D 1
H2A_1001 H 0.434597 0.258989 0.304872 0.090 Uiso 0.55 1 calc R U P D 1
H2B_1001 H 0.464884 0.281908 0.277549 0.090 Uiso 0.55 1 calc R U P D 1
C3_1001 C 0.4378(4) 0.2171(7) 0.2572(5) 0.076(3) Uani 0.55 1 d D U P D 1
H3A_1001 H 0.449719 0.225488 0.233773 0.092 Uiso 0.55 1 calc R U P D 1
H3B_1001 H 0.410782 0.223584 0.254119 0.092 Uiso 0.55 1 calc R U P D 1
C4_1001 C 0.4449(6) 0.1619(8) 0.2675(7) 0.074(3) Uani 0.55 1 d D U P D 1
H4A_1001 H 0.421129 0.143743 0.271824 0.089 Uiso 0.55 1 calc R U P D 1
H4B_1001 H 0.457466 0.143508 0.247406 0.089 Uiso 0.55 1 calc R U P D 1
C1_1002 C 0.4811(9) 0.2122(15) 0.3109(12) 0.073(3) Uani 0.45 1 d D U P D 2
H1A_1002 H 0.503361 0.221578 0.297056 0.087 Uiso 0.45 1 calc R U P D 2
H1B_1002 H 0.487674 0.213193 0.337547 0.087 Uiso 0.45 1 calc R U P D 2
C2_1002 C 0.4499(6) 0.2497(10) 0.3018(6) 0.075(3) Uani 0.45 1 d D U P D 2
H2A_1002 H 0.459669 0.282325 0.290922 0.091 Uiso 0.45 1 calc R U P D 2
H2B_1002 H 0.436745 0.258982 0.324382 0.091 Uiso 0.45 1 calc R U P D 2
C3_1002 C 0.4237(5) 0.2227(8) 0.2747(6) 0.076(3) Uani 0.45 1 d D U P D 2
H3A_1002 H 0.397968 0.223378 0.283395 0.091 Uiso 0.45 1 calc R U P D 2
H3B_1002 H 0.424174 0.239913 0.250281 0.091 Uiso 0.45 1 calc R U P D 2
C4_1002 C 0.4377(7) 0.1686(9) 0.2728(9) 0.073(3) Uani 0.45 1 d D U P D 2
H4A_1002 H 0.446744 0.161484 0.247921 0.088 Uiso 0.45 1 calc R U P D 2
H4B_1002 H 0.417324 0.143592 0.277623 0.088 Uiso 0.45 1 calc R U P D 2
O1_11 O 0.56249(16) 0.0803(3) 0.44198(16) 0.0818(16) Uani 1 1 d . U . . .
C1_1101 C 0.5697(5) 0.0268(8) 0.4238(4) 0.094(3) Uani 0.68 1 d D U P E 1
H1A_1101 H 0.556001 0.024452 0.399729 0.112 Uiso 0.68 1 calc R U P E 1
H1B_1101 H 0.596551 0.022288 0.419785 0.112 Uiso 0.68 1 calc R U P E 1
C2_1101 C 0.5564(5) -0.0142(6) 0.4493(4) 0.099(3) Uani 0.68 1 d D U P E 1
H2A_1101 H 0.574907 -0.042845 0.452501 0.118 Uiso 0.68 1 calc R U P E 1
H2B_1101 H 0.532461 -0.029346 0.440214 0.118 Uiso 0.68 1 calc R U P E 1
C3_1101 C 0.5518(5) 0.0153(6) 0.4851(4) 0.097(3) Uani 0.68 1 d D U P E 1
H3A_1101 H 0.531582 0.000074 0.499427 0.117 Uiso 0.68 1 calc R U P E 1
H3B_1101 H 0.575177 0.015125 0.500383 0.117 Uiso 0.68 1 calc R U P E 1
C4_1101 C 0.5423(4) 0.0692(6) 0.4721(4) 0.091(3) Uani 0.68 1 d D U P E 1
H4A_1101 H 0.515430 0.071399 0.465552 0.110 Uiso 0.68 1 calc R U P E 1
H4B_1101 H 0.548143 0.094954 0.491877 0.110 Uiso 0.68 1 calc R U P E 1
C1_1102 C 0.5773(9) 0.0295(18) 0.4313(9) 0.094(3) Uani 0.32 1 d D U P E 2
H1A_1102 H 0.604028 0.031924 0.425735 0.112 Uiso 0.32 1 calc R U P E 2
H1B_1102 H 0.563348 0.014752 0.409681 0.112 Uiso 0.32 1 calc R U P E 2
C2_1102 C 0.5715(7) -0.0019(14) 0.4652(10) 0.097(3) Uani 0.32 1 d D U P E 2
H2A_1102 H 0.586719 0.010966 0.486570 0.117 Uiso 0.32 1 calc R U P E 2
H2B_1102 H 0.575959 -0.039863 0.461415 0.117 Uiso 0.32 1 calc R U P E 2
C3_1102 C 0.5296(7) 0.0112(11) 0.4683(9) 0.097(3) Uani 0.32 1 d D U P E 2
H3A_1102 H 0.514162 -0.009788 0.450621 0.116 Uiso 0.32 1 calc R U P E 2
H3B_1102 H 0.521242 0.004274 0.493580 0.116 Uiso 0.32 1 calc R U P E 2
C4_1102 C 0.5272(8) 0.0675(11) 0.4595(9) 0.094(3) Uani 0.32 1 d D U P E 2
H4A_1102 H 0.524457 0.088540 0.482221 0.113 Uiso 0.32 1 calc R U P E 2
H4B_1102 H 0.505709 0.074653 0.442483 0.113 Uiso 0.32 1 calc R U P E 2
O1_12 O 0.70141(12) 0.1640(2) 0.35815(14) 0.0677(14) Uani 1 1 d . U . . .
C1_1201 C 0.6853(3) 0.2159(5) 0.3558(3) 0.072(2) Uani 0.86 1 d D U P F 1
H1A_1201 H 0.662059 0.217554 0.369603 0.086 Uiso 0.86 1 calc R U P F 1
H1B_1201 H 0.679652 0.225734 0.329854 0.086 Uiso 0.86 1 calc R U P F 1
C2_1201 C 0.7140(3) 0.2509(4) 0.3726(3) 0.076(2) Uani 0.86 1 d D U P F 1
H2A_1201 H 0.702799 0.283149 0.382764 0.091 Uiso 0.86 1 calc R U P F 1
H2B_1201 H 0.732732 0.260955 0.354586 0.091 Uiso 0.86 1 calc R U P F 1
C3_1201 C 0.7308(3) 0.2169(4) 0.4027(3) 0.078(2) Uani 0.86 1 d D U P F 1
H3A_1201 H 0.756479 0.228302 0.409345 0.093 Uiso 0.86 1 calc R U P F 1
H3B_1201 H 0.715759 0.218448 0.425003 0.093 Uiso 0.86 1 calc R U P F 1
C4_1201 C 0.7306(3) 0.1626(4) 0.3870(4) 0.074(2) Uani 0.86 1 d D U P F 1
H4A_1201 H 0.754944 0.154082 0.376598 0.089 Uiso 0.86 1 calc R U P F 1
H4B_1201 H 0.724939 0.136250 0.406010 0.089 Uiso 0.86 1 calc R U P F 1
C1_1202 C 0.6875(18) 0.220(3) 0.343(2) 0.073(3) Uani 0.14 1 d D U P F 2
H1A_1202 H 0.681233 0.217633 0.316653 0.087 Uiso 0.14 1 calc R U P F 2
H1B_1202 H 0.664955 0.230486 0.356257 0.087 Uiso 0.14 1 calc R U P F 2
C2_1202 C 0.7180(15) 0.258(2) 0.3505(16) 0.074(3) Uani 0.14 1 d D U P F 2
H2A_1202 H 0.708339 0.294655 0.352311 0.089 Uiso 0.14 1 calc R U P F 2
H2B_1202 H 0.736815 0.256836 0.331321 0.089 Uiso 0.14 1 calc R U P F 2
C3_1202 C 0.7336(18) 0.239(2) 0.3874(14) 0.075(3) Uani 0.14 1 d D U P F 2
H3A_1202 H 0.758880 0.252502 0.392841 0.091 Uiso 0.14 1 calc R U P F 2
H3B_1202 H 0.717229 0.248308 0.407698 0.091 Uiso 0.14 1 calc R U P F 2
C4_1202 C 0.734(2) 0.181(2) 0.381(2) 0.074(3) Uani 0.14 1 d D U P F 2
H4A_1202 H 0.757225 0.170551 0.369262 0.089 Uiso 0.14 1 calc R U P F 2
H4B_1202 H 0.733743 0.162316 0.405486 0.089 Uiso 0.14 1 calc R U P F 2
O1_13 O 0.36256(14) 0.3307(2) 0.47418(17) 0.0782(15) Uani 1 1 d . U . . .
C1_1301 C 0.4013(3) 0.3225(5) 0.4636(5) 0.077(2) Uani 0.62 1 d D U P G 1
H1A_1301 H 0.406895 0.345149 0.442344 0.092 Uiso 0.62 1 calc R U P G 1
H1B_1301 H 0.418607 0.331800 0.484397 0.092 Uiso 0.62 1 calc R U P G 1
C2_1301 C 0.4059(3) 0.2672(6) 0.4538(5) 0.077(2) Uani 0.62 1 d D U P G 1
H2A_1301 H 0.429862 0.253373 0.463855 0.092 Uiso 0.62 1 calc R U P G 1
H2B_1301 H 0.404795 0.262530 0.426731 0.092 Uiso 0.62 1 calc R U P G 1
C3_1301 C 0.3731(4) 0.2396(5) 0.4714(5) 0.078(2) Uani 0.62 1 d D U P G 1
H3A_1301 H 0.364525 0.209393 0.456138 0.093 Uiso 0.62 1 calc R U P G 1
H3B_1301 H 0.380470 0.226531 0.496321 0.093 Uiso 0.62 1 calc R U P G 1
C4_1301 C 0.3432(4) 0.2794(7) 0.4737(5) 0.078(2) Uani 0.62 1 d D U P G 1
H4A_1301 H 0.325675 0.276899 0.452093 0.094 Uiso 0.62 1 calc R U P G 1
H4B_1301 H 0.329169 0.274616 0.496390 0.094 Uiso 0.62 1 calc R U P G 1
C1_1302 C 0.3887(12) 0.3200(18) 0.4875(16) 0.078(2) Uani 0.17 1 d D U P G 2
H1A_1302 H 0.385069 0.316742 0.514269 0.093 Uiso 0.17 1 calc R U P G 2
H1B_1302 H 0.406704 0.348756 0.483848 0.093 Uiso 0.17 1 calc R U P G 2
C2_1302 C 0.4049(11) 0.270(2) 0.4739(16) 0.078(2) Uani 0.17 1 d D U P G 2
H2A_1302 H 0.409678 0.244667 0.494287 0.094 Uiso 0.17 1 calc R U P G 2
H2B_1302 H 0.428357 0.276281 0.461118 0.094 Uiso 0.17 1 calc R U P G 2
C3_1302 C 0.3745(11) 0.251(2) 0.4476(16) 0.078(2) Uani 0.17 1 d D U P G 2
H3A_1302 H 0.380392 0.259822 0.421945 0.094 Uiso 0.17 1 calc R U P G 2
H3B_1302 H 0.371798 0.212215 0.449493 0.094 Uiso 0.17 1 calc R U P G 2
C4_1302 C 0.3404(10) 0.277(2) 0.4580(17) 0.078(3) Uani 0.17 1 d D U P G 2
H4A_1302 H 0.327136 0.257867 0.477320 0.093 Uiso 0.17 1 calc R U P G 2
H4B_1302 H 0.323313 0.284596 0.436704 0.093 Uiso 0.17 1 calc R U P G 2
C1_1303 C 0.3628(10) 0.2836(16) 0.4899(10) 0.078(2) Uani 0.21 1 d D U P G 3
H1A_1303 H 0.338107 0.266501 0.486854 0.093 Uiso 0.21 1 calc R U P G 3
H1B_1303 H 0.369550 0.286103 0.516489 0.093 Uiso 0.21 1 calc R U P G 3
C2_1303 C 0.3917(13) 0.2538(16) 0.4697(11) 0.078(2) Uani 0.21 1 d D U P G 3
H2A_1303 H 0.383983 0.216837 0.465472 0.094 Uiso 0.21 1 calc R U P G 3
H2B_1303 H 0.415933 0.254324 0.483463 0.094 Uiso 0.21 1 calc R U P G 3
C3_1303 C 0.3935(11) 0.2837(14) 0.4336(9) 0.078(3) Uani 0.21 1 d D U P G 3
H3A_1303 H 0.418924 0.282456 0.424069 0.094 Uiso 0.21 1 calc R U P G 3
H3B_1303 H 0.375869 0.268852 0.414823 0.094 Uiso 0.21 1 calc R U P G 3
C4_1303 C 0.3833(10) 0.3374(12) 0.4427(11) 0.079(3) Uani 0.21 1 d D U P G 3
H4A_1303 H 0.405601 0.359273 0.448072 0.094 Uiso 0.21 1 calc R U P G 3
H4B_1303 H 0.368170 0.353774 0.422521 0.094 Uiso 0.21 1 calc R U P G 3
O1_14 O 0.28093(15) 0.4088(2) 0.61718(15) 0.0745(15) Uani 1 1 d . U . . .
C1_1401 C 0.3081(4) 0.4490(6) 0.6108(4) 0.088(2) Uani 0.57 1 d D U P H 1
H1A_1401 H 0.302394 0.466367 0.586901 0.105 Uiso 0.57 1 calc R U P H 1
H1B_1401 H 0.333137 0.432940 0.609807 0.105 Uiso 0.57 1 calc R U P H 1
C2_1401 C 0.3079(5) 0.4874(7) 0.6401(5) 0.089(2) Uani 0.57 1 d D U P H 1
H2A_1401 H 0.306302 0.523324 0.629579 0.107 Uiso 0.57 1 calc R U P H 1
H2B_1401 H 0.331080 0.484810 0.655507 0.107 Uiso 0.57 1 calc R U P H 1
C3_1401 C 0.2745(5) 0.4766(7) 0.6631(5) 0.093(3) Uani 0.57 1 d D U P H 1
H3A_1401 H 0.282286 0.467140 0.688686 0.112 Uiso 0.57 1 calc R U P H 1
H3B_1401 H 0.257860 0.507598 0.663672 0.112 Uiso 0.57 1 calc R U P H 1
C4_1401 C 0.2556(4) 0.4312(6) 0.6439(4) 0.085(2) Uani 0.57 1 d D U P H 1
H4A_1401 H 0.248946 0.404171 0.662065 0.102 Uiso 0.57 1 calc R U P H 1
H4B_1401 H 0.232444 0.443376 0.630941 0.102 Uiso 0.57 1 calc R U P H 1
C1_1402 C 0.3079(6) 0.4125(7) 0.6426(6) 0.088(3) Uani 0.43 1 d D U P H 2
H1A_1402 H 0.332515 0.408677 0.631564 0.106 Uiso 0.43 1 calc R U P H 2
H1B_1402 H 0.305334 0.385142 0.661732 0.106 Uiso 0.43 1 calc R U P H 2
C2_1402 C 0.3037(7) 0.4657(8) 0.6586(6) 0.091(3) Uani 0.43 1 d D U P H 2
H2A_1402 H 0.327926 0.484260 0.659259 0.109 Uiso 0.43 1 calc R U P H 2
H2B_1402 H 0.295081 0.463004 0.684100 0.109 Uiso 0.43 1 calc R U P H 2
C3_1402 C 0.2758(6) 0.4952(8) 0.6349(6) 0.090(3) Uani 0.43 1 d D U P H 2
H3A_1402 H 0.251915 0.498835 0.647274 0.108 Uiso 0.43 1 calc R U P H 2
H3B_1402 H 0.285194 0.530496 0.628564 0.108 Uiso 0.43 1 calc R U P H 2
C4_1402 C 0.2719(6) 0.4617(8) 0.6022(5) 0.085(3) Uani 0.43 1 d D U P H 2
H4A_1402 H 0.289477 0.472243 0.583190 0.102 Uiso 0.43 1 calc R U P H 2
H4B_1402 H 0.246197 0.463000 0.591454 0.102 Uiso 0.43 1 calc R U P H 2

loop_
_atom_site_aniso_label
_atom_site_aniso_U_11
_atom_site_aniso_U_22
_atom_site_aniso_U_33
_atom_site_aniso_U_23
_atom_site_aniso_U_13
_atom_site_aniso_U_12
Be1_1 0.038(3) 0.082(5) 0.057(4) -0.002(4) -0.010(3) -0.003(4)
Be2_1 0.041(3) 0.078(5) 0.061(4) 0.001(4) -0.013(3) -0.002(4)
Be3_1 0.045(4) 0.084(5) 0.067(5) 0.002(4) -0.007(4) -0.002(4)
Be4_1 0.037(3) 0.079(4) 0.075(4) -0.001(3) -0.017(3) 0.000(3)
C1_111 0.041(4) 0.078(6) 0.054(4) -0.003(5) -0.015(4) -0.003(5)
N1_111 0.042(4) 0.076(5) 0.057(5) -0.004(4) -0.016(4) -0.005(4)
C1_112 0.041(4) 0.076(6) 0.056(5) -0.003(5) -0.016(4) -0.003(5)
N1_112 0.042(4) 0.079(6) 0.054(4) -0.003(5) -0.014(4) -0.003(5)
C1_121 0.039(5) 0.081(5) 0.062(6) 0.000(5) -0.008(4) -0.003(4)
N1_121 0.038(4) 0.082(5) 0.064(6) 0.000(5) -0.006(5) -0.004(4)
C1_122 0.038(4) 0.082(5) 0.065(6) 0.000(5) -0.007(5) -0.004(4)
N1_122 0.038(5) 0.081(5) 0.062(6) -0.001(5) -0.009(4) -0.004(4)
C1_131 0.041(6) 0.080(4) 0.066(5) 0.001(4) -0.014(5) -0.002(5)
N1_131 0.040(6) 0.079(4) 0.069(4) 0.002(4) -0.017(5) -0.001(5)
C1_132 0.039(6) 0.079(4) 0.069(5) 0.002(4) -0.016(5) -0.001(6)
N1_132 0.040(6) 0.080(4) 0.065(5) 0.001(4) -0.016(5) -0.002(5)
C1_141 0.035(5) 0.075(5) 0.065(5) -0.003(5) -0.011(4) 0.001(5)
N1_141 0.034(4) 0.078(5) 0.062(5) -0.003(5) -0.008(4) -0.001(4)
C1_142 0.033(5) 0.079(5) 0.062(6) -0.003(5) -0.010(5) -0.001(5)
N1_142 0.033(5) 0.076(5) 0.064(5) -0.002(5) -0.012(4) 0.002(5)
Be1_2 0.036(4) 0.083(6) 0.081(5) 0.003(5) -0.019(4) -0.001(5)
Be2_2 0.042(4) 0.078(5) 0.072(5) 0.004(4) -0.015(4) -0.002(4)
C1_211 0.034(6) 0.079(5) 0.076(5) 0.003(5) -0.020(5) 0.000(5)
N1_211 0.037(6) 0.078(5) 0.074(5) 0.005(4) -0.020(5) 0.001(5)
C1_212 0.037(6) 0.078(5) 0.074(5) 0.005(5) -0.019(5) 0.002(5)
N1_212 0.036(6) 0.079(5) 0.077(5) 0.004(5) -0.017(5) 0.001(5)
C1_221 0.037(7) 0.074(5) 0.065(5) 0.001(4) -0.010(5) -0.001(6)
N1_221 0.040(7) 0.074(6) 0.065(6) -0.004(5) -0.006(5) -0.001(6)
C1_222 0.036(7) 0.075(6) 0.065(7) -0.001(6) -0.007(6) -0.001(6)
N1_222 0.039(7) 0.075(5) 0.065(5) 0.001(4) -0.009(5) -0.001(6)
N1_3 0.043(3) 0.073(5) 0.065(5) -0.003(4) -0.010(3) 0.004(3)
C1_3 0.031(3) 0.099(7) 0.057(5) -0.005(5) -0.004(3) 0.001(4)
C2_3 0.054(5) 0.090(7) 0.055(5) 0.006(5) -0.009(4) -0.003(5)
C3_3 0.051(4) 0.076(6) 0.073(6) 0.005(5) -0.004(4) 0.003(4)
C4_3 0.049(4) 0.079(6) 0.072(6) -0.005(5) -0.013(4) -0.014(4)
C5_3 0.065(5) 0.091(7) 0.074(6) 0.012(5) -0.023(4) -0.011(5)
C6_3 0.066(5) 0.085(6) 0.070(6) -0.007(5) -0.008(4) -0.007(5)
C7_3 0.072(5) 0.074(6) 0.081(7) 0.006(5) -0.024(5) 0.002(5)
C8_3 0.051(5) 0.108(8) 0.092(7) -0.007(6) -0.016(4) 0.003(5)
C9_3 0.052(5) 0.088(6) 0.053(5) -0.002(5) -0.011(4) 0.007(5)
C10_3 0.052(5) 0.107(8) 0.061(6) 0.001(6) -0.011(4) 0.002(5)
C11_3 0.064(5) 0.108(8) 0.063(6) 0.004(6) -0.001(4) 0.024(5)
C12_3 0.103(8) 0.109(8) 0.063(7) -0.014(6) -0.013(6) 0.018(7)
C13_3 0.080(6) 0.094(7) 0.058(6) -0.009(6) -0.020(5) 0.006(6)
C14_3 0.057(5) 0.086(6) 0.060(6) -0.003(5) -0.023(4) 0.004(5)
C15_3 0.058(5) 0.109(7) 0.053(6) 0.006(5) -0.006(4) 0.010(5)
C16_3 0.080(6) 0.140(10) 0.072(7) 0.005(7) 0.001(5) -0.008(6)
C17_3 0.050(5) 0.170(12) 0.095(8) 0.002(7) -0.007(5) -0.008(6)
C18_3 0.059(5) 0.098(7) 0.064(6) -0.009(5) -0.017(4) -0.004(5)
C19_3 0.068(6) 0.128(9) 0.082(7) -0.019(6) -0.030(5) 0.003(6)
C20_3 0.069(6) 0.101(8) 0.090(7) 0.011(6) -0.024(5) -0.017(5)
N1_4 0.040(3) 0.071(5) 0.082(5) 0.003(4) -0.008(3) -0.010(3)
C1_4 0.039(4) 0.089(6) 0.074(6) 0.011(5) -0.009(4) -0.007(4)
C2_4 0.059(5) 0.079(6) 0.079(7) -0.007(5) -0.006(4) -0.002(5)
C3_4 0.053(5) 0.073(6) 0.102(7) 0.014(5) -0.012(5) 0.006(5)
C4_4 0.051(5) 0.070(6) 0.099(7) 0.007(5) -0.014(5) -0.013(5)
C5_4 0.046(4) 0.083(6) 0.111(7) 0.003(6) -0.016(4) -0.001(5)
C6_4 0.062(6) 0.097(8) 0.117(9) -0.017(7) 0.002(5) -0.009(5)
C7_4 0.066(6) 0.110(8) 0.094(7) 0.018(6) -0.026(5) -0.012(5)
C8_4 0.060(5) 0.092(7) 0.104(7) 0.023(6) -0.016(5) -0.012(5)
C9_4 0.043(4) 0.079(6) 0.078(6) 0.005(5) -0.004(4) -0.011(4)
C10_4 0.033(4) 0.096(7) 0.097(7) 0.012(6) -0.009(4) 0.000(4)
C11_4 0.048(5) 0.124(9) 0.094(8) 0.012(7) -0.012(5) -0.003(6)
C12_4 0.037(5) 0.123(9) 0.137(10) 0.023(8) -0.016(5) 0.018(5)
C13_4 0.057(5) 0.114(8) 0.104(8) -0.008(6) 0.006(5) -0.006(6)
C14_4 0.034(4) 0.080(6) 0.101(7) 0.011(6) -0.010(4) -0.004(4)
C15_4 0.047(5) 0.119(8) 0.093(8) -0.004(7) -0.020(4) -0.011(5)
C16_4 0.068(6) 0.131(10) 0.131(9) -0.004(7) -0.036(6) -0.027(6)
C17_4 0.073(6) 0.139(10) 0.076(7) 0.014(7) -0.022(5) -0.032(6)
C18_4 0.058(5) 0.085(7) 0.082(7) -0.014(6) 0.002(4) -0.006(5)
C19_4 0.063(6) 0.138(10) 0.088(7) -0.008(7) -0.008(5) -0.021(6)
C20_4 0.074(6) 0.119(9) 0.099(8) -0.018(7) 0.011(5) 0.002(6)
N1_5 0.047(4) 0.083(5) 0.071(5) 0.002(4) -0.009(3) -0.007(4)
C1_5 0.046(4) 0.101(7) 0.060(5) 0.001(5) -0.016(4) -0.006(4)
C2_5 0.071(5) 0.088(7) 0.050(5) -0.005(5) -0.015(4) 0.002(5)
C3_5 0.065(5) 0.085(6) 0.068(6) -0.001(5) -0.013(4) -0.006(5)
C4_5 0.061(5) 0.085(7) 0.062(6) -0.007(5) -0.013(4) 0.007(5)
C5_5 0.070(6) 0.100(7) 0.080(7) 0.017(6) -0.020(5) 0.007(5)
C6_5 0.069(5) 0.090(7) 0.073(7) 0.001(5) -0.016(5) -0.001(5)
C7_5 0.109(8) 0.079(7) 0.078(7) -0.003(6) -0.027(5) -0.009(6)
C8_5 0.064(6) 0.117(8) 0.090(7) 0.005(6) -0.016(5) -0.012(6)
C9_5 0.052(5) 0.098(7) 0.053(5) 0.017(5) -0.010(4) 0.000(5)
C10_5 0.073(6) 0.094(7) 0.054(6) 0.014(5) -0.014(4) -0.001(5)
C11_5 0.058(5) 0.124(9) 0.076(7) 0.008(6) -0.008(4) -0.001(6)
C12_5 0.082(7) 0.129(10) 0.075(7) 0.023(6) -0.009(5) 0.007(7)
C13_5 0.084(7) 0.099(8) 0.082(7) 0.020(6) -0.031(6) 0.012(6)
C14_5 0.060(5) 0.107(7) 0.062(6) 0.003(6) -0.019(4) 0.000(5)
C15_5 0.062(5) 0.094(7) 0.063(6) 0.003(5) -0.004(4) 0.010(5)
C16_5 0.066(6) 0.138(10) 0.096(8) 0.014(7) -0.005(5) 0.004(6)
C17_5 0.085(6) 0.113(8) 0.068(7) 0.000(6) -0.007(5) 0.011(6)
C18_5 0.045(5) 0.138(9) 0.077(7) 0.010(6) -0.019(4) 0.014(5)
C19_5 0.053(5) 0.160(11) 0.099(8) 0.009(7) -0.018(5) -0.003(6)
C20_5 0.083(6) 0.133(10) 0.080(7) -0.005(7) -0.020(5) 0.031(7)
N1_61 0.032(3) 0.076(3) 0.092(3) -0.010(3) -0.025(3) 0.005(3)
C1_61 0.033(3) 0.078(4) 0.091(4) -0.006(3) -0.023(3) -0.002(3)
C2_61 0.034(3) 0.075(3) 0.100(4) -0.005(3) -0.020(3) 0.001(3)
C3_61 0.040(3) 0.075(4) 0.102(4) -0.012(3) -0.024(3) 0.002(3)
C4_61 0.039(3) 0.076(4) 0.098(4) -0.014(3) -0.026(3) 0.004(3)
C5_61 0.041(5) 0.077(6) 0.126(7) 0.010(6) -0.019(5) -0.009(5)
C6_61 0.044(6) 0.070(6) 0.112(6) 0.005(5) -0.026(5) -0.005(5)
C7_61 0.051(5) 0.084(7) 0.108(7) -0.029(6) -0.031(5) 0.006(5)
C8_61 0.049(5) 0.084(6) 0.118(7) -0.021(6) -0.030(5) 0.013(5)
C9_61 0.027(3) 0.078(4) 0.089(4) -0.009(3) -0.021(3) -0.002(3)
C10_61 0.036(3) 0.082(4) 0.088(4) -0.008(3) -0.015(3) 0.004(3)
C11_61 0.033(3) 0.086(4) 0.093(4) -0.006(4) -0.012(3) -0.001(4)
C12_61 0.036(3) 0.084(4) 0.091(4) -0.012(4) -0.019(3) -0.005(3)
C13_61 0.032(3) 0.080(4) 0.090(4) -0.010(4) -0.022(3) -0.002(3)
C14_61 0.030(3) 0.080(4) 0.088(4) -0.010(3) -0.021(3) 0.000(3)
C15_61 0.038(3) 0.089(4) 0.087(4) -0.008(4) -0.012(3) 0.001(4)
C16_61 0.054(5) 0.121(8) 0.093(7) 0.000(6) -0.013(5) 0.012(6)
C17_61 0.056(5) 0.100(7) 0.087(7) 0.012(6) -0.018(5) 0.006(6)
C18_61 0.034(4) 0.085(4) 0.094(5) -0.006(4) -0.028(3) 0.001(4)
C19_61 0.040(5) 0.096(7) 0.112(7) 0.008(6) -0.036(5) 0.006(5)
C20_61 0.044(5) 0.097(7) 0.093(7) -0.001(6) -0.030(5) -0.005(5)
N1_62 0.036(4) 0.076(4) 0.096(4) -0.010(3) -0.022(3) 0.002(3)
C1_62 0.035(4) 0.077(4) 0.093(4) -0.006(4) -0.021(4) 0.001(4)
C2_62 0.037(4) 0.076(4) 0.100(4) -0.005(4) -0.021(4) 0.000(4)
C3_62 0.038(5) 0.077(5) 0.101(5) -0.008(5) -0.021(5) 0.001(5)
C4_62 0.039(4) 0.077(4) 0.099(4) -0.013(4) -0.023(4) 0.004(4)
C5_62 0.039(10) 0.076(10) 0.113(10) 0.005(10) -0.014(10) -0.003(10)
C6_62 0.034(10) 0.071(10) 0.105(10) 0.000(9) -0.027(10) -0.003(10)
C7_62 0.046(10) 0.080(10) 0.104(10) -0.018(10) -0.027(9) 0.001(9)
C8_62 0.044(8) 0.080(9) 0.106(9) -0.012(8) -0.023(8) 0.004(8)
C9_62 0.033(4) 0.079(4) 0.091(4) -0.010(3) -0.021(3) 0.002(3)
C10_62 0.034(4) 0.083(4) 0.089(4) -0.009(4) -0.017(4) 0.001(4)
C11_62 0.036(4) 0.085(4) 0.090(4) -0.009(4) -0.015(4) -0.002(4)
C12_62 0.035(4) 0.084(4) 0.091(4) -0.010(4) -0.017(4) -0.002(4)
C13_62 0.032(4) 0.082(4) 0.090(4) -0.010(4) -0.021(4) -0.002(4)
C14_62 0.033(4) 0.081(4) 0.091(4) -0.008(4) -0.022(4) 0.000(4)
C15_62 0.042(6) 0.093(6) 0.089(6) -0.008(6) -0.012(6) 0.001(6)
C16_62 0.056(12) 0.111(13) 0.094(12) -0.008(12) -0.006(12) 0.002(12)
C17_62 0.051(10) 0.096(10) 0.090(10) -0.004(10) -0.009(10) -0.001(10)
C18_62 0.036(5) 0.085(5) 0.093(5) -0.006(5) -0.025(5) 0.000(5)
C19_62 0.041(10) 0.090(10) 0.102(10) 0.000(10) -0.027(10) -0.002(10)
C20_62 0.038(10) 0.090(10) 0.092(10) -0.002(10) -0.028(10) -0.005(10)
N1_7 0.036(3) 0.077(5) 0.080(5) 0.011(4) -0.021(3) -0.005(3)
C1_7 0.034(4) 0.083(6) 0.082(6) 0.004(5) -0.013(4) -0.003(4)
C2_7 0.042(4) 0.066(5) 0.081(6) 0.008(5) -0.016(4) -0.006(4)
C3_7 0.041(4) 0.075(6) 0.096(7) 0.009(5) -0.019(4) -0.001(4)
C4_7 0.058(5) 0.082(7) 0.084(7) -0.003(6) -0.014(4) 0.006(5)
C5_7 0.057(5) 0.072(6) 0.090(7) 0.004(5) -0.019(4) -0.002(4)
C6_7 0.069(6) 0.110(8) 0.080(7) 0.025(6) -0.020(5) 0.011(5)
C7_7 0.078(6) 0.095(8) 0.111(9) -0.019(6) -0.034(6) 0.010(6)
C8_7 0.057(5) 0.080(6) 0.145(9) -0.006(6) -0.043(5) -0.010(5)
C9_7 0.042(4) 0.081(6) 0.082(7) 0.006(5) -0.021(4) -0.008(4)
C10_7 0.037(4) 0.083(6) 0.085(7) 0.020(5) -0.018(4) -0.005(4)
C11_7 0.040(4) 0.089(7) 0.085(7) 0.006(6) -0.012(4) -0.003(4)
C12_7 0.046(5) 0.093(7) 0.113(8) 0.015(7) -0.022(5) -0.002(5)
C13_7 0.047(5) 0.101(7) 0.089(7) 0.029(6) -0.030(5) -0.009(5)
C14_7 0.035(4) 0.085(6) 0.087(7) 0.012(5) -0.020(4) -0.007(4)
C15_7 0.039(4) 0.088(7) 0.107(8) 0.014(6) -0.011(4) -0.001(4)
C17_7 0.058(5) 0.098(8) 0.131(9) 0.039(7) -0.012(5) -0.009(5)
C16_7 0.060(5) 0.153(10) 0.089(8) -0.006(7) -0.017(5) -0.003(6)
C18_7 0.046(4) 0.099(7) 0.074(6) 0.012(5) -0.023(4) -0.004(5)
C19_7 0.068(6) 0.115(8) 0.093(7) 0.006(6) -0.042(5) -0.001(5)
C20_7 0.051(5) 0.116(9) 0.119(8) 0.040(7) -0.019(5) -0.002(5)
N1_81 0.057(5) 0.068(5) 0.076(5) 0.007(5) -0.015(4) -0.006(4)
C1_81 0.050(6) 0.065(6) 0.083(6) 0.000(5) -0.014(5) -0.005(5)
C2_81 0.044(5) 0.071(6) 0.092(7) -0.004(6) -0.027(5) -0.004(5)
C3_81 0.041(5) 0.068(6) 0.088(7) -0.003(5) -0.041(5) -0.005(5)
C4_81 0.044(5) 0.066(6) 0.081(6) 0.004(5) -0.035(5) -0.005(5)
C5_81 0.067(10) 0.069(11) 0.093(11) 0.002(9) -0.037(8) 0.006(8)
C6_81 0.048(7) 0.061(10) 0.136(12) -0.024(9) -0.028(8) -0.019(7)
C7_81 0.061(7) 0.068(8) 0.100(9) -0.001(7) -0.034(6) -0.001(7)
C8_81 0.067(8) 0.061(8) 0.086(9) 0.023(7) -0.034(7) -0.006(7)
C9_81 0.051(5) 0.072(5) 0.075(5) 0.012(5) -0.024(5) 0.000(5)
C10_81 0.043(5) 0.089(6) 0.062(6) 0.005(5) -0.022(4) 0.000(5)
C11_81 0.059(5) 0.098(7) 0.078(6) 0.001(6) -0.022(5) 0.002(5)
C12_81 0.074(6) 0.114(7) 0.076(7) 0.000(6) -0.017(6) 0.001(6)
C13_81 0.080(6) 0.108(7) 0.069(6) -0.003(6) -0.040(6) -0.003(6)
C14_81 0.059(5) 0.095(6) 0.077(5) 0.013(5) -0.029(5) 0.000(5)
C15_81 0.031(5) 0.097(8) 0.073(7) 0.007(6) -0.027(5) 0.011(5)
C16_81 0.046(6) 0.103(10) 0.075(9) -0.008(8) -0.022(6) -0.002(7)
C17_81 0.078(8) 0.114(10) 0.091(9) 0.006(8) -0.047(7) 0.030(8)
C18_81 0.061(6) 0.098(7) 0.071(7) 0.016(6) -0.042(5) -0.012(6)
C19_81 0.088(8) 0.116(10) 0.088(9) 0.019(8) -0.061(7) -0.005(8)
C20_81 0.083(9) 0.128(12) 0.106(11) 0.011(10) -0.050(8) -0.021(9)
N1_82 0.056(6) 0.069(6) 0.080(6) 0.005(6) -0.018(6) -0.006(6)
C1_82 0.045(7) 0.064(7) 0.083(8) 0.002(7) -0.021(7) -0.005(7)
C2_82 0.050(7) 0.067(7) 0.094(8) -0.003(7) -0.024(7) -0.006(6)
C3_82 0.058(7) 0.072(7) 0.095(8) 0.004(7) -0.026(7) -0.004(7)
C4_82 0.063(7) 0.071(7) 0.089(7) 0.006(7) -0.021(7) -0.007(7)
C5_82 0.054(14) 0.078(17) 0.090(16) -0.005(14) -0.034(13) 0.012(13)
C6_82 0.056(14) 0.080(17) 0.115(16) -0.005(15) -0.035(13) -0.009(14)
C7_82 0.099(17) 0.084(17) 0.120(18) 0.026(16) 0.013(15) 0.001(15)
C8_82 0.089(13) 0.060(12) 0.098(14) 0.022(12) -0.023(12) -0.015(12)
C9_82 0.066(7) 0.082(6) 0.074(6) 0.010(6) -0.013(6) 0.000(6)
C10_82 0.059(6) 0.099(7) 0.077(6) 0.008(6) -0.011(6) 0.001(6)
C11_82 0.069(6) 0.111(7) 0.081(7) -0.001(7) -0.009(6) 0.000(6)
C12_82 0.087(7) 0.112(8) 0.081(8) -0.002(7) -0.010(7) 0.000(7)
C13_82 0.069(7) 0.108(8) 0.082(8) 0.009(7) -0.028(7) -0.001(7)
C14_82 0.066(7) 0.098(7) 0.074(7) 0.018(7) -0.020(7) -0.002(7)
C15_82 0.059(7) 0.106(8) 0.075(8) 0.006(8) -0.003(7) 0.000(7)
C16_82 0.057(11) 0.111(13) 0.093(13) 0.009(12) 0.018(11) -0.015(11)
C17_82 0.073(14) 0.111(17) 0.081(15) 0.008(14) 0.034(12) 0.005(14)
C18_82 0.082(10) 0.106(11) 0.081(10) 0.019(9) -0.026(9) 0.002(10)
C19_82 0.111(17) 0.123(19) 0.101(18) 0.019(16) -0.029(15) -0.008(16)
C20_82 0.085(14) 0.111(16) 0.090(15) 0.017(14) -0.013(12) 0.022(13)
O1_9 0.065(3) 0.101(4) 0.065(3) -0.008(3) -0.005(2) 0.008(3)
C1_91 0.073(5) 0.108(5) 0.076(5) -0.012(5) -0.001(4) 0.006(5)
C2_91 0.075(5) 0.107(5) 0.075(5) -0.014(5) -0.003(5) 0.009(5)
C3_91 0.075(5) 0.107(5) 0.080(5) -0.016(4) -0.002(5) 0.007(5)
C4_91 0.068(5) 0.103(5) 0.075(5) -0.015(4) -0.005(4) 0.008(5)
C1_92 0.073(5) 0.106(5) 0.074(5) -0.013(5) -0.004(5) 0.006(5)
C2_92 0.075(5) 0.106(5) 0.075(5) -0.014(5) -0.001(5) 0.007(5)
C3_92 0.072(6) 0.107(6) 0.079(6) -0.016(5) -0.001(5) 0.006(6)
C4_92 0.069(5) 0.103(5) 0.075(5) -0.014(5) -0.004(5) 0.007(5)
O1_10 0.038(2) 0.083(3) 0.077(3) 0.002(3) -0.016(2) -0.001(2)
C1_1001 0.048(4) 0.088(5) 0.081(6) 0.001(5) -0.011(4) 0.002(4)
C2_1001 0.051(4) 0.089(5) 0.084(6) 0.004(5) -0.010(5) 0.007(4)
C3_1001 0.051(5) 0.093(5) 0.084(6) 0.003(5) -0.013(4) 0.007(4)
C4_1001 0.046(5) 0.091(5) 0.083(6) 0.000(5) -0.016(4) 0.005(4)
C1_1002 0.048(4) 0.088(5) 0.081(6) 0.002(5) -0.011(5) 0.003(4)
C2_1002 0.052(4) 0.090(5) 0.084(6) 0.002(5) -0.010(5) 0.006(4)
C3_1002 0.049(5) 0.092(5) 0.085(6) 0.002(5) -0.012(4) 0.008(4)
C4_1002 0.045(5) 0.091(5) 0.083(6) 0.000(5) -0.013(5) 0.003(5)
O1_11 0.073(3) 0.093(4) 0.077(4) 0.007(3) -0.018(3) -0.015(3)
C1_1101 0.088(5) 0.098(5) 0.093(6) 0.011(5) -0.021(5) -0.012(5)
C2_1101 0.098(5) 0.099(5) 0.098(6) 0.010(5) -0.018(5) -0.012(5)
C3_1101 0.095(5) 0.101(5) 0.094(6) 0.012(5) -0.013(4) -0.014(5)
C4_1101 0.087(5) 0.099(5) 0.087(6) 0.010(5) -0.019(4) -0.014(5)
C1_1102 0.089(6) 0.097(5) 0.092(6) 0.009(5) -0.020(5) -0.014(5)
C2_1102 0.095(6) 0.099(5) 0.096(6) 0.011(5) -0.018(5) -0.011(5)
C3_1102 0.095(6) 0.100(5) 0.094(6) 0.012(5) -0.015(5) -0.013(5)
C4_1102 0.090(6) 0.100(5) 0.090(6) 0.011(5) -0.013(5) -0.013(5)
O1_12 0.042(2) 0.080(3) 0.079(3) -0.005(3) -0.018(2) -0.002(2)
C1_1201 0.052(4) 0.081(4) 0.081(5) -0.005(5) -0.020(4) 0.001(4)
C2_1201 0.054(3) 0.086(4) 0.085(5) -0.005(4) -0.025(4) 0.000(3)
C3_1201 0.059(4) 0.088(5) 0.085(5) -0.002(4) -0.025(4) -0.002(4)
C4_1201 0.053(4) 0.084(5) 0.084(5) -0.004(4) -0.028(3) -0.002(4)
C1_1202 0.050(5) 0.083(5) 0.083(6) -0.005(5) -0.021(5) 0.000(5)
C2_1202 0.053(5) 0.085(5) 0.083(6) -0.004(6) -0.022(5) 0.001(5)
C3_1202 0.054(4) 0.086(5) 0.084(5) -0.003(5) -0.025(5) -0.001(5)
C4_1202 0.052(4) 0.085(5) 0.084(5) -0.004(5) -0.024(4) -0.001(4)
O1_13 0.045(3) 0.080(3) 0.108(4) -0.004(3) -0.012(3) 0.002(3)
C1_1301 0.044(4) 0.079(4) 0.107(5) -0.007(4) -0.014(4) 0.006(4)
C2_1301 0.044(4) 0.079(4) 0.106(6) -0.008(5) -0.013(4) 0.004(4)
C3_1301 0.046(4) 0.078(4) 0.108(5) -0.006(4) -0.012(4) 0.005(4)
C4_1301 0.046(4) 0.078(4) 0.109(5) -0.005(5) -0.011(4) 0.002(4)
C1_1302 0.045(4) 0.079(4) 0.108(5) -0.007(5) -0.013(4) 0.003(4)
C2_1302 0.045(4) 0.079(4) 0.108(6) -0.007(5) -0.013(4) 0.003(4)
C3_1302 0.046(4) 0.079(4) 0.108(6) -0.007(5) -0.013(4) 0.004(4)
C4_1302 0.045(4) 0.079(5) 0.108(6) -0.006(5) -0.014(4) 0.002(4)
C1_1303 0.046(4) 0.079(4) 0.108(5) -0.007(4) -0.013(4) 0.003(4)
C2_1303 0.045(4) 0.079(4) 0.108(5) -0.007(4) -0.013(4) 0.004(4)
C3_1303 0.046(4) 0.080(5) 0.109(6) -0.008(5) -0.012(4) 0.004(4)
C4_1303 0.046(5) 0.081(5) 0.108(6) -0.007(5) -0.012(4) 0.004(4)
O1_14 0.072(3) 0.072(3) 0.078(4) 0.006(3) -0.019(3) -0.005(3)
C1_1401 0.091(5) 0.079(5) 0.092(5) -0.002(4) -0.021(4) -0.007(4)
C2_1401 0.093(5) 0.080(5) 0.092(5) -0.001(4) -0.023(5) -0.009(5)
C3_1401 0.098(5) 0.085(5) 0.094(6) -0.007(5) -0.021(5) -0.007(5)
C4_1401 0.086(5) 0.078(5) 0.088(5) -0.002(4) -0.028(4) -0.003(4)
C1_1402 0.091(5) 0.082(5) 0.090(5) -0.002(4) -0.022(4) -0.005(5)
C2_1402 0.094(5) 0.082(5) 0.093(5) -0.003(4) -0.025(5) -0.005(5)
C3_1402 0.093(5) 0.081(5) 0.093(5) -0.002(4) -0.024(5) -0.004(5)
C4_1402 0.087(5) 0.078(5) 0.088(5) -0.002(4) -0.020(4) -0.004(5)

loop_
_atom_type_symbol
_atom_type_description
_atom_type_scat_dispersion_real
_atom_type_scat_dispersion_imag
_atom_type_scat_source
C C 0.0181 0.0091 'International Tables Vol C Tables 4.2.6.8 and 6.1.1.4'
H H 0.0000 0.0000 'International Tables Vol C Tables 4.2.6.8 and 6.1.1.4'
Be Be 0.0038 0.0014 'International Tables Vol C Tables 4.2.6.8 and 6.1.1.4'
N N 0.0311 0.0180 'International Tables Vol C Tables 4.2.6.8 and 6.1.1.4'
O O 0.0492 0.0322 'International Tables Vol C Tables 4.2.6.8 and 6.1.1.4'

loop_
_exptl_crystal_face_index_h
_exptl_crystal_face_index_k
_exptl_crystal_face_index_l
_exptl_crystal_face_perp_dist
2 1 0 0.0376
1 0 2 0.0212
-1 0 -2 0.0931
2 1 -1 0.0302
1 1 -1 0.0248
-1 -1 2 0.0136
1 1 -2 0.0360
0 1 -2 0.0435
0 -1 2 0.0158
1 1 -1 0.0174
-1 -2 2 0.0166
1 2 -2 0.0176
2 2 0 0.0186
0 -1 1 0.0174
0 -2 1 0.0212
1 2 1 0.0152
0 2 0 0.0101
-1 2 0 0.0092
1 -2 0 0.0284
-2 0 0 0.0887
0 0 1 0.0076

loop_
_geom_angle_atom_site_label_1
_geom_angle_atom_site_label_2
_geom_angle_atom_site_label_3
_geom_angle
_geom_angle_site_symmetry_1
_geom_angle_site_symmetry_3
_geom_angle_publ_flag
O1_9 Be1_1 N1_141 101.6(12) . . ?
O1_9 Be1_1 C1_111 100.3(17) . . ?
N1_141 Be1_1 C1_111 101(2) . . ?
O1_9 Be1_1 N1_112 105.3(16) . . ?
O1_9 Be1_1 C1_3 114.6(7) . . ?
N1_141 Be1_1 C1_3 116.4(12) . . ?
C1_111 Be1_1 C1_3 119.7(16) . . ?
N1_112 Be1_1 C1_3 114.2(15) . . ?
O1_9 Be1_1 C1_142 107(2) . . ?
N1_112 Be1_1 C1_142 103(3) . . ?
C1_3 Be1_1 C1_142 112(2) . . ?
N1_122 Be2_1 O1_10 104(2) . . ?
N1_122 Be2_1 C1_4 118(2) . . ?
O1_10 Be2_1 C1_4 114.2(6) . . ?
N1_122 Be2_1 C1_112 100(3) . . ?
O1_10 Be2_1 C1_112 104(2) . . ?
C1_4 Be2_1 C1_112 114(3) . . ?
O1_10 Be2_1 N1_111 100.5(16) . . ?
C1_4 Be2_1 N1_111 114.9(19) . . ?
O1_10 Be2_1 C1_121 103(2) . . ?
C1_4 Be2_1 C1_121 120(2) . . ?
N1_111 Be2_1 C1_121 102(2) . . ?
N1_132 Be3_1 O1_11 102(3) . . ?
O1_11 Be3_1 N1_121 102.6(18) . . ?
N1_132 Be3_1 C1_5 118(3) . . ?
O1_11 Be3_1 C1_5 114.9(7) . . ?
N1_121 Be3_1 C1_5 114.4(17) . . ?
O1_11 Be3_1 C1_131 102(3) . . ?
N1_121 Be3_1 C1_131 103(3) . . ?
C1_5 Be3_1 C1_131 118(3) . . ?
N1_132 Be3_1 C1_122 100(3) . . ?
O1_11 Be3_1 C1_122 102(3) . . ?
C1_5 Be3_1 C1_122 117(2) . . ?
N1_142 Be4_1 O1_12 101(2) . . ?
O1_12 Be4_1 N1_131 101.0(19) . . ?
O1_12 Be4_1 C1_61 113.0(6) . . ?
N1_131 Be4_1 C1_61 119(2) . . ?
N1_142 Be4_1 C1_62 116(3) . . ?
O1_12 Be4_1 C1_62 123.8(17) . . ?
O1_12 Be4_1 C1_141 103.8(17) . . ?
N1_131 Be4_1 C1_141 102(2) . . ?
C1_61 Be4_1 C1_141 116.4(18) . . ?
N1_142 Be4_1 C1_132 101(3) . . ?
O1_12 Be4_1 C1_132 103(2) . . ?
C1_62 Be4_1 C1_132 109(3) . . ?
N1_111 C1_111 Be1_1 169(5) . . ?
C1_111 N1_111 Be2_1 167(5) . . ?
N1_112 C1_112 Be2_1 173(8) . . ?
C1_112 N1_112 Be1_1 165(6) . . ?
N1_121 C1_121 Be2_1 176(5) . . ?
C1_121 N1_121 Be3_1 169(4) . . ?
N1_122 C1_122 Be3_1 175(6) . . ?
C1_122 N1_122 Be2_1 170(5) . . ?
N1_131 C1_131 Be3_1 175(5) . . ?
C1_131 N1_131 Be4_1 172(4) . . ?
N1_132 C1_132 Be4_1 176(5) . . ?
C1_132 N1_132 Be3_1 173(5) . . ?
N1_141 C1_141 Be4_1 174(4) . . ?
C1_141 N1_141 Be1_1 169(3) . . ?
N1_142 C1_142 Be1_1 174(5) . . ?
C1_142 N1_142 Be4_1 169(5) . . ?
N1_221 Be1_2 O1_13 97.5(14) 2_556 . ?
O1_13 Be1_2 N1_212 102(2) . . ?
N1_221 Be1_2 C1_7 117.7(13) 2_556 . ?
O1_13 Be1_2 C1_7 116.4(7) . . ?
N1_212 Be1_2 C1_7 117(2) . . ?
N1_221 Be1_2 C1_211 99(2) 2_556 . ?
O1_13 Be1_2 C1_211 103(3) . . ?
C1_7 Be1_2 C1_211 119(3) . . ?
N1_221 Be1_2 C1_222 6(3) 2_556 2_556 ?
O1_13 Be1_2 C1_222 103(2) . 2_556 ?
N1_212 Be1_2 C1_222 104(3) . 2_556 ?
C1_7 Be1_2 C1_222 113(2) . 2_556 ?
C1_211 Be1_2 C1_222 100(3) . 2_556 ?
N1_222 Be2_2 O1_14 103(2) . . ?
C1_81 Be2_2 O1_14 114.0(10) . . ?
C1_81 Be2_2 N1_211 117(3) . . ?
O1_14 Be2_2 N1_211 103(3) . . ?
N1_222 Be2_2 C1_82 121(3) . . ?
O1_14 Be2_2 C1_82 119.0(14) . . ?
N1_222 Be2_2 C1_212 100(3) . . ?
O1_14 Be2_2 C1_212 100(3) . . ?
C1_82 Be2_2 C1_212 111(3) . . ?
C1_81 Be2_2 C1_221 118(2) . . ?
O1_14 Be2_2 C1_221 104(2) . . ?
N1_211 Be2_2 C1_221 99(3) . . ?
N1_211 C1_211 Be1_2 177(6) . . ?
C1_211 N1_211 Be2_2 173(4) . . ?
N1_212 C1_212 Be2_2 171(5) . . ?
C1_212 N1_212 Be1_2 172(3) . . ?
N1_221 C1_221 Be2_2 171(4) . . ?
C1_221 N1_221 Be1_2 172(3) . 2_556 ?
C1_222 N1_222 Be2_2 175(5) . . ?
C9_3 N1_3 C4_3 122.4(6) . . ?
C9_3 N1_3 C1_3 117.3(6) . . ?
C4_3 N1_3 C1_3 112.5(6) . . ?
N1_3 C1_3 C2_3 105.9(6) . . ?
N1_3 C1_3 Be1_1 114.6(6) . . ?
C2_3 C1_3 Be1_1 117.3(7) . . ?
C5_3 C2_3 C6_3 108.1(6) . . ?
C5_3 C2_3 C1_3 109.5(7) . . ?
C6_3 C2_3 C1_3 114.7(7) . . ?
C5_3 C2_3 C3_3 110.9(7) . . ?
C6_3 C2_3 C3_3 110.9(7) . . ?
C1_3 C2_3 C3_3 102.6(6) . . ?
C4_3 C3_3 C2_3 106.9(7) . . ?
N1_3 C4_3 C7_3 114.4(7) . . ?
N1_3 C4_3 C3_3 103.0(6) . . ?
C7_3 C4_3 C3_3 112.1(7) . . ?
N1_3 C4_3 C8_3 112.5(7) . . ?
C7_3 C4_3 C8_3 106.4(7) . . ?
C3_3 C4_3 C8_3 108.4(7) . . ?
C10_3 C9_3 C14_3 119.3(8) . . ?
C10_3 C9_3 N1_3 122.1(7) . . ?
C14_3 C9_3 N1_3 118.6(7) . . ?
C9_3 C10_3 C11_3 117.5(8) . . ?
C9_3 C10_3 C15_3 125.2(9) . . ?
C11_3 C10_3 C15_3 117.3(8) . . ?
C12_3 C11_3 C10_3 121.8(9) . . ?
C13_3 C12_3 C11_3 119.0(10) . . ?
C12_3 C13_3 C14_3 122.2(9) . . ?
C13_3 C14_3 C9_3 120.0(8) . . ?
C13_3 C14_3 C18_3 118.9(8) . . ?
C9_3 C14_3 C18_3 121.2(8) . . ?
C10_3 C15_3 C17_3 114.4(8) . . ?
C10_3 C15_3 C16_3 111.2(7) . . ?
C17_3 C15_3 C16_3 108.2(8) . . ?
C14_3 C18_3 C20_3 112.3(8) . . ?
C14_3 C18_3 C19_3 108.5(7) . . ?
C20_3 C18_3 C19_3 111.6(7) . . ?
C9_4 N1_4 C4_4 124.1(6) . . ?
C9_4 N1_4 C1_4 114.6(6) . . ?
C4_4 N1_4 C1_4 113.4(7) . . ?
N1_4 C1_4 C2_4 104.0(7) . . ?
N1_4 C1_4 Be2_1 113.5(7) . . ?
C2_4 C1_4 Be2_1 119.2(6) . . ?
C6_4 C2_4 C3_4 111.3(8) . . ?
C6_4 C2_4 C5_4 108.7(7) . . ?
C3_4 C2_4 C5_4 110.0(7) . . ?
C6_4 C2_4 C1_4 109.9(7) . . ?
C3_4 C2_4 C1_4 103.9(7) . . ?
C5_4 C2_4 C1_4 113.0(7) . . ?
C2_4 C3_4 C4_4 108.9(7) . . ?
N1_4 C4_4 C8_4 112.4(7) . . ?
N1_4 C4_4 C7_4 111.3(7) . . ?
C8_4 C4_4 C7_4 107.8(8) . . ?
N1_4 C4_4 C3_4 102.3(7) . . ?
C8_4 C4_4 C3_4 113.4(8) . . ?
C7_4 C4_4 C3_4 109.6(7) . . ?
C10_4 C9_4 N1_4 124.0(8) . . ?
C10_4 C9_4 C14_4 119.1(8) . . ?
N1_4 C9_4 C14_4 116.9(7) . . ?
C11_4 C10_4 C9_4 120.0(10) . . ?
C11_4 C10_4 C15_4 116.4(8) . . ?
C9_4 C10_4 C15_4 123.6(8) . . ?
C12_4 C11_4 C10_4 120.6(9) . . ?
C11_4 C12_4 C13_4 121.6(9) . . ?
C12_4 C13_4 C14_4 118.8(10) . . ?
C13_4 C14_4 C9_4 119.8(8) . . ?
C13_4 C14_4 C18_4 117.3(9) . . ?
C9_4 C14_4 C18_4 122.9(7) . . ?
C17_4 C15_4 C10_4 112.2(9) . . ?
C17_4 C15_4 C16_4 110.0(7) . . ?
C10_4 C15_4 C16_4 110.1(8) . . ?
C14_4 C18_4 C19_4 111.4(7) . . ?
C14_4 C18_4 C20_4 111.1(8) . . ?
C19_4 C18_4 C20_4 110.9(8) . . ?
C9_5 N1_5 C4_5 123.3(6) . . ?
C9_5 N1_5 C1_5 115.9(6) . . ?
C4_5 N1_5 C1_5 112.9(6) . . ?
N1_5 C1_5 C2_5 104.1(6) . . ?
N1_5 C1_5 Be3_1 115.2(6) . . ?
C2_5 C1_5 Be3_1 118.5(7) . . ?
C5_5 C2_5 C6_5 107.9(7) . . ?
C5_5 C2_5 C3_5 110.1(7) . . ?
C6_5 C2_5 C3_5 110.6(7) . . ?
C5_5 C2_5 C1_5 110.8(7) . . ?
C6_5 C2_5 C1_5 113.3(7) . . ?
C3_5 C2_5 C1_5 104.0(6) . . ?
C4_5 C3_5 C2_5 107.5(7) . . ?
N1_5 C4_5 C3_5 102.7(6) . . ?
N1_5 C4_5 C7_5 113.0(7) . . ?
C3_5 C4_5 C7_5 111.7(7) . . ?
N1_5 C4_5 C8_5 112.0(7) . . ?
C3_5 C4_5 C8_5 111.0(7) . . ?
C7_5 C4_5 C8_5 106.5(7) . . ?
C10_5 C9_5 C14_5 120.1(8) . . ?
C10_5 C9_5 N1_5 122.3(7) . . ?
C14_5 C9_5 N1_5 117.6(8) . . ?
C9_5 C10_5 C11_5 118.5(8) . . ?
C9_5 C10_5 C15_5 126.6(8) . . ?
C11_5 C10_5 C15_5 114.9(8) . . ?
C12_5 C11_5 C10_5 121.1(9) . . ?
C13_5 C12_5 C11_5 119.8(10) . . ?
C12_5 C13_5 C14_5 122.2(9) . . ?
C13_5 C14_5 C9_5 118.1(9) . . ?
C13_5 C14_5 C18_5 118.5(8) . . ?
C9_5 C14_5 C18_5 123.4(9) . . ?
C10_5 C15_5 C17_5 112.2(7) . . ?
C10_5 C15_5 C16_5 112.5(8) . . ?
C17_5 C15_5 C16_5 109.6(8) . . ?
C14_5 C18_5 C19_5 109.7(8) . . ?
C14_5 C18_5 C20_5 113.5(9) . . ?
C19_5 C18_5 C20_5 110.0(7) . . ?
C9_61 N1_61 C4_61 121.9(7) . . ?
C9_61 N1_61 C1_61 116.4(6) . . ?
C4_61 N1_61 C1_61 113.6(7) . . ?
N1_61 C1_61 C2_61 103.8(7) . . ?
N1_61 C1_61 Be4_1 114.5(9) . . ?
C2_61 C1_61 Be4_1 118.2(7) . . ?
C6_61 C2_61 C3_61 110.8(8) . . ?
C6_61 C2_61 C5_61 108.2(8) . . ?
C3_61 C2_61 C5_61 110.4(8) . . ?
C6_61 C2_61 C1_61 113.4(8) . . ?
C3_61 C2_61 C1_61 103.4(7) . . ?
C5_61 C2_61 C1_61 110.5(8) . . ?
C2_61 C3_61 C4_61 108.1(8) . . ?
N1_61 C4_61 C3_61 102.6(8) . . ?
N1_61 C4_61 C8_61 113.0(7) . . ?
C3_61 C4_61 C8_61 112.9(8) . . ?
N1_61 C4_61 C7_61 110.0(8) . . ?
C3_61 C4_61 C7_61 112.1(7) . . ?
C8_61 C4_61 C7_61 106.4(8) . . ?
C10_61 C9_61 C14_61 120.0 . . ?
C10_61 C9_61 N1_61 117.4(5) . . ?
C14_61 C9_61 N1_61 122.6(5) . . ?
C9_61 C10_61 C11_61 120.0 . . ?
C9_61 C10_61 C15_61 124.0(5) . . ?
C11_61 C10_61 C15_61 116.0(5) . . ?
C12_61 C11_61 C10_61 120.0 . . ?
C13_61 C12_61 C11_61 120.0 . . ?
C12_61 C13_61 C14_61 120.0 . . ?
C13_61 C14_61 C9_61 120.0 . . ?
C13_61 C14_61 C18_61 114.4(4) . . ?
C9_61 C14_61 C18_61 125.4(4) . . ?
C17_61 C15_61 C16_61 110.7(9) . . ?
C17_61 C15_61 C10_61 112.9(8) . . ?
C16_61 C15_61 C10_61 110.8(7) . . ?
C19_61 C18_61 C20_61 109.2(7) . . ?
C19_61 C18_61 C14_61 111.8(8) . . ?
C20_61 C18_61 C14_61 112.3(8) . . ?
C9_62 N1_62 C4_62 121(3) . . ?
C9_62 N1_62 C1_62 114(3) . . ?
C4_62 N1_62 C1_62 113(2) . . ?
N1_62 C1_62 C2_62 103(2) . . ?
N1_62 C1_62 Be4_1 108(3) . . ?
C2_62 C1_62 Be4_1 121(3) . . ?
C6_62 C2_62 C3_62 112(3) . . ?
C6_62 C2_62 C5_62 106(3) . . ?
C3_62 C2_62 C5_62 110(3) . . ?
C6_62 C2_62 C1_62 114(3) . . ?
C3_62 C2_62 C1_62 104(2) . . ?
C5_62 C2_62 C1_62 111(3) . . ?
C2_62 C3_62 C4_62 107(2) . . ?
N1_62 C4_62 C3_62 105(2) . . ?
N1_62 C4_62 C8_62 116(3) . . ?
C3_62 C4_62 C8_62 113(3) . . ?
N1_62 C4_62 C7_62 110(3) . . ?
C3_62 C4_62 C7_62 107(3) . . ?
C8_62 C4_62 C7_62 106(3) . . ?
C10_62 C9_62 C14_62 120.0 . . ?
C10_62 C9_62 N1_62 118(2) . . ?
C14_62 C9_62 N1_62 122(2) . . ?
C11_62 C10_62 C9_62 120.0 . . ?
C11_62 C10_62 C15_62 116(2) . . ?
C9_62 C10_62 C15_62 124(2) . . ?
C10_62 C11_62 C12_62 120.0 . . ?
C11_62 C12_62 C13_62 120.0 . . ?
C14_62 C13_62 C12_62 120.0 . . ?
C13_62 C14_62 C9_62 120.0 . . ?
C13_62 C14_62 C18_62 120(2) . . ?
C9_62 C14_62 C18_62 120(2) . . ?
C10_62 C15_62 C16_62 113(3) . . ?
C10_62 C15_62 C17_62 113(3) . . ?
C16_62 C15_62 C17_62 111(3) . . ?
C19_62 C18_62 C20_62 111(3) . . ?
C19_62 C18_62 C14_62 109(3) . . ?
C20_62 C18_62 C14_62 113(3) . . ?
C9_7 N1_7 C4_7 122.4(6) . . ?
C9_7 N1_7 C1_7 117.2(7) . . ?
C4_7 N1_7 C1_7 112.8(6) . . ?
N1_7 C1_7 C2_7 104.1(6) . . ?
N1_7 C1_7 Be1_2 117.2(6) . . ?
C2_7 C1_7 Be1_2 117.0(6) . . ?
C3_7 C2_7 C6_7 110.0(7) . . ?
C3_7 C2_7 C1_7 104.1(5) . . ?
C6_7 C2_7 C1_7 111.5(7) . . ?
C3_7 C2_7 C5_7 111.0(7) . . ?
C6_7 C2_7 C5_7 106.7(6) . . ?
C1_7 C2_7 C5_7 113.6(7) . . ?
C4_7 C3_7 C2_7 107.7(7) . . ?
N1_7 C4_7 C3_7 102.7(7) . . ?
N1_7 C4_7 C8_7 114.2(7) . . ?
C3_7 C4_7 C8_7 111.8(8) . . ?
N1_7 C4_7 C7_7 111.8(8) . . ?
C3_7 C4_7 C7_7 109.9(7) . . ?
C8_7 C4_7 C7_7 106.6(8) . . ?
C14_7 C9_7 C10_7 118.8(7) . . ?
C14_7 C9_7 N1_7 119.6(8) . . ?
C10_7 C9_7 N1_7 121.5(7) . . ?
C11_7 C10_7 C9_7 119.0(8) . . ?
C11_7 C10_7 C15_7 116.4(8) . . ?
C9_7 C10_7 C15_7 124.6(7) . . ?
C12_7 C11_7 C10_7 121.6(9) . . ?
C11_7 C12_7 C13_7 119.1(9) . . ?
C12_7 C13_7 C14_7 121.6(9) . . ?
C9_7 C14_7 C13_7 119.8(9) . . ?
C9_7 C14_7 C18_7 122.7(7) . . ?
C13_7 C14_7 C18_7 117.4(8) . . ?
C17_7 C15_7 C10_7 111.0(6) . . ?
C17_7 C15_7 C16_7 108.1(8) . . ?
C10_7 C15_7 C16_7 112.2(8) . . ?
C14_7 C18_7 C20_7 113.0(8) . . ?
C14_7 C18_7 C19_7 111.1(7) . . ?
C20_7 C18_7 C19_7 111.3(7) . . ?
C9_81 N1_81 C4_81 119.9(12) . . ?
C9_81 N1_81 C1_81 117.8(11) . . ?
C4_81 N1_81 C1_81 113.4(11) . . ?
N1_81 C1_81 C2_81 101.7(10) . . ?
N1_81 C1_81 Be2_2 121.4(16) . . ?
C2_81 C1_81 Be2_2 118.5(14) . . ?
C6_81 C2_81 C3_81 110.1(12) . . ?
C6_81 C2_81 C1_81 114.1(12) . . ?
C3_81 C2_81 C1_81 104.3(11) . . ?
C6_81 C2_81 C5_81 107.5(14) . . ?
C3_81 C2_81 C5_81 110.2(12) . . ?
C1_81 C2_81 C5_81 110.6(14) . . ?
C4_81 C3_81 C2_81 108.2(10) . . ?
N1_81 C4_81 C3_81 103.9(10) . . ?
N1_81 C4_81 C7_81 110.2(11) . . ?
C3_81 C4_81 C7_81 108.3(10) . . ?
N1_81 C4_81 C8_81 115.7(11) . . ?
C3_81 C4_81 C8_81 113.2(10) . . ?
C7_81 C4_81 C8_81 105.4(10) . . ?
C10_81 C9_81 C14_81 120.0 . . ?
C10_81 C9_81 N1_81 118.8(9) . . ?
C14_81 C9_81 N1_81 121.1(9) . . ?
C9_81 C10_81 C11_81 120.0 . . ?
C9_81 C10_81 C15_81 124.8(7) . . ?
C11_81 C10_81 C15_81 115.2(7) . . ?
C10_81 C11_81 C12_81 120.0 . . ?
C11_81 C12_81 C13_81 120.0 . . ?
C14_81 C13_81 C12_81 120.0 . . ?
C13_81 C14_81 C9_81 120.0 . . ?
C13_81 C14_81 C18_81 113.4(7) . . ?
C9_81 C14_81 C18_81 126.3(7) . . ?
C16_81 C15_81 C10_81 110.5(9) . . ?
C16_81 C15_81 C17_81 108.8(10) . . ?
C10_81 C15_81 C17_81 113.1(10) . . ?
C19_81 C18_81 C14_81 114.5(11) . . ?
C19_81 C18_81 C20_81 110.9(9) . . ?
C14_81 C18_81 C20_81 112.6(11) . . ?
C9_82 N1_82 C4_82 122(2) . . ?
C9_82 N1_82 C1_82 115(2) . . ?
C4_82 N1_82 C1_82 115.3(17) . . ?
N1_82 C1_82 C2_82 101.8(17) . . ?
N1_82 C1_82 Be2_2 110(3) . . ?
C2_82 C1_82 Be2_2 120(3) . . ?
C6_82 C2_82 C3_82 111(2) . . ?
C6_82 C2_82 C5_82 109(2) . . ?
C3_82 C2_82 C5_82 111(2) . . ?
C6_82 C2_82 C1_82 111(2) . . ?
C3_82 C2_82 C1_82 104.4(18) . . ?
C5_82 C2_82 C1_82 111(3) . . ?
C4_82 C3_82 C2_82 108.1(17) . . ?
N1_82 C4_82 C3_82 102.0(17) . . ?
N1_82 C4_82 C8_82 116(2) . . ?
C3_82 C4_82 C8_82 111(2) . . ?
N1_82 C4_82 C7_82 110(2) . . ?
C3_82 C4_82 C7_82 107.0(19) . . ?
C8_82 C4_82 C7_82 109.5(19) . . ?
C10_82 C9_82 C14_82 120.0 . . ?
C10_82 C9_82 N1_82 117.3(17) . . ?
C14_82 C9_82 N1_82 122.5(17) . . ?
C11_82 C10_82 C9_82 120.0 . . ?
C11_82 C10_82 C15_82 115.8(15) . . ?
C9_82 C10_82 C15_82 124.2(15) . . ?
C10_82 C11_82 C12_82 120.0 . . ?
C11_82 C12_82 C13_82 120.0 . . ?
C14_82 C13_82 C12_82 120.0 . . ?
C13_82 C14_82 C9_82 120.0 . . ?
C13_82 C14_82 C18_82 116.8(13) . . ?
C9_82 C14_82 C18_82 123.2(13) . . ?
C16_82 C15_82 C17_82 115(2) . . ?
C16_82 C15_82 C10_82 107.6(18) . . ?
C17_82 C15_82 C10_82 109(2) . . ?
C19_82 C18_82 C20_82 105.3(19) . . ?
C19_82 C18_82 C14_82 113(2) . . ?
C20_82 C18_82 C14_82 109(2) . . ?
C4_91 O1_9 C1_91 105.4(11) . . ?
C1_92 O1_9 C4_92 106.1(19) . . ?
C1_92 O1_9 Be1_1 134.1(14) . . ?
C4_91 O1_9 Be1_1 125.4(9) . . ?
C1_91 O1_9 Be1_1 117.8(8) . . ?
C4_92 O1_9 Be1_1 116.2(11) . . ?
C2_91 C1_91 O1_9 107.0(11) . . ?
C1_91 C2_91 C3_91 106.4(11) . . ?
C2_91 C3_91 C4_91 102.9(12) . . ?
O1_9 C4_91 C3_91 109.7(13) . . ?
O1_9 C1_92 C2_92 114(2) . . ?
C1_92 C2_92 C3_92 104.9(19) . . ?
C4_92 C3_92 C2_92 105.6(19) . . ?
C3_92 C4_92 O1_9 102.5(19) . . ?
C1_1002 O1_10 C4_1002 107.5(15) . . ?
C4_1001 O1_10 C1_1001 108.0(13) . . ?
C1_1002 O1_10 Be2_1 120.2(11) . . ?
C4_1001 O1_10 Be2_1 116.2(9) . . ?
C4_1002 O1_10 Be2_1 127.8(10) . . ?
C1_1001 O1_10 Be2_1 120.1(10) . . ?
O1_10 C1_1001 C2_1001 102.1(15) . . ?
C3_1001 C2_1001 C1_1001 105.5(15) . . ?
C2_1001 C3_1001 C4_1001 106.5(13) . . ?
O1_10 C4_1001 C3_1001 108.0(14) . . ?
O1_10 C1_1002 C2_1002 106.4(18) . . ?
C1_1002 C2_1002 C3_1002 107.4(17) . . ?
C4_1002 C3_1002 C2_1002 104.6(15) . . ?
C3_1002 C4_1002 O1_10 109.3(17) . . ?
C1_1102 O1_11 C4_1102 104.4(17) . . ?
C4_1101 O1_11 C1_1101 105.2(10) . . ?
C4_1101 O1_11 Be3_1 131.3(9) . . ?
C1_1102 O1_11 Be3_1 124.3(13) . . ?
C4_1102 O1_11 Be3_1 120.2(11) . . ?
C1_1101 O1_11 Be3_1 119.6(8) . . ?
C2_1101 C1_1101 O1_11 106.9(12) . . ?
C1_1101 C2_1101 C3_1101 103.5(13) . . ?
C4_1101 C3_1101 C2_1101 102.5(11) . . ?
O1_11 C4_1101 C3_1101 108.9(13) . . ?
O1_11 C1_1102 C2_1102 101(2) . . ?
C1_1102 C2_1102 C3_1102 96.5(19) . . ?
C4_1102 C3_1102 C2_1102 104(2) . . ?
C3_1102 C4_1102 O1_11 105.4(19) . . ?
C1_1201 O1_12 C4_1201 110.0(6) . . ?
C4_1202 O1_12 C1_1202 100(3) . . ?
C1_1201 O1_12 Be4_1 120.0(6) . . ?
C4_1201 O1_12 Be4_1 119.8(6) . . ?
C4_1202 O1_12 Be4_1 140(2) . . ?
C1_1202 O1_12 Be4_1 119.3(17) . . ?
O1_12 C1_1201 C2_1201 104.7(8) . . ?
C1_1201 C2_1201 C3_1201 102.0(8) . . ?
C4_1201 C3_1201 C2_1201 104.9(8) . . ?
O1_12 C4_1201 C3_1201 104.3(8) . . ?
C2_1202 C1_1202 O1_12 108(3) . . ?
C1_1202 C2_1202 C3_1202 100(3) . . ?
C4_1202 C3_1202 C2_1202 102(3) . . ?
O1_12 C4_1202 C3_1202 111(3) . . ?
C1_1303 O1_13 C4_1303 118(2) . . ?
C1_1301 O1_13 C4_1301 108.7(8) . . ?
C1_1302 O1_13 C4_1302 110(3) . . ?
C1_1302 O1_13 Be1_2 127(2) . . ?
C1_1303 O1_13 Be1_2 134.1(15) . . ?
C4_1303 O1_13 Be1_2 107.6(14) . . ?
C1_1301 O1_13 Be1_2 131.1(7) . . ?
C4_1301 O1_13 Be1_2 119.5(7) . . ?
C4_1302 O1_13 Be1_2 118.9(14) . . ?
C2_1301 C1_1301 O1_13 108.4(10) . . ?
C1_1301 C2_1301 C3_1301 104.2(12) . . ?
C4_1301 C3_1301 C2_1301 106.2(12) . . ?
O1_13 C4_1301 C3_1301 105.2(10) . . ?
O1_13 C1_1302 C2_1302 115(3) . . ?
C1_1302 C2_1302 C3_1302 102(2) . . ?
C4_1302 C3_1302 C2_1302 107(2) . . ?
C3_1302 C4_1302 O1_13 94(3) . . ?
O1_13 C1_1303 C2_1303 104(2) . . ?
C1_1303 C2_1303 C3_1303 103(2) . . ?
C4_1303 C3_1303 C2_1303 105(2) . . ?
O1_13 C4_1303 C3_1303 103(2) . . ?
C1_1401 O1_14 C4_1401 105.7(9) . . ?
C1_1402 O1_14 C4_1402 109.7(12) . . ?
C1_1402 O1_14 Be2_2 125.0(10) . . ?
C1_1401 O1_14 Be2_2 124.2(8) . . ?
C4_1401 O1_14 Be2_2 127.6(7) . . ?
C4_1402 O1_14 Be2_2 118.1(8) . . ?
O1_14 C1_1401 C2_1401 110.0(13) . . ?
C1_1401 C2_1401 C3_1401 108.0(13) . . ?
C4_1401 C3_1401 C2_1401 103.7(13) . . ?
O1_14 C4_1401 C3_1401 109.0(12) . . ?
O1_14 C1_1402 C2_1402 105.0(14) . . ?
C1_1402 C2_1402 C3_1402 107.9(15) . . ?
C4_1402 C3_1402 C2_1402 102.6(15) . . ?
C3_1402 C4_1402 O1_14 102.5(14) . . ?

loop_
_geom_bond_atom_site_label_1
_geom_bond_atom_site_label_2
_geom_bond_distance
_geom_bond_site_symmetry_2
_geom_bond_publ_flag
Be1_1 O1_9 1.708(13) . ?
Be1_1 N1_141 1.73(3) . ?
Be1_1 C1_111 1.78(4) . ?
Be1_1 N1_112 1.78(4) . ?
Be1_1 C1_3 1.782(14) . ?
Be1_1 C1_142 1.87(5) . ?
Be2_1 N1_122 1.69(4) . ?
Be2_1 O1_10 1.717(12) . ?
Be2_1 C1_4 1.752(14) . ?
Be2_1 C1_112 1.80(5) . ?
Be2_1 N1_111 1.81(3) . ?
Be2_1 C1_121 1.84(4) . ?
Be3_1 N1_132 1.71(4) . ?
Be3_1 O1_11 1.725(14) . ?
Be3_1 N1_121 1.75(3) . ?
Be3_1 C1_5 1.764(15) . ?
Be3_1 C1_131 1.86(4) . ?
Be3_1 C1_122 1.89(5) . ?
Be4_1 N1_142 1.71(5) . ?
Be4_1 O1_12 1.719(12) . ?
Be4_1 N1_131 1.72(4) . ?
Be4_1 C1_61 1.748(16) . ?
Be4_1 C1_62 1.81(6) . ?
Be4_1 C1_141 1.84(4) . ?
Be4_1 C1_132 1.86(5) . ?
C1_111 N1_111 1.146(19) . ?
C1_112 N1_112 1.14(2) . ?
C1_121 N1_121 1.145(18) . ?
C1_122 N1_122 1.14(2) . ?
C1_131 N1_131 1.136(19) . ?
C1_132 N1_132 1.13(2) . ?
C1_141 N1_141 1.154(17) . ?
C1_142 N1_142 1.14(2) . ?
Be1_2 N1_221 1.73(3) 2_556 ?
Be1_2 O1_13 1.738(13) . ?
Be1_2 N1_212 1.77(5) . ?
Be1_2 C1_7 1.771(14) . ?
Be1_2 C1_211 1.81(7) . ?
Be1_2 C1_222 1.90(5) 2_556 ?
Be2_2 N1_222 1.69(4) . ?
Be2_2 C1_81 1.71(3) . ?
Be2_2 O1_14 1.748(13) . ?
Be2_2 N1_211 1.77(6) . ?
Be2_2 C1_82 1.80(5) . ?
Be2_2 C1_212 1.84(6) . ?
Be2_2 C1_221 1.86(4) . ?
C1_211 N1_211 1.14(2) . ?
C1_212 N1_212 1.14(2) . ?
C1_221 N1_221 1.135(17) . ?
C1_222 N1_222 1.13(2) . ?
N1_3 C9_3 1.429(10) . ?
N1_3 C4_3 1.479(10) . ?
N1_3 C1_3 1.484(8) . ?
C1_3 C2_3 1.546(11) . ?
C2_3 C5_3 1.516(10) . ?
C2_3 C6_3 1.531(11) . ?
C2_3 C3_3 1.552(11) . ?
C3_3 C4_3 1.535(10) . ?
C4_3 C7_3 1.522(11) . ?
C4_3 C8_3 1.561(11) . ?
C9_3 C10_3 1.401(11) . ?
C9_3 C14_3 1.422(11) . ?
C10_3 C11_3 1.416(12) . ?
C10_3 C15_3 1.498(12) . ?
C11_3 C12_3 1.401(13) . ?
C12_3 C13_3 1.338(12) . ?
C13_3 C14_3 1.380(11) . ?
C14_3 C18_3 1.526(11) . ?
C15_3 C17_3 1.521(11) . ?
C15_3 C16_3 1.562(12) . ?
C18_3 C20_3 1.537(12) . ?
C18_3 C19_3 1.546(11) . ?
N1_4 C9_4 1.414(9) . ?
N1_4 C4_4 1.484(10) . ?
N1_4 C1_4 1.513(10) . ?
C1_4 C2_4 1.580(12) . ?
C2_4 C6_4 1.501(12) . ?
C2_4 C3_4 1.530(12) . ?
C2_4 C5_4 1.534(10) . ?
C3_4 C4_4 1.531(12) . ?
C4_4 C8_4 1.529(11) . ?
C4_4 C7_4 1.529(11) . ?
C9_4 C10_4 1.409(11) . ?
C9_4 C14_4 1.424(12) . ?
C10_4 C11_4 1.390(12) . ?
C10_4 C15_4 1.532(13) . ?
C11_4 C12_4 1.368(13) . ?
C12_4 C13_4 1.405(13) . ?
C13_4 C14_4 1.409(11) . ?
C14_4 C18_4 1.518(11) . ?
C15_4 C17_4 1.531(12) . ?
C15_4 C16_4 1.566(12) . ?
C18_4 C19_4 1.531(12) . ?
C18_4 C20_4 1.535(13) . ?
N1_5 C9_5 1.440(10) . ?
N1_5 C4_5 1.501(11) . ?
N1_5 C1_5 1.511(9) . ?
C1_5 C2_5 1.567(12) . ?
C2_5 C5_5 1.518(10) . ?
C2_5 C6_5 1.539(12) . ?
C2_5 C3_5 1.546(11) . ?
C3_5 C4_5 1.532(10) . ?
C4_5 C7_5 1.533(11) . ?
C4_5 C8_5 1.549(12) . ?
C9_5 C10_5 1.377(11) . ?
C9_5 C14_5 1.422(11) . ?
C10_5 C11_5 1.421(12) . ?
C10_5 C15_5 1.518(11) . ?
C11_5 C12_5 1.377(13) . ?
C12_5 C13_5 1.338(13) . ?
C13_5 C14_5 1.404(12) . ?
C14_5 C18_5 1.503(12) . ?
C15_5 C17_5 1.531(12) . ?
C15_5 C16_5 1.534(12) . ?
C18_5 C19_5 1.544(11) . ?
C18_5 C20_5 1.556(13) . ?
N1_61 C9_61 1.447(7) . ?
N1_61 C4_61 1.463(11) . ?
N1_61 C1_61 1.495(11) . ?
C1_61 C2_61 1.593(12) . ?
C2_61 C6_61 1.507(10) . ?
C2_61 C3_61 1.521(12) . ?
C2_61 C5_61 1.554(13) . ?
C3_61 C4_61 1.530(13) . ?
C4_61 C8_61 1.541(11) . ?
C4_61 C7_61 1.557(11) . ?
C9_61 C10_61 1.3900 . ?
C9_61 C14_61 1.3900 . ?
C10_61 C11_61 1.3900 . ?
C10_61 C15_61 1.543(9) . ?
C11_61 C12_61 1.3900 . ?
C12_61 C13_61 1.3900 . ?
C13_61 C14_61 1.3900 . ?
C14_61 C18_61 1.531(10) . ?
C15_61 C17_61 1.508(13) . ?
C15_61 C16_61 1.537(12) . ?
C18_61 C19_61 1.529(11) . ?
C18_61 C20_61 1.529(12) . ?
N1_62 C9_62 1.45(2) . ?
N1_62 C4_62 1.47(2) . ?
N1_62 C1_62 1.51(2) . ?
C1_62 C2_62 1.58(2) . ?
C2_62 C6_62 1.50(2) . ?
C2_62 C3_62 1.52(2) . ?
C2_62 C5_62 1.56(3) . ?
C3_62 C4_62 1.52(3) . ?
C4_62 C8_62 1.55(2) . ?
C4_62 C7_62 1.56(3) . ?
C9_62 C10_62 1.3900 . ?
C9_62 C14_62 1.3900 . ?
C10_62 C11_62 1.3900 . ?
C10_62 C15_62 1.52(2) . ?
C11_62 C12_62 1.3900 . ?
C12_62 C13_62 1.3900 . ?
C13_62 C14_62 1.3900 . ?
C14_62 C18_62 1.54(2) . ?
C15_62 C16_62 1.52(3) . ?
C15_62 C17_62 1.53(3) . ?
C18_62 C19_62 1.53(3) . ?
C18_62 C20_62 1.54(3) . ?
N1_7 C9_7 1.444(9) . ?
N1_7 C4_7 1.481(11) . ?
N1_7 C1_7 1.499(9) . ?
C1_7 C2_7 1.541(10) . ?
C2_7 C3_7 1.522(10) . ?
C2_7 C6_7 1.529(11) . ?
C2_7 C5_7 1.555(11) . ?
C3_7 C4_7 1.518(10) . ?
C4_7 C8_7 1.554(11) . ?
C4_7 C7_7 1.560(13) . ?
C9_7 C14_7 1.389(11) . ?
C9_7 C10_7 1.423(11) . ?
C10_7 C11_7 1.419(11) . ?
C10_7 C15_7 1.537(12) . ?
C11_7 C12_7 1.368(12) . ?
C12_7 C13_7 1.374(12) . ?
C13_7 C14_7 1.416(11) . ?
C14_7 C18_7 1.490(12) . ?
C15_7 C17_7 1.532(11) . ?
C15_7 C16_7 1.559(12) . ?
C18_7 C20_7 1.522(12) . ?
C18_7 C19_7 1.553(11) . ?
N1_81 C9_81 1.453(12) . ?
N1_81 C4_81 1.472(15) . ?
N1_81 C1_81 1.518(14) . ?
C1_81 C2_81 1.556(15) . ?
C2_81 C6_81 1.504(15) . ?
C2_81 C3_81 1.530(15) . ?
C2_81 C5_81 1.557(16) . ?
C3_81 C4_81 1.502(15) . ?
C4_81 C7_81 1.550(13) . ?
C4_81 C8_81 1.553(15) . ?
C9_81 C10_81 1.3900 . ?
C9_81 C14_81 1.3900 . ?
C10_81 C11_81 1.3900 . ?
C10_81 C15_81 1.522(10) . ?
C11_81 C12_81 1.3900 . ?
C12_81 C13_81 1.3900 . ?
C13_81 C14_81 1.3900 . ?
C14_81 C18_81 1.536(13) . ?
C15_81 C16_81 1.513(16) . ?
C15_81 C17_81 1.553(15) . ?
C18_81 C19_81 1.518(14) . ?
C18_81 C20_81 1.566(16) . ?
N1_82 C9_82 1.441(19) . ?
N1_82 C4_82 1.47(2) . ?
N1_82 C1_82 1.51(2) . ?
C1_82 C2_82 1.57(2) . ?
C2_82 C6_82 1.51(2) . ?
C2_82 C3_82 1.53(2) . ?
C2_82 C5_82 1.54(2) . ?
C3_82 C4_82 1.51(2) . ?
C4_82 C8_82 1.53(2) . ?
C4_82 C7_82 1.55(2) . ?
C9_82 C10_82 1.3900 . ?
C9_82 C14_82 1.3900 . ?
C10_82 C11_82 1.3900 . ?
C10_82 C15_82 1.531(19) . ?
C11_82 C12_82 1.3900 . ?
C12_82 C13_82 1.3900 . ?
C13_82 C14_82 1.3900 . ?
C14_82 C18_82 1.56(2) . ?
C15_82 C16_82 1.50(2) . ?
C15_82 C17_82 1.53(2) . ?
C18_82 C19_82 1.53(2) . ?
C18_82 C20_82 1.56(2) . ?
O1_9 C1_92 1.27(3) . ?
O1_9 C4_91 1.38(2) . ?
O1_9 C1_91 1.508(17) . ?
O1_9 C4_92 1.59(4) . ?
C1_91 C2_91 1.478(16) . ?
C2_91 C3_91 1.480(15) . ?
C3_91 C4_91 1.490(16) . ?
C1_92 C2_92 1.48(2) . ?
C2_92 C3_92 1.49(2) . ?
C3_92 C4_92 1.49(2) . ?
O1_10 C1_1002 1.42(4) . ?
O1_10 C4_1001 1.43(2) . ?
O1_10 C4_1002 1.47(3) . ?
O1_10 C1_1001 1.49(3) . ?
C1_1001 C2_1001 1.512(17) . ?
C2_1001 C3_1001 1.468(16) . ?
C3_1001 C4_1001 1.471(18) . ?
C1_1002 C2_1002 1.50(2) . ?
C2_1002 C3_1002 1.501(18) . ?
C3_1002 C4_1002 1.468(18) . ?
O1_11 C4_1101 1.363(16) . ?
O1_11 C1_1102 1.46(4) . ?
O1_11 C4_1102 1.48(3) . ?
O1_11 C1_1101 1.54(2) . ?
C1_1101 C2_1101 1.487(16) . ?
C2_1101 C3_1101 1.513(15) . ?
C3_1101 C4_1101 1.486(15) . ?
C1_1102 C2_1102 1.49(2) . ?
C2_1102 C3_1102 1.55(2) . ?
C3_1102 C4_1102 1.47(2) . ?
O1_12 C1_1201 1.443(14) . ?
O1_12 C4_1201 1.456(11) . ?
O1_12 C4_1202 1.48(7) . ?
O1_12 C1_1202 1.59(8) . ?
C1_1201 C2_1201 1.480(11) . ?
C2_1201 C3_1201 1.504(12) . ?
C3_1201 C4_1201 1.495(13) . ?
C1_1202 C2_1202 1.49(2) . ?
C2_1202 C3_1202 1.52(2) . ?
C3_1202 C4_1202 1.49(2) . ?
O1_13 C1_1302 1.08(4) . ?
O1_13 C1_1303 1.33(4) . ?
O1_13 C4_1303 1.40(4) . ?
O1_13 C1_1301 1.474(14) . ?
O1_13 C4_1301 1.478(17) . ?
O1_13 C4_1302 1.68(5) . ?
C1_1301 C2_1301 1.461(16) . ?
C2_1301 C3_1301 1.533(15) . ?
C3_1301 C4_1301 1.483(15) . ?
C1_1302 C2_1302 1.49(2) . ?
C2_1302 C3_1302 1.51(2) . ?
C3_1302 C4_1302 1.46(2) . ?
C1_1303 C2_1303 1.50(2) . ?
C2_1303 C3_1303 1.52(2) . ?
C3_1303 C4_1303 1.45(2) . ?
O1_14 C1_1402 1.319(18) . ?
O1_14 C1_1401 1.440(16) . ?
O1_14 C4_1401 1.470(17) . ?
O1_14 C4_1402 1.49(2) . ?
C1_1401 C2_1401 1.444(16) . ?
C2_1401 C3_1401 1.515(17) . ?
C3_1401 C4_1401 1.499(16) . ?
C1_1402 C2_1402 1.481(19) . ?
C2_1402 C3_1402 1.499(18) . ?
C3_1402 C4_1402 1.464(19) . ?

loop_
_geom_torsion_atom_site_label_1
_geom_torsion_atom_site_label_2
_geom_torsion_atom_site_label_3
_geom_torsion_atom_site_label_4
_geom_torsion
_geom_torsion_site_symmetry_1
_geom_torsion_site_symmetry_2
_geom_torsion_site_symmetry_3
_geom_torsion_site_symmetry_4
_geom_torsion_publ_flag
O1_9 Be1_1 C1_111 N1_111 -177(100) . . . . ?
N1_141 Be1_1 C1_111 N1_111 78(29) . . . . ?
C1_3 Be1_1 C1_111 N1_111 -51(30) . . . . ?
Be1_1 C1_111 N1_111 Be2_1 -109(33) . . . . ?
O1_10 Be2_1 N1_111 C1_111 163(23) . . . . ?
C1_4 Be2_1 N1_111 C1_111 -74(24) . . . . ?
C1_121 Be2_1 N1_111 C1_111 58(24) . . . . ?
O1_9 Be1_1 N1_112 C1_112 80(24) . . . . ?
C1_3 Be1_1 N1_112 C1_112 -154(23) . . . . ?
C1_142 Be1_1 N1_112 C1_112 -32(25) . . . . ?
O1_11 Be3_1 N1_121 C1_121 -117(21) . . . . ?
C1_5 Be3_1 N1_121 C1_121 118(20) . . . . ?
C1_131 Be3_1 N1_121 C1_121 -11(21) . . . . ?
O1_9 Be1_1 N1_141 C1_141 -144(15) . . . . ?
C1_111 Be1_1 N1_141 C1_141 -41(15) . . . . ?
C1_3 Be1_1 N1_141 C1_141 91(15) . . . . ?
O1_12 Be4_1 N1_142 C1_142 -119(29) . . . . ?
C1_62 Be4_1 N1_142 C1_142 104(29) . . . . ?
C1_132 Be4_1 N1_142 C1_142 -13(30) . . . . ?
C9_3 N1_3 C1_3 C2_3 155.5(7) . . . . ?
C4_3 N1_3 C1_3 C2_3 5.5(8) . . . . ?
C9_3 N1_3 C1_3 Be1_1 -73.5(9) . . . . ?
C4_3 N1_3 C1_3 Be1_1 136.4(7) . . . . ?
O1_9 Be1_1 C1_3 N1_3 68.5(8) . . . . ?
N1_141 Be1_1 C1_3 N1_3 -173.3(13) . . . . ?
C1_111 Be1_1 C1_3 N1_3 -51(2) . . . . ?
N1_112 Be1_1 C1_3 N1_3 -53(2) . . . . ?
C1_142 Be1_1 C1_3 N1_3 -169(2) . . . . ?
O1_9 Be1_1 C1_3 C2_3 -166.3(6) . . . . ?
N1_141 Be1_1 C1_3 C2_3 -48.1(15) . . . . ?
C1_111 Be1_1 C1_3 C2_3 74(2) . . . . ?
N1_112 Be1_1 C1_3 C2_3 72(2) . . . . ?
C1_142 Be1_1 C1_3 C2_3 -44(3) . . . . ?
N1_3 C1_3 C2_3 C5_3 -139.6(6) . . . . ?
Be1_1 C1_3 C2_3 C5_3 91.0(8) . . . . ?
N1_3 C1_3 C2_3 C6_3 98.6(7) . . . . ?
Be1_1 C1_3 C2_3 C6_3 -30.7(9) . . . . ?
N1_3 C1_3 C2_3 C3_3 -21.7(8) . . . . ?
Be1_1 C1_3 C2_3 C3_3 -151.1(6) . . . . ?
C5_3 C2_3 C3_3 C4_3 147.3(7) . . . . ?
C6_3 C2_3 C3_3 C4_3 -92.5(8) . . . . ?
C1_3 C2_3 C3_3 C4_3 30.5(8) . . . . ?
C9_3 N1_3 C4_3 C7_3 -13.0(10) . . . . ?
C1_3 N1_3 C4_3 C7_3 135.4(6) . . . . ?
C9_3 N1_3 C4_3 C3_3 -134.9(7) . . . . ?
C1_3 N1_3 C4_3 C3_3 13.4(8) . . . . ?
C9_3 N1_3 C4_3 C8_3 108.6(8) . . . . ?
C1_3 N1_3 C4_3 C8_3 -103.0(7) . . . . ?
C2_3 C3_3 C4_3 N1_3 -27.2(8) . . . . ?
C2_3 C3_3 C4_3 C7_3 -150.7(7) . . . . ?
C2_3 C3_3 C4_3 C8_3 92.1(8) . . . . ?
C4_3 N1_3 C9_3 C10_3 84.6(9) . . . . ?
C1_3 N1_3 C9_3 C10_3 -62.3(11) . . . . ?
C4_3 N1_3 C9_3 C14_3 -96.8(9) . . . . ?
C1_3 N1_3 C9_3 C14_3 116.3(8) . . . . ?
C14_3 C9_3 C10_3 C11_3 -5.3(12) . . . . ?
N1_3 C9_3 C10_3 C11_3 173.3(7) . . . . ?
C14_3 C9_3 C10_3 C15_3 173.4(8) . . . . ?
N1_3 C9_3 C10_3 C15_3 -8.0(13) . . . . ?
C9_3 C10_3 C11_3 C12_3 4.9(13) . . . . ?
C15_3 C10_3 C11_3 C12_3 -173.8(8) . . . . ?
C10_3 C11_3 C12_3 C13_3 -0.9(14) . . . . ?
C11_3 C12_3 C13_3 C14_3 -2.8(15) . . . . ?
C12_3 C13_3 C14_3 C9_3 2.3(14) . . . . ?
C12_3 C13_3 C14_3 C18_3 -177.4(9) . . . . ?
C10_3 C9_3 C14_3 C13_3 1.9(12) . . . . ?
N1_3 C9_3 C14_3 C13_3 -176.8(7) . . . . ?
C10_3 C9_3 C14_3 C18_3 -178.4(8) . . . . ?
N1_3 C9_3 C14_3 C18_3 2.9(11) . . . . ?
C9_3 C10_3 C15_3 C17_3 113.4(10) . . . . ?
C11_3 C10_3 C15_3 C17_3 -67.9(10) . . . . ?
C9_3 C10_3 C15_3 C16_3 -123.7(9) . . . . ?
C11_3 C10_3 C15_3 C16_3 55.0(11) . . . . ?
C13_3 C14_3 C18_3 C20_3 51.6(10) . . . . ?
C9_3 C14_3 C18_3 C20_3 -128.1(8) . . . . ?
C13_3 C14_3 C18_3 C19_3 -72.3(10) . . . . ?
C9_3 C14_3 C18_3 C19_3 108.0(9) . . . . ?
C9_4 N1_4 C1_4 C2_4 -150.1(7) . . . . ?
C4_4 N1_4 C1_4 C2_4 0.3(8) . . . . ?
C9_4 N1_4 C1_4 Be2_1 78.8(8) . . . . ?
C4_4 N1_4 C1_4 Be2_1 -130.7(7) . . . . ?
N1_122 Be2_1 C1_4 N1_4 53(3) . . . . ?
O1_10 Be2_1 C1_4 N1_4 -69.5(9) . . . . ?
C1_112 Be2_1 C1_4 N1_4 170(2) . . . . ?
N1_111 Be2_1 C1_4 N1_4 175.2(14) . . . . ?
C1_121 Be2_1 C1_4 N1_4 53(2) . . . . ?
N1_122 Be2_1 C1_4 C2_4 -70(3) . . . . ?
O1_10 Be2_1 C1_4 C2_4 167.5(7) . . . . ?
C1_112 Be2_1 C1_4 C2_4 47(2) . . . . ?
N1_111 Be2_1 C1_4 C2_4 52.2(16) . . . . ?
C1_121 Be2_1 C1_4 C2_4 -70(2) . . . . ?
N1_4 C1_4 C2_4 C6_4 135.1(7) . . . . ?
Be2_1 C1_4 C2_4 C6_4 -97.3(8) . . . . ?
N1_4 C1_4 C2_4 C3_4 16.0(8) . . . . ?
Be2_1 C1_4 C2_4 C3_4 143.5(7) . . . . ?
N1_4 C1_4 C2_4 C5_4 -103.2(8) . . . . ?
Be2_1 C1_4 C2_4 C5_4 24.3(11) . . . . ?
C6_4 C2_4 C3_4 C4_4 -145.2(7) . . . . ?
C5_4 C2_4 C3_4 C4_4 94.2(8) . . . . ?
C1_4 C2_4 C3_4 C4_4 -27.1(8) . . . . ?
C9_4 N1_4 C4_4 C8_4 8.8(12) . . . . ?
C1_4 N1_4 C4_4 C8_4 -138.4(7) . . . . ?
C9_4 N1_4 C4_4 C7_4 -112.2(9) . . . . ?
C1_4 N1_4 C4_4 C7_4 100.6(8) . . . . ?
C9_4 N1_4 C4_4 C3_4 130.9(8) . . . . ?
C1_4 N1_4 C4_4 C3_4 -16.4(8) . . . . ?
C2_4 C3_4 C4_4 N1_4 26.8(8) . . . . ?
C2_4 C3_4 C4_4 C8_4 148.2(7) . . . . ?
C2_4 C3_4 C4_4 C7_4 -91.3(8) . . . . ?
C4_4 N1_4 C9_4 C10_4 -81.2(11) . . . . ?
C1_4 N1_4 C9_4 C10_4 65.7(10) . . . . ?
C4_4 N1_4 C9_4 C14_4 98.2(10) . . . . ?
C1_4 N1_4 C9_4 C14_4 -114.8(8) . . . . ?
N1_4 C9_4 C10_4 C11_4 -175.4(8) . . . . ?
C14_4 C9_4 C10_4 C11_4 5.2(13) . . . . ?
N1_4 C9_4 C10_4 C15_4 3.4(13) . . . . ?
C14_4 C9_4 C10_4 C15_4 -176.0(8) . . . . ?
C9_4 C10_4 C11_4 C12_4 -4.0(15) . . . . ?
C15_4 C10_4 C11_4 C12_4 177.2(9) . . . . ?
C10_4 C11_4 C12_4 C13_4 1.7(16) . . . . ?
C11_4 C12_4 C13_4 C14_4 -0.8(15) . . . . ?
C12_4 C13_4 C14_4 C9_4 2.1(14) . . . . ?
C12_4 C13_4 C14_4 C18_4 -177.3(8) . . . . ?
C10_4 C9_4 C14_4 C13_4 -4.3(13) . . . . ?
N1_4 C9_4 C14_4 C13_4 176.3(8) . . . . ?
C10_4 C9_4 C14_4 C18_4 175.1(8) . . . . ?
N1_4 C9_4 C14_4 C18_4 -4.3(12) . . . . ?
C11_4 C10_4 C15_4 C17_4 64.4(10) . . . . ?
C9_4 C10_4 C15_4 C17_4 -114.4(9) . . . . ?
C11_4 C10_4 C15_4 C16_4 -58.4(11) . . . . ?
C9_4 C10_4 C15_4 C16_4 122.8(9) . . . . ?
C13_4 C14_4 C18_4 C19_4 72.6(11) . . . . ?
C9_4 C14_4 C18_4 C19_4 -106.9(10) . . . . ?
C13_4 C14_4 C18_4 C20_4 -51.6(11) . . . . ?
C9_4 C14_4 C18_4 C20_4 129.0(9) . . . . ?
C9_5 N1_5 C1_5 C2_5 154.4(7) . . . . ?
C4_5 N1_5 C1_5 C2_5 4.3(9) . . . . ?
C9_5 N1_5 C1_5 Be3_1 -74.1(9) . . . . ?
C4_5 N1_5 C1_5 Be3_1 135.8(8) . . . . ?
N1_132 Be3_1 C1_5 N1_5 -51(3) . . . . ?
O1_11 Be3_1 C1_5 N1_5 70.2(9) . . . . ?
N1_121 Be3_1 C1_5 N1_5 -171.5(18) . . . . ?
C1_131 Be3_1 C1_5 N1_5 -50(3) . . . . ?
C1_122 Be3_1 C1_5 N1_5 -170(3) . . . . ?
N1_132 Be3_1 C1_5 C2_5 73(3) . . . . ?
O1_11 Be3_1 C1_5 C2_5 -165.6(6) . . . . ?
N1_121 Be3_1 C1_5 C2_5 -47(2) . . . . ?
C1_131 Be3_1 C1_5 C2_5 74(3) . . . . ?
C1_122 Be3_1 C1_5 C2_5 -46(3) . . . . ?
N1_5 C1_5 C2_5 C5_5 -138.9(7) . . . . ?
Be3_1 C1_5 C2_5 C5_5 91.6(9) . . . . ?
N1_5 C1_5 C2_5 C6_5 99.6(7) . . . . ?
Be3_1 C1_5 C2_5 C6_5 -29.9(9) . . . . ?
N1_5 C1_5 C2_5 C3_5 -20.6(8) . . . . ?
Be3_1 C1_5 C2_5 C3_5 -150.1(7) . . . . ?
C5_5 C2_5 C3_5 C4_5 149.0(7) . . . . ?
C6_5 C2_5 C3_5 C4_5 -91.8(8) . . . . ?
C1_5 C2_5 C3_5 C4_5 30.2(9) . . . . ?
C9_5 N1_5 C4_5 C3_5 -133.7(7) . . . . ?
C1_5 N1_5 C4_5 C3_5 13.9(9) . . . . ?
C9_5 N1_5 C4_5 C7_5 -13.2(10) . . . . ?
C1_5 N1_5 C4_5 C7_5 134.4(7) . . . . ?
C9_5 N1_5 C4_5 C8_5 107.1(8) . . . . ?
C1_5 N1_5 C4_5 C8_5 -105.3(7) . . . . ?
C2_5 C3_5 C4_5 N1_5 -27.1(9) . . . . ?
C2_5 C3_5 C4_5 C7_5 -148.4(8) . . . . ?
C2_5 C3_5 C4_5 C8_5 92.8(9) . . . . ?
C4_5 N1_5 C9_5 C10_5 84.3(10) . . . . ?
C1_5 N1_5 C9_5 C10_5 -62.4(11) . . . . ?
C4_5 N1_5 C9_5 C14_5 -98.4(10) . . . . ?
C1_5 N1_5 C9_5 C14_5 114.8(8) . . . . ?
C14_5 C9_5 C10_5 C11_5 -4.9(13) . . . . ?
N1_5 C9_5 C10_5 C11_5 172.3(8) . . . . ?
C14_5 C9_5 C10_5 C15_5 175.5(8) . . . . ?
N1_5 C9_5 C10_5 C15_5 -7.3(14) . . . . ?
C9_5 C10_5 C11_5 C12_5 2.4(14) . . . . ?
C15_5 C10_5 C11_5 C12_5 -178.0(9) . . . . ?
C10_5 C11_5 C12_5 C13_5 1.6(16) . . . . ?
C11_5 C12_5 C13_5 C14_5 -2.9(16) . . . . ?
C12_5 C13_5 C14_5 C9_5 0.4(15) . . . . ?
C12_5 C13_5 C14_5 C18_5 -179.0(10) . . . . ?
C10_5 C9_5 C14_5 C13_5 3.6(13) . . . . ?
N1_5 C9_5 C14_5 C13_5 -173.7(8) . . . . ?
C10_5 C9_5 C14_5 C18_5 -177.0(9) . . . . ?
N1_5 C9_5 C14_5 C18_5 5.7(13) . . . . ?
C9_5 C10_5 C15_5 C17_5 -122.9(10) . . . . ?
C11_5 C10_5 C15_5 C17_5 57.5(11) . . . . ?
C9_5 C10_5 C15_5 C16_5 112.9(10) . . . . ?
C11_5 C10_5 C15_5 C16_5 -66.7(10) . . . . ?
C13_5 C14_5 C18_5 C19_5 -72.5(12) . . . . ?
C9_5 C14_5 C18_5 C19_5 108.1(10) . . . . ?
C13_5 C14_5 C18_5 C20_5 51.0(11) . . . . ?
C9_5 C14_5 C18_5 C20_5 -128.4(9) . . . . ?
C9_61 N1_61 C1_61 C2_61 -147.1(7) . . . . ?
C4_61 N1_61 C1_61 C2_61 2.1(9) . . . . ?
C9_61 N1_61 C1_61 Be4_1 82.5(9) . . . . ?
C4_61 N1_61 C1_61 Be4_1 -128.2(7) . . . . ?
O1_12 Be4_1 C1_61 N1_61 -68.3(10) . . . . ?
N1_131 Be4_1 C1_61 N1_61 173.8(18) . . . . ?
C1_141 Be4_1 C1_61 N1_61 51.7(19) . . . . ?
O1_12 Be4_1 C1_61 C2_61 168.8(8) . . . . ?
N1_131 Be4_1 C1_61 C2_61 51(2) . . . . ?
C1_141 Be4_1 C1_61 C2_61 -71.1(19) . . . . ?
N1_61 C1_61 C2_61 C6_61 -104.3(9) . . . . ?
Be4_1 C1_61 C2_61 C6_61 23.7(13) . . . . ?
N1_61 C1_61 C2_61 C3_61 15.8(9) . . . . ?
Be4_1 C1_61 C2_61 C3_61 143.8(8) . . . . ?
N1_61 C1_61 C2_61 C5_61 133.9(8) . . . . ?
Be4_1 C1_61 C2_61 C5_61 -98.0(10) . . . . ?
C6_61 C2_61 C3_61 C4_61 93.9(9) . . . . ?
C5_61 C2_61 C3_61 C4_61 -146.2(7) . . . . ?
C1_61 C2_61 C3_61 C4_61 -28.0(9) . . . . ?
C9_61 N1_61 C4_61 C3_61 128.5(8) . . . . ?
C1_61 N1_61 C4_61 C3_61 -18.8(9) . . . . ?
C9_61 N1_61 C4_61 C8_61 6.6(12) . . . . ?
C1_61 N1_61 C4_61 C8_61 -140.7(9) . . . . ?
C9_61 N1_61 C4_61 C7_61 -112.1(8) . . . . ?
C1_61 N1_61 C4_61 C7_61 100.6(9) . . . . ?
C2_61 C3_61 C4_61 N1_61 29.0(8) . . . . ?
C2_61 C3_61 C4_61 C8_61 150.9(7) . . . . ?
C2_61 C3_61 C4_61 C7_61 -88.9(9) . . . . ?
C4_61 N1_61 C9_61 C10_61 96.0(8) . . . . ?
C1_61 N1_61 C9_61 C10_61 -117.6(7) . . . . ?
C4_61 N1_61 C9_61 C14_61 -86.8(9) . . . . ?
C1_61 N1_61 C9_61 C14_61 59.6(9) . . . . ?
C14_61 C9_61 C10_61 C11_61 0.0 . . . . ?
N1_61 C9_61 C10_61 C11_61 177.2(6) . . . . ?
C14_61 C9_61 C10_61 C15_61 -178.9(7) . . . . ?
N1_61 C9_61 C10_61 C15_61 -1.7(8) . . . . ?
C9_61 C10_61 C11_61 C12_61 0.0 . . . . ?
C15_61 C10_61 C11_61 C12_61 179.0(7) . . . . ?
C10_61 C11_61 C12_61 C13_61 0.0 . . . . ?
C11_61 C12_61 C13_61 C14_61 0.0 . . . . ?
C12_61 C13_61 C14_61 C9_61 0.0 . . . . ?
C12_61 C13_61 C14_61 C18_61 174.7(7) . . . . ?
C10_61 C9_61 C14_61 C13_61 0.0 . . . . ?
N1_61 C9_61 C14_61 C13_61 -177.1(7) . . . . ?
C10_61 C9_61 C14_61 C18_61 -174.0(8) . . . . ?
N1_61 C9_61 C14_61 C18_61 8.9(8) . . . . ?
C9_61 C10_61 C15_61 C17_61 125.3(8) . . . . ?
C11_61 C10_61 C15_61 C17_61 -53.6(9) . . . . ?
C9_61 C10_61 C15_61 C16_61 -109.8(8) . . . . ?
C11_61 C10_61 C15_61 C16_61 71.2(9) . . . . ?
C13_61 C14_61 C18_61 C19_61 -53.7(9) . . . . ?
C9_61 C14_61 C18_61 C19_61 120.6(7) . . . . ?
C13_61 C14_61 C18_61 C20_61 69.4(7) . . . . ?
C9_61 C14_61 C18_61 C20_61 -116.3(7) . . . . ?
C9_62 N1_62 C1_62 C2_62 -157(3) . . . . ?
C4_62 N1_62 C1_62 C2_62 -13(5) . . . . ?
C9_62 N1_62 C1_62 Be4_1 74(4) . . . . ?
C4_62 N1_62 C1_62 Be4_1 -142(3) . . . . ?
N1_142 Be4_1 C1_62 N1_62 49(4) . . . . ?
O1_12 Be4_1 C1_62 N1_62 -77(4) . . . . ?
C1_132 Be4_1 C1_62 N1_62 162(3) . . . . ?
N1_142 Be4_1 C1_62 C2_62 -69(4) . . . . ?
O1_12 Be4_1 C1_62 C2_62 166(2) . . . . ?
C1_132 Be4_1 C1_62 C2_62 44(4) . . . . ?
N1_62 C1_62 C2_62 C6_62 -96(4) . . . . ?
Be4_1 C1_62 C2_62 C6_62 25(5) . . . . ?
N1_62 C1_62 C2_62 C3_62 26(4) . . . . ?
Be4_1 C1_62 C2_62 C3_62 147(4) . . . . ?
N1_62 C1_62 C2_62 C5_62 145(4) . . . . ?
Be4_1 C1_62 C2_62 C5_62 -95(4) . . . . ?
C6_62 C2_62 C3_62 C4_62 92(4) . . . . ?
C5_62 C2_62 C3_62 C4_62 -150(3) . . . . ?
C1_62 C2_62 C3_62 C4_62 -31(4) . . . . ?
C9_62 N1_62 C4_62 C3_62 135(3) . . . . ?
C1_62 N1_62 C4_62 C3_62 -5(4) . . . . ?
C9_62 N1_62 C4_62 C8_62 9(5) . . . . ?
C1_62 N1_62 C4_62 C8_62 -131(4) . . . . ?
C9_62 N1_62 C4_62 C7_62 -111(4) . . . . ?
C1_62 N1_62 C4_62 C7_62 109(4) . . . . ?
C2_62 C3_62 C4_62 N1_62 23(4) . . . . ?
C2_62 C3_62 C4_62 C8_62 150(3) . . . . ?
C2_62 C3_62 C4_62 C7_62 -94(4) . . . . ?
C4_62 N1_62 C9_62 C10_62 103(4) . . . . ?
C1_62 N1_62 C9_62 C10_62 -118(4) . . . . ?
C4_62 N1_62 C9_62 C14_62 -79(4) . . . . ?
C1_62 N1_62 C9_62 C14_62 61(4) . . . . ?
C14_62 C9_62 C10_62 C11_62 0.0 . . . . ?
N1_62 C9_62 C10_62 C11_62 178(3) . . . . ?
C14_62 C9_62 C10_62 C15_62 174(4) . . . . ?
N1_62 C9_62 C10_62 C15_62 -7(4) . . . . ?
C9_62 C10_62 C11_62 C12_62 0.0 . . . . ?
C15_62 C10_62 C11_62 C12_62 -175(3) . . . . ?
C10_62 C11_62 C12_62 C13_62 0.0 . . . . ?
C11_62 C12_62 C13_62 C14_62 0.0 . . . . ?
C12_62 C13_62 C14_62 C9_62 0.0 . . . . ?
C12_62 C13_62 C14_62 C18_62 177(4) . . . . ?
C10_62 C9_62 C14_62 C13_62 0.0 . . . . ?
N1_62 C9_62 C14_62 C13_62 -178(4) . . . . ?
C10_62 C9_62 C14_62 C18_62 -177(4) . . . . ?
N1_62 C9_62 C14_62 C18_62 5(4) . . . . ?
C11_62 C10_62 C15_62 C16_62 80(4) . . . . ?
C9_62 C10_62 C15_62 C16_62 -95(5) . . . . ?
C11_62 C10_62 C15_62 C17_62 -47(4) . . . . ?
C9_62 C10_62 C15_62 C17_62 138(4) . . . . ?
C13_62 C14_62 C18_62 C19_62 -52(4) . . . . ?
C9_62 C14_62 C18_62 C19_62 125(4) . . . . ?
C13_62 C14_62 C18_62 C20_62 72(4) . . . . ?
C9_62 C14_62 C18_62 C20_62 -111(4) . . . . ?
C9_7 N1_7 C1_7 C2_7 -156.4(7) . . . . ?
C4_7 N1_7 C1_7 C2_7 -6.0(9) . . . . ?
C9_7 N1_7 C1_7 Be1_2 72.7(9) . . . . ?
C4_7 N1_7 C1_7 Be1_2 -136.9(8) . . . . ?
N1_221 Be1_2 C1_7 N1_7 169.3(17) 2_556 . . . ?
O1_13 Be1_2 C1_7 N1_7 -75.5(10) . . . . ?
N1_212 Be1_2 C1_7 N1_7 45(2) . . . . ?
C1_211 Be1_2 C1_7 N1_7 49(3) . . . . ?
C1_222 Be1_2 C1_7 N1_7 166(2) 2_556 . . . ?
N1_221 Be1_2 C1_7 C2_7 44.7(19) 2_556 . . . ?
O1_13 Be1_2 C1_7 C2_7 159.8(7) . . . . ?
N1_212 Be1_2 C1_7 C2_7 -79(2) . . . . ?
C1_211 Be1_2 C1_7 C2_7 -76(3) . . . . ?
C1_222 Be1_2 C1_7 C2_7 42(3) 2_556 . . . ?
N1_7 C1_7 C2_7 C3_7 21.7(8) . . . . ?
Be1_2 C1_7 C2_7 C3_7 152.7(7) . . . . ?
N1_7 C1_7 C2_7 C6_7 140.2(7) . . . . ?
Be1_2 C1_7 C2_7 C6_7 -88.8(9) . . . . ?
N1_7 C1_7 C2_7 C5_7 -99.2(7) . . . . ?
Be1_2 C1_7 C2_7 C5_7 31.9(10) . . . . ?
C6_7 C2_7 C3_7 C4_7 -150.0(7) . . . . ?
C1_7 C2_7 C3_7 C4_7 -30.4(9) . . . . ?
C5_7 C2_7 C3_7 C4_7 92.1(8) . . . . ?
C9_7 N1_7 C4_7 C3_7 136.3(8) . . . . ?
C1_7 N1_7 C4_7 C3_7 -12.3(9) . . . . ?
C9_7 N1_7 C4_7 C8_7 15.1(12) . . . . ?
C1_7 N1_7 C4_7 C8_7 -133.5(7) . . . . ?
C9_7 N1_7 C4_7 C7_7 -105.9(9) . . . . ?
C1_7 N1_7 C4_7 C7_7 105.4(7) . . . . ?
C2_7 C3_7 C4_7 N1_7 26.3(9) . . . . ?
C2_7 C3_7 C4_7 C8_7 149.1(8) . . . . ?
C2_7 C3_7 C4_7 C7_7 -92.8(9) . . . . ?
C4_7 N1_7 C9_7 C14_7 96.9(10) . . . . ?
C1_7 N1_7 C9_7 C14_7 -115.8(8) . . . . ?
C4_7 N1_7 C9_7 C10_7 -85.5(10) . . . . ?
C1_7 N1_7 C9_7 C10_7 61.8(10) . . . . ?
C14_7 C9_7 C10_7 C11_7 3.5(12) . . . . ?
N1_7 C9_7 C10_7 C11_7 -174.1(7) . . . . ?
C14_7 C9_7 C10_7 C15_7 -173.9(8) . . . . ?
N1_7 C9_7 C10_7 C15_7 8.5(13) . . . . ?
C9_7 C10_7 C11_7 C12_7 -2.3(13) . . . . ?
C15_7 C10_7 C11_7 C12_7 175.4(8) . . . . ?
C10_7 C11_7 C12_7 C13_7 -0.5(13) . . . . ?
C11_7 C12_7 C13_7 C14_7 2.0(14) . . . . ?
C10_7 C9_7 C14_7 C13_7 -2.1(12) . . . . ?
N1_7 C9_7 C14_7 C13_7 175.6(7) . . . . ?
C10_7 C9_7 C14_7 C18_7 -179.4(8) . . . . ?
N1_7 C9_7 C14_7 C18_7 -1.7(12) . . . . ?
C12_7 C13_7 C14_7 C9_7 -0.7(13) . . . . ?
C12_7 C13_7 C14_7 C18_7 176.7(8) . . . . ?
C11_7 C10_7 C15_7 C17_7 -53.8(11) . . . . ?
C9_7 C10_7 C15_7 C17_7 123.7(9) . . . . ?
C11_7 C10_7 C15_7 C16_7 67.3(9) . . . . ?
C9_7 C10_7 C15_7 C16_7 -115.2(9) . . . . ?
C9_7 C14_7 C18_7 C20_7 125.2(8) . . . . ?
C13_7 C14_7 C18_7 C20_7 -52.2(9) . . . . ?
C9_7 C14_7 C18_7 C19_7 -108.9(9) . . . . ?
C13_7 C14_7 C18_7 C19_7 73.8(10) . . . . ?
C9_81 N1_81 C1_81 C2_81 162.9(15) . . . . ?
C4_81 N1_81 C1_81 C2_81 15(2) . . . . ?
C9_81 N1_81 C1_81 Be2_2 -63(3) . . . . ?
C4_81 N1_81 C1_81 Be2_2 149.8(15) . . . . ?
O1_14 Be2_2 C1_81 N1_81 77.4(19) . . . . ?
N1_211 Be2_2 C1_81 N1_81 -163(2) . . . . ?
C1_221 Be2_2 C1_81 N1_81 -44(3) . . . . ?
O1_14 Be2_2 C1_81 C2_81 -155.4(13) . . . . ?
N1_211 Be2_2 C1_81 C2_81 -36(3) . . . . ?
C1_221 Be2_2 C1_81 C2_81 83(3) . . . . ?
N1_81 C1_81 C2_81 C6_81 -146.3(17) . . . . ?
Be2_2 C1_81 C2_81 C6_81 78(2) . . . . ?
N1_81 C1_81 C2_81 C3_81 -26.1(18) . . . . ?
Be2_2 C1_81 C2_81 C3_81 -162.1(14) . . . . ?
N1_81 C1_81 C2_81 C5_81 92(2) . . . . ?
Be2_2 C1_81 C2_81 C5_81 -44(2) . . . . ?
C6_81 C2_81 C3_81 C4_81 152.2(10) . . . . ?
C1_81 C2_81 C3_81 C4_81 29.4(14) . . . . ?
C5_81 C2_81 C3_81 C4_81 -89.3(15) . . . . ?
C9_81 N1_81 C4_81 C3_81 -144.7(13) . . . . ?
C1_81 N1_81 C4_81 C3_81 2.0(18) . . . . ?
C9_81 N1_81 C4_81 C7_81 99.4(16) . . . . ?
C1_81 N1_81 C4_81 C7_81 -113.9(18) . . . . ?
C9_81 N1_81 C4_81 C8_81 -20.0(19) . . . . ?
C1_81 N1_81 C4_81 C8_81 126.7(17) . . . . ?
C2_81 C3_81 C4_81 N1_81 -19.5(12) . . . . ?
C2_81 C3_81 C4_81 C7_81 97.6(11) . . . . ?
C2_81 C3_81 C4_81 C8_81 -145.8(10) . . . . ?
C4_81 N1_81 C9_81 C10_81 -96.5(15) . . . . ?
C1_81 N1_81 C9_81 C10_81 118.3(17) . . . . ?
C4_81 N1_81 C9_81 C14_81 85.7(14) . . . . ?
C1_81 N1_81 C9_81 C14_81 -60(2) . . . . ?
C14_81 C9_81 C10_81 C11_81 0.0 . . . . ?
N1_81 C9_81 C10_81 C11_81 -177.9(10) . . . . ?
C14_81 C9_81 C10_81 C15_81 -179.6(10) . . . . ?
N1_81 C9_81 C10_81 C15_81 2.5(12) . . . . ?
C9_81 C10_81 C11_81 C12_81 0.0 . . . . ?
C15_81 C10_81 C11_81 C12_81 179.7(9) . . . . ?
C10_81 C11_81 C12_81 C13_81 0.0 . . . . ?
C11_81 C12_81 C13_81 C14_81 0.0 . . . . ?
C12_81 C13_81 C14_81 C9_81 0.0 . . . . ?
C12_81 C13_81 C14_81 C18_81 -174.0(9) . . . . ?
C10_81 C9_81 C14_81 C13_81 0.0 . . . . ?
N1_81 C9_81 C14_81 C13_81 177.8(11) . . . . ?
C10_81 C9_81 C14_81 C18_81 173.2(10) . . . . ?
N1_81 C9_81 C14_81 C18_81 -9.0(13) . . . . ?
C9_81 C10_81 C15_81 C16_81 113.9(10) . . . . ?
C11_81 C10_81 C15_81 C16_81 -65.8(12) . . . . ?
C9_81 C10_81 C15_81 C17_81 -123.8(10) . . . . ?
C11_81 C10_81 C15_81 C17_81 56.5(13) . . . . ?
C13_81 C14_81 C18_81 C19_81 50.1(13) . . . . ?
C9_81 C14_81 C18_81 C19_81 -123.4(11) . . . . ?
C13_81 C14_81 C18_81 C20_81 -77.7(11) . . . . ?
C9_81 C14_81 C18_81 C20_81 108.7(11) . . . . ?
C9_82 N1_82 C1_82 C2_82 154(3) . . . . ?
C4_82 N1_82 C1_82 C2_82 3(4) . . . . ?
C9_82 N1_82 C1_82 Be2_2 -78(4) . . . . ?
C4_82 N1_82 C1_82 Be2_2 131(3) . . . . ?
N1_222 Be2_2 C1_82 N1_82 -55(4) . . . . ?
O1_14 Be2_2 C1_82 N1_82 74(3) . . . . ?
C1_212 Be2_2 C1_82 N1_82 -171(3) . . . . ?
N1_222 Be2_2 C1_82 C2_82 63(4) . . . . ?
O1_14 Be2_2 C1_82 C2_82 -169(2) . . . . ?
C1_212 Be2_2 C1_82 C2_82 -54(4) . . . . ?
N1_82 C1_82 C2_82 C6_82 -139(3) . . . . ?
Be2_2 C1_82 C2_82 C6_82 99(3) . . . . ?
N1_82 C1_82 C2_82 C3_82 -19(4) . . . . ?
Be2_2 C1_82 C2_82 C3_82 -141(2) . . . . ?
N1_82 C1_82 C2_82 C5_82 100(4) . . . . ?
Be2_2 C1_82 C2_82 C5_82 -22(4) . . . . ?
C6_82 C2_82 C3_82 C4_82 150(2) . . . . ?
C5_82 C2_82 C3_82 C4_82 -90(3) . . . . ?
C1_82 C2_82 C3_82 C4_82 30(3) . . . . ?
C9_82 N1_82 C4_82 C3_82 -134(3) . . . . ?
C1_82 N1_82 C4_82 C3_82 14(4) . . . . ?
C9_82 N1_82 C4_82 C8_82 -13(4) . . . . ?
C1_82 N1_82 C4_82 C8_82 135(3) . . . . ?
C9_82 N1_82 C4_82 C7_82 112(3) . . . . ?
C1_82 N1_82 C4_82 C7_82 -99(4) . . . . ?
C2_82 C3_82 C4_82 N1_82 -27(3) . . . . ?
C2_82 C3_82 C4_82 C8_82 -151(2) . . . . ?
C2_82 C3_82 C4_82 C7_82 89(2) . . . . ?
C4_82 N1_82 C9_82 C10_82 -95(3) . . . . ?
C1_82 N1_82 C9_82 C10_82 116(3) . . . . ?
C4_82 N1_82 C9_82 C14_82 90(3) . . . . ?
C1_82 N1_82 C9_82 C14_82 -59(4) . . . . ?
C14_82 C9_82 C10_82 C11_82 0.0 . . . . ?
N1_82 C9_82 C10_82 C11_82 -175(2) . . . . ?
C14_82 C9_82 C10_82 C15_82 -179.0(19) . . . . ?
N1_82 C9_82 C10_82 C15_82 6(2) . . . . ?
C9_82 C10_82 C11_82 C12_82 0.0 . . . . ?
C15_82 C10_82 C11_82 C12_82 179.1(18) . . . . ?
C10_82 C11_82 C12_82 C13_82 0.0 . . . . ?
C11_82 C12_82 C13_82 C14_82 0.0 . . . . ?
C12_82 C13_82 C14_82 C9_82 0.0 . . . . ?
C12_82 C13_82 C14_82 C18_82 -177.5(19) . . . . ?
C10_82 C9_82 C14_82 C13_82 0.0 . . . . ?
N1_82 C9_82 C14_82 C13_82 175(2) . . . . ?
C10_82 C9_82 C14_82 C18_82 177(2) . . . . ?
N1_82 C9_82 C14_82 C18_82 -8(2) . . . . ?
C11_82 C10_82 C15_82 C16_82 -74(2) . . . . ?
C9_82 C10_82 C15_82 C16_82 105(2) . . . . ?
C11_82 C10_82 C15_82 C17_82 51(2) . . . . ?
C9_82 C10_82 C15_82 C17_82 -129.6(19) . . . . ?
C13_82 C14_82 C18_82 C19_82 58(2) . . . . ?
C9_82 C14_82 C18_82 C19_82 -120(2) . . . . ?
C13_82 C14_82 C18_82 C20_82 -59(2) . . . . ?
C9_82 C14_82 C18_82 C20_82 123.7(19) . . . . ?
N1_112 Be1_1 O1_9 C1_92 160(3) . . . . ?
C1_3 Be1_1 O1_9 C1_92 33(2) . . . . ?
C1_142 Be1_1 O1_9 C1_92 -92(3) . . . . ?
N1_141 Be1_1 O1_9 C4_91 61(2) . . . . ?
C1_111 Be1_1 O1_9 C4_91 -43(2) . . . . ?
C1_3 Be1_1 O1_9 C4_91 -172.7(15) . . . . ?
N1_141 Be1_1 O1_9 C1_91 -77.0(15) . . . . ?
C1_111 Be1_1 O1_9 C1_91 179(2) . . . . ?
C1_3 Be1_1 O1_9 C1_91 49.2(10) . . . . ?
N1_112 Be1_1 O1_9 C4_92 -45(3) . . . . ?
C1_3 Be1_1 O1_9 C4_92 -172(2) . . . . ?
C1_142 Be1_1 O1_9 C4_92 63(3) . . . . ?
C4_91 O1_9 C1_91 C2_91 10.7(16) . . . . ?
Be1_1 O1_9 C1_91 C2_91 156.3(9) . . . . ?
O1_9 C1_91 C2_91 C3_91 8.1(16) . . . . ?
C1_91 C2_91 C3_91 C4_91 -22.2(19) . . . . ?
C1_91 O1_9 C4_91 C3_91 -26(2) . . . . ?
Be1_1 O1_9 C4_91 C3_91 -167.9(10) . . . . ?
C2_91 C3_91 C4_91 O1_9 31(2) . . . . ?
C4_92 O1_9 C1_92 C2_92 20(3) . . . . ?
Be1_1 O1_9 C1_92 C2_92 177.3(15) . . . . ?
O1_9 C1_92 C2_92 C3_92 -6(3) . . . . ?
C1_92 C2_92 C3_92 C4_92 -12(4) . . . . ?
C2_92 C3_92 C4_92 O1_9 23(4) . . . . ?
C1_92 O1_9 C4_92 C3_92 -27(4) . . . . ?
Be1_1 O1_9 C4_92 C3_92 171(2) . . . . ?
N1_122 Be2_1 O1_10 C1_1002 43(3) . . . . ?
C1_4 Be2_1 O1_10 C1_1002 173(2) . . . . ?
C1_112 Be2_1 O1_10 C1_1002 -61(3) . . . . ?
C1_4 Be2_1 O1_10 C4_1001 -44.6(14) . . . . ?
N1_111 Be2_1 O1_10 C4_1001 79(2) . . . . ?
C1_121 Be2_1 O1_10 C4_1001 -177(2) . . . . ?
N1_122 Be2_1 O1_10 C4_1002 -164(3) . . . . ?
C1_4 Be2_1 O1_10 C4_1002 -34.0(18) . . . . ?
C1_112 Be2_1 O1_10 C4_1002 92(3) . . . . ?
C1_4 Be2_1 O1_10 C1_1001 -177.6(17) . . . . ?
N1_111 Be2_1 O1_10 C1_1001 -54(2) . . . . ?
C1_121 Be2_1 O1_10 C1_1001 50(3) . . . . ?
C4_1001 O1_10 C1_1001 C2_1001 28(2) . . . . ?
Be2_1 O1_10 C1_1001 C2_1001 164.2(12) . . . . ?
O1_10 C1_1001 C2_1001 C3_1001 -31(2) . . . . ?
C1_1001 C2_1001 C3_1001 C4_1001 24(2) . . . . ?
C1_1001 O1_10 C4_1001 C3_1001 -14(2) . . . . ?
Be2_1 O1_10 C4_1001 C3_1001 -152.2(12) . . . . ?
C2_1001 C3_1001 C4_1001 O1_10 -6(2) . . . . ?
C4_1002 O1_10 C1_1002 C2_1002 22(3) . . . . ?
Be2_1 O1_10 C1_1002 C2_1002 -179.8(15) . . . . ?
O1_10 C1_1002 C2_1002 C3_1002 -19(3) . . . . ?
C1_1002 C2_1002 C3_1002 C4_1002 7(3) . . . . ?
C2_1002 C3_1002 C4_1002 O1_10 6(3) . . . . ?
C1_1002 O1_10 C4_1002 C3_1002 -18(3) . . . . ?
Be2_1 O1_10 C4_1002 C3_1002 -173.9(13) . . . . ?
N1_121 Be3_1 O1_11 C4_1101 -96.4(18) . . . . ?
C1_5 Be3_1 O1_11 C4_1101 28.3(12) . . . . ?
C1_131 Be3_1 O1_11 C4_1101 157(3) . . . . ?
N1_132 Be3_1 O1_11 C1_1102 -32(3) . . . . ?
C1_5 Be3_1 O1_11 C1_1102 -161.5(18) . . . . ?
C1_122 Be3_1 O1_11 C1_1102 70(3) . . . . ?
N1_132 Be3_1 O1_11 C4_1102 -170(3) . . . . ?
C1_5 Be3_1 O1_11 C4_1102 60.4(17) . . . . ?
C1_122 Be3_1 O1_11 C4_1102 -68(3) . . . . ?
N1_121 Be3_1 O1_11 C1_1101 57.6(18) . . . . ?
C1_5 Be3_1 O1_11 C1_1101 -177.6(8) . . . . ?
C1_131 Be3_1 O1_11 C1_1101 -49(3) . . . . ?
C4_1101 O1_11 C1_1101 C2_1101 -7.7(14) . . . . ?
Be3_1 O1_11 C1_1101 C2_1101 -167.8(10) . . . . ?
O1_11 C1_1101 C2_1101 C3_1101 -14.7(17) . . . . ?
C1_1101 C2_1101 C3_1101 C4_1101 30.1(18) . . . . ?
C1_1101 O1_11 C4_1101 C3_1101 28.1(13) . . . . ?
Be3_1 O1_11 C4_1101 C3_1101 -175.1(9) . . . . ?
C2_1101 C3_1101 C4_1101 O1_11 -37.6(16) . . . . ?
C4_1102 O1_11 C1_1102 C2_1102 -45(3) . . . . ?
Be3_1 O1_11 C1_1102 C2_1102 171.5(14) . . . . ?
O1_11 C1_1102 C2_1102 C3_1102 52(3) . . . . ?
C1_1102 C2_1102 C3_1102 C4_1102 -42(4) . . . . ?
C2_1102 C3_1102 C4_1102 O1_11 16(3) . . . . ?
C1_1102 O1_11 C4_1102 C3_1102 17(3) . . . . ?
Be3_1 O1_11 C4_1102 C3_1102 162.6(18) . . . . ?
N1_131 Be4_1 O1_12 C1_1201 -51(2) . . . . ?
C1_61 Be4_1 O1_12 C1_1201 -179.3(8) . . . . ?
C1_141 Be4_1 O1_12 C1_1201 53.7(18) . . . . ?
N1_131 Be4_1 O1_12 C4_1201 90(2) . . . . ?
C1_61 Be4_1 O1_12 C4_1201 -37.5(12) . . . . ?
C1_141 Be4_1 O1_12 C4_1201 -164.5(18) . . . . ?
N1_142 Be4_1 O1_12 C4_1202 -160(6) . . . . ?
C1_62 Be4_1 O1_12 C4_1202 -27(6) . . . . ?
C1_132 Be4_1 O1_12 C4_1202 96(6) . . . . ?
N1_142 Be4_1 O1_12 C1_1202 35(4) . . . . ?
C1_62 Be4_1 O1_12 C1_1202 167(4) . . . . ?
C1_132 Be4_1 O1_12 C1_1202 -69(4) . . . . ?
C4_1201 O1_12 C1_1201 C2_1201 21.9(12) . . . . ?
Be4_1 O1_12 C1_1201 C2_1201 167.1(8) . . . . ?
O1_12 C1_1201 C2_1201 C3_1201 -35.3(11) . . . . ?
C1_1201 C2_1201 C3_1201 C4_1201 36.3(11) . . . . ?
C1_1201 O1_12 C4_1201 C3_1201 1.1(12) . . . . ?
Be4_1 O1_12 C4_1201 C3_1201 -144.1(8) . . . . ?
C2_1201 C3_1201 C4_1201 O1_12 -23.4(12) . . . . ?
C4_1202 O1_12 C1_1202 C2_1202 15(7) . . . . ?
Be4_1 O1_12 C1_1202 C2_1202 -174(4) . . . . ?
O1_12 C1_1202 C2_1202 C3_1202 -37(6) . . . . ?
C1_1202 C2_1202 C3_1202 C4_1202 43(6) . . . . ?
C1_1202 O1_12 C4_1202 C3_1202 13(7) . . . . ?
Be4_1 O1_12 C4_1202 C3_1202 -154(3) . . . . ?
C2_1202 C3_1202 C4_1202 O1_12 -36(7) . . . . ?
N1_212 Be1_2 O1_13 C1_1302 -73(5) . . . . ?
C1_7 Be1_2 O1_13 C1_1302 56(5) . . . . ?
C1_222 Be1_2 O1_13 C1_1302 179(5) 2_556 . . . ?
C1_7 Be1_2 O1_13 C1_1303 147(3) . . . . ?
C1_7 Be1_2 O1_13 C4_1303 -41.9(19) . . . . ?
N1_221 Be1_2 O1_13 C1_1301 125.9(17) 2_556 . . . ?
C1_7 Be1_2 O1_13 C1_1301 -0.1(14) . . . . ?
C1_211 Be1_2 O1_13 C1_1301 -133(2) . . . . ?
N1_221 Be1_2 O1_13 C4_1301 -43.9(17) 2_556 . . . ?
C1_7 Be1_2 O1_13 C4_1301 -170.0(9) . . . . ?
C1_211 Be1_2 O1_13 C4_1301 57(2) . . . . ?
N1_212 Be1_2 O1_13 C4_1302 84(3) . . . . ?
C1_7 Be1_2 O1_13 C4_1302 -147(3) . . . . ?
C1_222 Be1_2 O1_13 C4_1302 -24(4) 2_556 . . . ?
C4_1301 O1_13 C1_1301 C2_1301 4.1(16) . . . . ?
Be1_2 O1_13 C1_1301 C2_1301 -166.6(11) . . . . ?
O1_13 C1_1301 C2_1301 C3_1301 -19.0(17) . . . . ?
C1_1301 C2_1301 C3_1301 C4_1301 27.1(18) . . . . ?
C1_1301 O1_13 C4_1301 C3_1301 13.1(15) . . . . ?
Be1_2 O1_13 C4_1301 C3_1301 -174.9(10) . . . . ?
C2_1301 C3_1301 C4_1301 O1_13 -24.6(17) . . . . ?
C4_1302 O1_13 C1_1302 C2_1302 26(7) . . . . ?
Be1_2 O1_13 C1_1302 C2_1302 -175(3) . . . . ?
O1_13 C1_1302 C2_1302 C3_1302 -5(8) . . . . ?
C1_1302 C2_1302 C3_1302 C4_1302 -21(7) . . . . ?
C2_1302 C3_1302 C4_1302 O1_13 30(6) . . . . ?
C1_1302 O1_13 C4_1302 C3_1302 -36(6) . . . . ?
Be1_2 O1_13 C4_1302 C3_1302 163(3) . . . . ?
C4_1303 O1_13 C1_1303 C2_1303 8(4) . . . . ?
Be1_2 O1_13 C1_1303 C2_1303 179(2) . . . . ?
O1_13 C1_1303 C2_1303 C3_1303 -22(5) . . . . ?
C1_1303 C2_1303 C3_1303 C4_1303 29(5) . . . . ?
C1_1303 O1_13 C4_1303 C3_1303 10(4) . . . . ?
Be1_2 O1_13 C4_1303 C3_1303 -163(2) . . . . ?
C2_1303 C3_1303 C4_1303 O1_13 -24(4) . . . . ?
N1_222 Be2_2 O1_14 C1_1402 170(3) . . . . ?
C1_82 Be2_2 O1_14 C1_1402 34(2) . . . . ?
C1_212 Be2_2 O1_14 C1_1402 -87(3) . . . . ?
C1_81 Be2_2 O1_14 C1_1401 120.1(13) . . . . ?
N1_211 Be2_2 O1_14 C1_1401 -8(3) . . . . ?
C1_221 Be2_2 O1_14 C1_1401 -110(2) . . . . ?
C1_81 Be2_2 O1_14 C4_1401 -80.4(13) . . . . ?
N1_211 Be2_2 O1_14 C4_1401 152(2) . . . . ?
C1_221 Be2_2 O1_14 C4_1401 49(2) . . . . ?
N1_222 Be2_2 O1_14 C4_1402 -43(3) . . . . ?
C1_82 Be2_2 O1_14 C4_1402 -179.3(18) . . . . ?
C1_212 Be2_2 O1_14 C4_1402 60(3) . . . . ?
C4_1401 O1_14 C1_1401 C2_1401 18.0(16) . . . . ?
Be2_2 O1_14 C1_1401 C2_1401 -178.8(11) . . . . ?
O1_14 C1_1401 C2_1401 C3_1401 -10(2) . . . . ?
C1_1401 C2_1401 C3_1401 C4_1401 -2(2) . . . . ?
C1_1401 O1_14 C4_1401 C3_1401 -19.3(15) . . . . ?
Be2_2 O1_14 C4_1401 C3_1401 178.2(11) . . . . ?
C2_1401 C3_1401 C4_1401 O1_14 13.2(19) . . . . ?
C4_1402 O1_14 C1_1402 C2_1402 29(2) . . . . ?
Be2_2 O1_14 C1_1402 C2_1402 178.4(15) . . . . ?
O1_14 C1_1402 C2_1402 C3_1402 -10(3) . . . . ?
C1_1402 C2_1402 C3_1402 C4_1402 -12(3) . . . . ?
C2_1402 C3_1402 C4_1402 O1_14 28(3) . . . . ?
C1_1402 O1_14 C4_1402 C3_1402 -37(2) . . . . ?
Be2_2 O1_14 C4_1402 C3_1402 170.9(13) . . . . ?

loop_
_twin_individual_id
_twin_individual_mass_fraction_refined
_oxdiff_twin_reflns_isolated
_oxdiff_twin_reflns_overlapped
_twin_individual_twin_lattice_type
_twin_individual_twin_matrix_11
_twin_individual_twin_matrix_12
_twin_individual_twin_matrix_13
_twin_individual_twin_matrix_21
_twin_individual_twin_matrix_22
_twin_individual_twin_matrix_23
_twin_individual_twin_matrix_31
_twin_individual_twin_matrix_32
_twin_individual_twin_matrix_33
1 0.7780 60476 29716 ref 1.0000 0.0000 0.0000 0.0000 1.0000 0.0000 0.0000 0.0000 1.0000
2 0.2220 60832 29716 nmt 0.9997 -0.0289 0.0214 0.0145 1.0000 -0.0007 -0.0211 0.0038 0.9989
